data_1519386
loop_
_publ_author_name
'Kuriyama, Shogo'
'Arashiba, Kazuya'
'Nakajima, Kazunari'
'Tanaka, Hiromasa'
'Yoshizawa, Kazunari'
'Nishibayashi, Yoshiaki'

_publ_section_title
;
 Nitrogen fixation catalyzed by ferrocene-substituted dinitrogen-bridged
 dimolybdenum--dinitrogen complexes: unique behavior of ferrocene moiety
 as redox active site
;
_journal_issue 7
_journal_name_full 'Chem. Sci.'
_journal_page_first 3940
_journal_paper_doi 10.1039/C5SC00545K
_journal_volume 6
_journal_year 2015
_chemical_formula_sum 'C39 H64 Cl5 Fe Mo N P2'
_chemical_formula_weight 937.94
_space_group_IT_number 2
_symmetry_cell_setting triclinic
_symmetry_Int_Tables_number 2
_symmetry_space_group_name_Hall '-P 1'
_symmetry_space_group_name_H-M 'P -1'
_atom_sites_solution_hydrogens geom
_atom_sites_solution_primary direct
_atom_sites_solution_secondary difmap
_cell_angle_alpha 90.5380(13)
_cell_angle_beta 102.6950(14)
_cell_angle_gamma 112.9640(10)
_cell_formula_units_Z 4
_cell_length_a 13.2456(6)
_cell_length_b 15.6143(6)
_cell_length_c 24.2272(12)
_cell_measurement_reflns_used 26058
_cell_measurement_temperature 198
_cell_measurement_theta_max 27.48
_cell_measurement_theta_min 3.06
_cell_volume 4475.5(3)
_computing_cell_refinement 'RAPID AUTO'
_computing_data_collection 'RAPID AUTO (Rigaku, ????)'
_computing_data_reduction 'RAPID AUTO'
_computing_molecular_graphics 'CrystalStructure 4.0'
_computing_publication_material 'CrystalStructure 4.0 (Rigaku, 2010)'
_computing_structure_refinement 'CRYSTALS (Carruthers, et al., 1999)'
_computing_structure_solution SIR97
_diffrn_ambient_temperature 198
_diffrn_detector_area_resol_mean 10.000
_diffrn_measured_fraction_theta_full 0.979
_diffrn_measured_fraction_theta_max 0.979
_diffrn_measurement_device_type 'Rigaku R-AXIS RAPID'
_diffrn_measurement_method \w
_diffrn_radiation_type 'Mo K\a'
_diffrn_radiation_wavelength 0.71075
_diffrn_reflns_av_R_equivalents 0.0886
_diffrn_reflns_limit_h_max 17
_diffrn_reflns_limit_h_min -16
_diffrn_reflns_limit_k_max 19
_diffrn_reflns_limit_k_min -20
_diffrn_reflns_limit_l_max 31
_diffrn_reflns_limit_l_min -31
_diffrn_reflns_number 43741
_diffrn_reflns_theta_full 27.48
_diffrn_reflns_theta_max 27.48
_diffrn_standards_number 0
_exptl_absorpt_coefficient_mu 1.000
_exptl_absorpt_correction_T_max 0.951
_exptl_absorpt_correction_T_min 0.549
_exptl_absorpt_correction_type multi-scan
_exptl_absorpt_process_details 'ABSCOR (Rigaku, 1995)'
_exptl_crystal_colour orange
_exptl_crystal_density_diffrn 1.392
_exptl_crystal_density_method 'not measured'
_exptl_crystal_description block
_exptl_crystal_F_000 1952.00
_exptl_crystal_size_max 0.300
_exptl_crystal_size_mid 0.100
_exptl_crystal_size_min 0.050
_refine_diff_density_max 4.170
_refine_diff_density_min -3.590
_refine_ls_extinction_method none
_refine_ls_goodness_of_fit_ref 0.981
_refine_ls_hydrogen_treatment constr
_refine_ls_number_parameters 951
_refine_ls_number_reflns 20091
_refine_ls_R_factor_gt 0.0927
_refine_ls_shift/su_max 0.000
_refine_ls_structure_factor_coef Fsqd
_refine_ls_weighting_details 'w = 1/[3.8000\s(Fo^2^)]/(4Fo^2^)'
_refine_ls_weighting_scheme calc
_refine_ls_wR_factor_ref 0.1751
_reflns_number_gt 11190
_reflns_number_total 20091
_reflns_threshold_expression F^2^>2.0\s(F^2^)
_cod_data_source_file c5sc00545k3.cif
_cod_data_source_block 3c
_cod_depositor_comments 'Adding full bibliography for 1519383--1519387.cif.'
_cod_original_cell_volume 4475.5(4)
_cod_database_code 1519386

loop_
_symmetry_equiv_pos_site_id
_symmetry_equiv_pos_as_xyz
1 +X,+Y,+Z
2 -X,-Y,-Z

loop_
_atom_site_label
_atom_site_type_symbol
_atom_site_fract_x
_atom_site_fract_y
_atom_site_fract_z
_atom_site_U_iso_or_equiv
_atom_site_adp_type
_atom_site_occupancy
_atom_site_symmetry_multiplicity
_atom_site_calc_flag
_atom_site_refinement_flags
Mo(1) Mo 0.42443(5) 0.02432(4) 0.67893(3) 0.02620(19) Uani 1.0 2 d .
Mo(2) Mo 0.14798(5) 0.43738(4) 0.76855(3) 0.02617(19) Uani 1.0 2 d .
Fe(1) Fe 0.77454(10) 0.70372(7) 0.82202(5) 0.0348(4) Uani 1.0 2 d .
Fe(2) Fe 0.19295(11) 0.90943(8) 0.96003(6) 0.0471(5) Uani 1.0 2 d .
Cl(1) Cl 0.41922(17) 0.05890(13) 0.58246(8) 0.0402(7) Uani 1.0 2 d .
Cl(2) Cl 0.32915(19) -0.14216(13) 0.65467(9) 0.0480(7) Uani 1.0 2 d .
Cl(3) Cl 0.43301(16) 0.00413(13) 0.77902(8) 0.0392(6) Uani 1.0 2 d .
Cl(4) Cl 0.31323(17) 0.40481(13) 0.77119(8) 0.0398(7) Uani 1.0 2 d .
Cl(5) Cl 0.01910(17) 0.28585(13) 0.72297(9) 0.0444(7) Uani 1.0 2 d .
Cl(6) Cl -0.00524(16) 0.48266(13) 0.77099(8) 0.0385(6) Uani 1.0 2 d .
Cl(7) Cl 0.4183(4) 0.6096(3) 0.07638(17) 0.1329(13) Uiso 1.0 2 d .
Cl(8) Cl 0.4824(5) 0.8008(4) 0.1136(2) 0.1622(16) Uiso 1.0 2 d .
Cl(9) Cl 0.7680(4) 0.2366(3) 0.53027(16) 0.1222(12) Uiso 1.0 2 d .
Cl(10) Cl 0.9311(4) 0.1860(3) 0.49512(18) 0.1400(14) Uiso 1.0 2 d .
P(1) P 0.26244(16) 0.07922(13) 0.67714(9) 0.0300(6) Uani 1.0 2 d .
P(2) P 0.63040(16) 0.03989(13) 0.69157(9) 0.0296(6) Uani 1.0 2 d .
P(3) P 0.18288(18) 0.53412(13) 0.68289(8) 0.0314(6) Uani 1.0 2 d .
P(4) P 0.16840(18) 0.40790(13) 0.87526(8) 0.0310(6) Uani 1.0 2 d .
N(1) N 0.5188(5) 0.1723(4) 0.7073(3) 0.0227(17) Uani 1.0 2 d .
N(2) N 0.2600(5) 0.5766(4) 0.8118(3) 0.0261(18) Uani 1.0 2 d .
C(1) C 0.6717(7) -0.0202(5) 0.6374(4) 0.041(3) Uani 1.0 2 d .
C(2) C 0.5890(8) -0.0357(6) 0.5792(4) 0.053(3) Uani 1.0 2 d .
C(3) C 0.6593(8) -0.1190(6) 0.6543(4) 0.056(4) Uani 1.0 2 d .
C(4) C 0.7913(7) 0.0376(7) 0.6295(4) 0.057(4) Uani 1.0 2 d .
C(5) C 0.7154(6) 0.0396(5) 0.7649(3) 0.031(3) Uani 1.0 2 d .
C(6) C 0.8393(7) 0.0566(6) 0.7681(4) 0.049(3) Uani 1.0 2 d .
C(7) C 0.6571(7) -0.0535(5) 0.7884(4) 0.044(3) Uani 1.0 2 d .
C(8) C 0.7228(7) 0.1228(6) 0.8037(4) 0.046(3) Uani 1.0 2 d .
C(9) C 0.6805(6) 0.1632(5) 0.6767(3) 0.029(3) Uani 1.0 2 d .
C(10) C 0.6287(6) 0.2180(5) 0.7045(3) 0.028(3) Uani 1.0 2 d .
C(11) C 0.6918(6) 0.3105(5) 0.7255(3) 0.032(3) Uani 1.0 2 d .
C(12) C 0.6444(7) 0.3614(5) 0.7507(3) 0.033(3) Uani 1.0 2 d .
C(13) C 0.5312(6) 0.3130(5) 0.7531(3) 0.031(3) Uani 1.0 2 d .
C(14) C 0.4718(6) 0.2221(5) 0.7315(3) 0.027(2) Uani 1.0 2 d .
C(15) C 0.3493(6) 0.1703(5) 0.7359(3) 0.030(3) Uani 1.0 2 d .
C(16) C 0.2205(7) 0.1467(6) 0.6177(4) 0.041(3) Uani 1.0 2 d .
C(17) C 0.1688(7) 0.0865(6) 0.5610(4) 0.051(3) Uani 1.0 2 d .
C(18) C 0.3275(7) 0.2301(6) 0.6126(4) 0.045(3) Uani 1.0 2 d .
C(19) C 0.1382(8) 0.1890(6) 0.6317(4) 0.054(3) Uani 1.0 2 d .
C(20) C 0.1341(7) 0.0040(5) 0.7023(4) 0.036(3) Uani 1.0 2 d .
C(21) C 0.0390(7) -0.0511(6) 0.6521(4) 0.056(3) Uani 1.0 2 d .
C(22) C 0.1631(7) -0.0679(6) 0.7391(4) 0.057(3) Uani 1.0 2 d .
C(23) C 0.0966(7) 0.0596(6) 0.7395(4) 0.052(3) Uani 1.0 2 d .
C(24) C 0.7112(7) 0.4608(5) 0.7750(4) 0.037(3) Uani 1.0 2 d .
C(25) C 0.7111(7) 0.5299(5) 0.7309(3) 0.036(3) Uani 1.0 2 d .
C(26) C 0.7809(7) 0.6297(5) 0.7531(4) 0.032(3) Uani 1.0 2 d .
C(27) C 0.8872(7) 0.6643(5) 0.7951(4) 0.039(3) Uani 1.0 2 d .
C(28) C 0.9286(7) 0.7626(6) 0.8033(4) 0.047(3) Uani 1.0 2 d .
C(29) C 0.8479(8) 0.7892(6) 0.7664(4) 0.044(3) Uani 1.0 2 d .
C(30) C 0.7578(7) 0.7076(5) 0.7355(4) 0.036(3) Uani 1.0 2 d .
C(31) C 0.6331(8) 0.6257(6) 0.8484(4) 0.049(3) Uani 1.0 2 d .
C(32) C 0.7324(8) 0.6326(6) 0.8890(4) 0.050(3) Uani 1.0 2 d .
C(33) C 0.8004(9) 0.7286(6) 0.9074(4) 0.059(4) Uani 1.0 2 d .
C(34) C 0.7415(9) 0.7810(7) 0.8785(4) 0.060(4) Uani 1.0 2 d .
C(35) C 0.6374(8) 0.7170(6) 0.8417(4) 0.048(3) Uani 1.0 2 d .
C(36) C 0.1873(8) 0.3000(6) 0.9024(4) 0.040(3) Uani 1.0 2 d .
C(37) C 0.2746(8) 0.3206(6) 0.9593(4) 0.056(4) Uani 1.0 2 d .
C(38) C 0.0731(9) 0.2260(6) 0.9089(4) 0.062(4) Uani 1.0 2 d .
C(39) C 0.2254(8) 0.2559(6) 0.8584(4) 0.055(4) Uani 1.0 2 d .
C(40) C 0.0862(7) 0.4425(5) 0.9189(4) 0.033(3) Uani 1.0 2 d .
C(41) C 0.1189(8) 0.4321(6) 0.9830(4) 0.049(3) Uani 1.0 2 d .
C(42) C 0.1064(7) 0.5465(5) 0.9145(4) 0.039(3) Uani 1.0 2 d .
C(43) C -0.0421(7) 0.3824(6) 0.8962(4) 0.045(3) Uani 1.0 2 d .
C(44) C 0.3109(6) 0.5004(5) 0.8970(3) 0.030(3) Uani 1.0 2 d .
C(45) C 0.3209(6) 0.5879(5) 0.8670(3) 0.027(3) Uani 1.0 2 d .
C(46) C 0.3869(6) 0.6750(5) 0.8950(4) 0.035(3) Uani 1.0 2 d .
C(47) C 0.3948(7) 0.7562(5) 0.8689(4) 0.037(3) Uani 1.0 2 d .
C(48) C 0.3351(7) 0.7434(5) 0.8127(4) 0.031(3) Uani 1.0 2 d .
C(49) C 0.2699(7) 0.6558(5) 0.7841(4) 0.034(3) Uani 1.0 2 d .
C(50) C 0.2025(7) 0.6428(5) 0.7229(3) 0.033(3) Uani 1.0 2 d .
C(51) C 0.3186(8) 0.5642(5) 0.6601(4) 0.041(3) Uani 1.0 2 d .
C(52) C 0.4175(7) 0.6135(6) 0.7113(4) 0.050(3) Uani 1.0 2 d .
C(53) C 0.3352(8) 0.6307(6) 0.6133(4) 0.052(3) Uani 1.0 2 d .
C(54) C 0.3266(8) 0.4728(6) 0.6387(4) 0.054(4) Uani 1.0 2 d .
C(55) C 0.0627(8) 0.5170(6) 0.6189(4) 0.042(3) Uani 1.0 2 d .
C(56) C -0.0529(7) 0.4711(7) 0.6345(4) 0.058(3) Uani 1.0 2 d .
C(57) C 0.0709(9) 0.6089(6) 0.5939(4) 0.065(4) Uani 1.0 2 d .
C(58) C 0.0645(9) 0.4461(6) 0.5744(4) 0.062(4) Uani 1.0 2 d .
C(59) C 0.4613(7) 0.8518(5) 0.9001(4) 0.044(3) Uani 1.0 2 d .
C(60) C 0.3883(7) 0.9054(5) 0.9062(4) 0.044(3) Uani 1.0 2 d .
C(61) C 0.3007(7) 0.8590(5) 0.9393(4) 0.036(3) Uani 1.0 2 d .
C(62) C 0.1889(8) 0.7960(6) 0.9156(4) 0.052(3) Uani 1.0 2 d .
C(63) C 0.1335(10) 0.7679(7) 0.9589(6) 0.079(5) Uani 1.0 2 d .
C(64) C 0.2086(12) 0.8097(9) 1.0090(6) 0.090(6) Uani 1.0 2 d .
C(65) C 0.3137(9) 0.8685(7) 0.9989(4) 0.063(4) Uani 1.0 2 d .
C(66) C 0.2281(17) 1.0341(12) 0.9960(9) 0.102(7) Uani 1.0 2 d .
C(67) C 0.2462(19) 1.0454(12) 0.9466(14) 0.134(10) Uani 1.0 2 d .
C(68) C 0.152(3) 0.9957(16) 0.9083(8) 0.123(9) Uani 1.0 2 d .
C(69) C 0.0671(11) 0.9543(8) 0.9341(11) 0.096(6) Uani 1.0 2 d .
C(70) C 0.114(2) 0.9759(14) 0.9929(9) 0.110(8) Uani 1.0 2 d .
C(71) C 0.3675(14) 0.6827(11) 0.0845(7) 0.161(6) Uiso 1.0 2 d .
C(72) C 0.7897(12) 0.1554(9) 0.4921(6) 0.120(5) Uiso 1.0 2 d .
C(73) C 0.1899(15) 0.2755(12) 0.4200(7) 0.181(7) Uiso 1.0 2 d .
C(74) C 0.2351(15) 0.3624(12) 0.4600(7) 0.156(6) Uiso 1.0 2 d .
C(75) C 0.3079(15) 0.4432(12) 0.4326(7) 0.158(6) Uiso 1.0 2 d .
C(76) C 0.3655(14) 0.5371(11) 0.4745(7) 0.145(6) Uiso 1.0 2 d .
C(77) C 0.4132(13) 0.6262(10) 0.4419(6) 0.125(5) Uiso 1.0 2 d .
C(78) C 0.4908(15) 0.7043(12) 0.4910(7) 0.167(6) Uiso 1.0 2 d .
H(1) H 0.6070 -0.0677 0.5513 0.0633 Uiso 1.0 2 calc R
H(2) H 0.5139 -0.0725 0.5829 0.0633 Uiso 1.0 2 calc R
H(3) H 0.5931 0.0239 0.5674 0.0631 Uiso 1.0 2 calc R
H(4) H 0.6758 -0.1527 0.6266 0.0699 Uiso 1.0 2 calc R
H(5) H 0.7121 -0.1101 0.6902 0.0701 Uiso 1.0 2 calc R
H(6) H 0.5839 -0.1540 0.6582 0.0700 Uiso 1.0 2 calc R
H(7) H 0.7954 0.0972 0.6177 0.0751 Uiso 1.0 2 calc R
H(8) H 0.8442 0.0468 0.6654 0.0751 Uiso 1.0 2 calc R
H(9) H 0.8093 0.0056 0.6016 0.0751 Uiso 1.0 2 calc R
H(10) H 0.8759 0.0550 0.8067 0.0568 Uiso 1.0 2 calc R
H(11) H 0.8409 0.0081 0.7441 0.0567 Uiso 1.0 2 calc R
H(12) H 0.8783 0.1163 0.7558 0.0568 Uiso 1.0 2 calc R
H(13) H 0.6958 -0.0506 0.8273 0.0543 Uiso 1.0 2 calc R
H(14) H 0.5799 -0.0642 0.7864 0.0542 Uiso 1.0 2 calc R
H(15) H 0.6593 -0.1039 0.7663 0.0542 Uiso 1.0 2 calc R
H(16) H 0.7630 0.1818 0.7910 0.0555 Uiso 1.0 2 calc R
H(17) H 0.6472 0.1160 0.8028 0.0555 Uiso 1.0 2 calc R
H(18) H 0.7607 0.1204 0.8419 0.0554 Uiso 1.0 2 calc R
H(19) H 0.7597 0.2032 0.6920 0.0378 Uiso 1.0 2 calc R
H(20) H 0.6627 0.1775 0.6378 0.0378 Uiso 1.0 2 calc R
H(21) H 0.7666 0.3395 0.7232 0.0361 Uiso 1.0 2 calc R
H(22) H 0.4961 0.3441 0.7696 0.0397 Uiso 1.0 2 calc R
H(23) H 0.3281 0.2227 0.7391 0.0364 Uiso 1.0 2 calc R
H(24) H 0.3614 0.1505 0.7737 0.0363 Uiso 1.0 2 calc R
H(25) H 0.2211 0.0640 0.5512 0.0634 Uiso 1.0 2 calc R
H(26) H 0.1020 0.0344 0.5643 0.0633 Uiso 1.0 2 calc R
H(27) H 0.1488 0.1222 0.5318 0.0633 Uiso 1.0 2 calc R
H(28) H 0.3080 0.2662 0.5836 0.0611 Uiso 1.0 2 calc R
H(29) H 0.3613 0.2687 0.6484 0.0611 Uiso 1.0 2 calc R
H(30) H 0.3803 0.2079 0.6030 0.0610 Uiso 1.0 2 calc R
H(31) H 0.1211 0.2254 0.6022 0.0699 Uiso 1.0 2 calc R
H(32) H 0.0695 0.1393 0.6352 0.0699 Uiso 1.0 2 calc R
H(33) H 0.1742 0.2282 0.6671 0.0700 Uiso 1.0 2 calc R
H(34) H 0.0165 -0.0084 0.6296 0.0641 Uiso 1.0 2 calc R
H(35) H 0.0634 -0.0864 0.6294 0.0641 Uiso 1.0 2 calc R
H(36) H -0.0240 -0.0931 0.6653 0.0641 Uiso 1.0 2 calc R
H(37) H 0.1854 -0.1054 0.7168 0.0674 Uiso 1.0 2 calc R
H(38) H 0.2240 -0.0355 0.7716 0.0674 Uiso 1.0 2 calc R
H(39) H 0.0979 -0.1075 0.7517 0.0674 Uiso 1.0 2 calc R
H(40) H 0.0343 0.0189 0.7537 0.0680 Uiso 1.0 2 calc R
H(41) H 0.1597 0.0929 0.7709 0.0680 Uiso 1.0 2 calc R
H(42) H 0.0748 0.1036 0.7179 0.0680 Uiso 1.0 2 calc R
H(43) H 0.6812 0.4741 0.8055 0.0452 Uiso 1.0 2 calc R
H(44) H 0.7888 0.4687 0.7900 0.0452 Uiso 1.0 2 calc R
H(45) H 0.7396 0.5165 0.6997 0.0396 Uiso 1.0 2 calc R
H(46) H 0.6342 0.5242 0.7165 0.0396 Uiso 1.0 2 calc R
H(47) H 0.9225 0.6274 0.8130 0.0459 Uiso 1.0 2 calc R
H(48) H 0.9958 0.8027 0.8280 0.0516 Uiso 1.0 2 calc R
H(49) H 0.8523 0.8499 0.7638 0.0534 Uiso 1.0 2 calc R
H(50) H 0.6951 0.7059 0.7084 0.0407 Uiso 1.0 2 calc R
H(51) H 0.5755 0.5703 0.8294 0.0556 Uiso 1.0 2 calc R
H(52) H 0.7496 0.5826 0.9012 0.0562 Uiso 1.0 2 calc R
H(53) H 0.8701 0.7517 0.9338 0.0629 Uiso 1.0 2 calc R
H(54) H 0.7675 0.8458 0.8824 0.0764 Uiso 1.0 2 calc R
H(55) H 0.5832 0.7336 0.8188 0.0639 Uiso 1.0 2 calc R
H(56) H 0.3463 0.3643 0.9547 0.0739 Uiso 1.0 2 calc R
H(57) H 0.2523 0.3471 0.9880 0.0739 Uiso 1.0 2 calc R
H(58) H 0.2810 0.2638 0.9706 0.0739 Uiso 1.0 2 calc R
H(59) H 0.0476 0.2485 0.9379 0.0699 Uiso 1.0 2 calc R
H(60) H 0.0185 0.2136 0.8732 0.0699 Uiso 1.0 2 calc R
H(61) H 0.0816 0.1694 0.9188 0.0698 Uiso 1.0 2 calc R
H(62) H 0.2320 0.1994 0.8702 0.0720 Uiso 1.0 2 calc R
H(63) H 0.1707 0.2420 0.8226 0.0721 Uiso 1.0 2 calc R
H(64) H 0.2973 0.2998 0.8543 0.0720 Uiso 1.0 2 calc R
H(65) H 0.1050 0.3680 0.9882 0.0623 Uiso 1.0 2 calc R
H(66) H 0.1978 0.4704 0.9978 0.0623 Uiso 1.0 2 calc R
H(67) H 0.0753 0.4519 1.0030 0.0622 Uiso 1.0 2 calc R
H(68) H 0.0648 0.5645 0.9366 0.0511 Uiso 1.0 2 calc R
H(69) H 0.1858 0.5835 0.9289 0.0511 Uiso 1.0 2 calc R
H(70) H 0.0837 0.5566 0.8755 0.0511 Uiso 1.0 2 calc R
H(71) H -0.0852 0.4023 0.9165 0.0549 Uiso 1.0 2 calc R
H(72) H -0.0646 0.3879 0.8564 0.0550 Uiso 1.0 2 calc R
H(73) H -0.0556 0.3184 0.9016 0.0549 Uiso 1.0 2 calc R
H(74) H 0.3377 0.5281 0.9362 0.0353 Uiso 1.0 2 calc R
H(75) H 0.3729 0.4891 0.8881 0.0355 Uiso 1.0 2 calc R
H(76) H 0.4267 0.6804 0.9325 0.0388 Uiso 1.0 2 calc R
H(77) H 0.3394 0.7957 0.7937 0.0390 Uiso 1.0 2 calc R
H(78) H 0.2453 0.7023 0.7106 0.0393 Uiso 1.0 2 calc R
H(79) H 0.1363 0.6489 0.7302 0.0394 Uiso 1.0 2 calc R
H(80) H 0.4197 0.6726 0.7244 0.0578 Uiso 1.0 2 calc R
H(81) H 0.4091 0.5733 0.7413 0.0577 Uiso 1.0 2 calc R
H(82) H 0.4866 0.6231 0.7007 0.0577 Uiso 1.0 2 calc R
H(83) H 0.4046 0.6403 0.6031 0.0659 Uiso 1.0 2 calc R
H(84) H 0.2731 0.6033 0.5805 0.0659 Uiso 1.0 2 calc R
H(85) H 0.3377 0.6897 0.6267 0.0659 Uiso 1.0 2 calc R
H(86) H 0.3238 0.4316 0.6680 0.0670 Uiso 1.0 2 calc R
H(87) H 0.2655 0.4413 0.6060 0.0671 Uiso 1.0 2 calc R
H(88) H 0.3972 0.4906 0.6281 0.0670 Uiso 1.0 2 calc R
H(89) H -0.1124 0.4566 0.6006 0.0650 Uiso 1.0 2 calc R
H(90) H -0.0575 0.4145 0.6511 0.0650 Uiso 1.0 2 calc R
H(91) H -0.0607 0.5127 0.6612 0.0650 Uiso 1.0 2 calc R
H(92) H 0.0629 0.6501 0.6207 0.0783 Uiso 1.0 2 calc R
H(93) H 0.1426 0.6390 0.5846 0.0783 Uiso 1.0 2 calc R
H(94) H 0.0112 0.5941 0.5601 0.0783 Uiso 1.0 2 calc R
H(95) H 0.1313 0.4716 0.5602 0.0668 Uiso 1.0 2 calc R
H(96) H 0.0606 0.3896 0.5908 0.0668 Uiso 1.0 2 calc R
H(97) H -0.0010 0.4326 0.5436 0.0668 Uiso 1.0 2 calc R
H(98) H 0.4990 0.8426 0.9373 0.0480 Uiso 1.0 2 calc R
H(99) H 0.5175 0.8854 0.8796 0.0480 Uiso 1.0 2 calc R
H(100) H 0.4343 0.9679 0.9252 0.0526 Uiso 1.0 2 calc R
H(101) H 0.3459 0.9093 0.8689 0.0525 Uiso 1.0 2 calc R
H(102) H 0.1549 0.7779 0.8771 0.0625 Uiso 1.0 2 calc R
H(103) H 0.0589 0.7267 0.9558 0.1004 Uiso 1.0 2 calc R
H(104) H 0.1944 0.7992 1.0448 0.1318 Uiso 1.0 2 calc R
H(105) H 0.3780 0.9083 1.0255 0.0818 Uiso 1.0 2 calc R
H(106) H 0.2831 1.0645 1.0291 0.1152 Uiso 1.0 2 calc R
H(107) H 0.3131 1.0794 0.9362 0.1792 Uiso 1.0 2 calc R
H(108) H 0.1409 0.9885 0.8690 0.1714 Uiso 1.0 2 calc R
H(109) H -0.0079 0.9166 0.9169 0.1060 Uiso 1.0 2 calc R
H(110) H 0.0781 0.9566 1.0223 0.1670 Uiso 1.0 2 calc R
H(111) H 0.3223 0.6774 0.0462 0.1938 Uiso 1.0 2 calc R
H(112) H 0.3151 0.6512 0.1074 0.1937 Uiso 1.0 2 calc R
H(113) H 0.7515 0.0962 0.5061 0.1436 Uiso 1.0 2 calc R
H(114) H 0.7467 0.1557 0.4542 0.1436 Uiso 1.0 2 calc R
H(115) H 0.2510 0.2670 0.4091 0.2174 Uiso 1.0 2 calc R
H(116) H 0.1460 0.2201 0.4349 0.2174 Uiso 1.0 2 calc R
H(117) H 0.1428 0.2872 0.3874 0.2174 Uiso 1.0 2 calc R
H(118) H 0.1704 0.3664 0.4706 0.1876 Uiso 1.0 2 calc R
H(119) H 0.2792 0.3460 0.4923 0.1876 Uiso 1.0 2 calc R
H(120) H 0.3662 0.4315 0.4196 0.1900 Uiso 1.0 2 calc R
H(121) H 0.2583 0.4550 0.4005 0.1901 Uiso 1.0 2 calc R
H(122) H 0.3105 0.5350 0.4956 0.1743 Uiso 1.0 2 calc R
H(123) H 0.4289 0.5301 0.4999 0.1743 Uiso 1.0 2 calc R
H(124) H 0.4542 0.6262 0.4133 0.1498 Uiso 1.0 2 calc R
H(125) H 0.3547 0.6482 0.4262 0.1495 Uiso 1.0 2 calc R
H(126) H 0.5503 0.6845 0.5067 0.2000 Uiso 1.0 2 calc R
H(127) H 0.5225 0.7655 0.4789 0.2003 Uiso 1.0 2 calc R
H(128) H 0.4513 0.7063 0.5195 0.2004 Uiso 1.0 2 calc R

loop_
_atom_site_aniso_label
_atom_site_aniso_U_11
_atom_site_aniso_U_22
_atom_site_aniso_U_33
_atom_site_aniso_U_12
_atom_site_aniso_U_13
_atom_site_aniso_U_23
Mo(1) 0.0245(4) 0.0180(4) 0.0374(5) 0.0069(3) 0.0131(3) 0.0055(3)
Mo(2) 0.0274(4) 0.0189(4) 0.0335(4) 0.0078(3) 0.0127(3) 0.0044(3)
Fe(1) 0.0381(7) 0.0233(6) 0.0400(8) 0.0101(6) 0.0080(6) 0.0046(5)
Fe(2) 0.0436(8) 0.0308(7) 0.0677(10) 0.0152(7) 0.0147(7) -0.0010(6)
Cl(1) 0.0457(13) 0.0361(12) 0.0423(13) 0.0167(11) 0.0170(11) 0.0079(9)
Cl(2) 0.0567(15) 0.0199(10) 0.0619(16) 0.0059(11) 0.0214(13) 0.0059(10)
Cl(3) 0.0369(12) 0.0446(13) 0.0406(13) 0.0169(11) 0.0168(10) 0.0153(10)
Cl(4) 0.0412(13) 0.0392(12) 0.0504(14) 0.0234(11) 0.0197(11) 0.0094(10)
Cl(5) 0.0418(13) 0.0233(11) 0.0593(15) 0.0032(10) 0.0136(11) -0.0029(10)
Cl(6) 0.0306(11) 0.0388(12) 0.0506(14) 0.0152(10) 0.0163(10) 0.0069(10)
P(1) 0.0205(11) 0.0218(10) 0.0468(14) 0.0058(9) 0.0115(10) 0.0012(9)
P(2) 0.0235(11) 0.0218(11) 0.0454(14) 0.0086(10) 0.0129(10) 0.0029(9)
P(3) 0.0394(13) 0.0212(11) 0.0328(13) 0.0085(10) 0.0141(10) 0.0051(9)
P(4) 0.0405(13) 0.0220(11) 0.0354(13) 0.0139(11) 0.0161(11) 0.0081(9)
N(1) 0.018(4) 0.014(3) 0.035(4) 0.002(3) 0.014(3) 0.004(3)
N(2) 0.026(4) 0.023(4) 0.029(4) 0.010(3) 0.006(3) -0.003(3)
C(1) 0.047(6) 0.026(5) 0.054(6) 0.015(5) 0.022(5) -0.001(4)
C(2) 0.051(6) 0.042(6) 0.065(7) 0.015(5) 0.020(5) -0.014(5)
C(3) 0.052(7) 0.040(6) 0.083(8) 0.027(6) 0.015(6) 0.005(5)
C(4) 0.045(6) 0.079(7) 0.063(7) 0.035(6) 0.027(6) 0.001(5)
C(5) 0.020(4) 0.032(5) 0.037(5) 0.006(4) 0.003(4) 0.010(4)
C(6) 0.034(5) 0.048(6) 0.060(7) 0.018(5) 0.000(5) 0.011(5)
C(7) 0.040(6) 0.034(5) 0.062(7) 0.017(5) 0.016(5) 0.016(5)
C(8) 0.044(6) 0.058(6) 0.037(6) 0.022(5) 0.004(5) 0.006(5)
C(9) 0.026(5) 0.016(4) 0.052(6) 0.007(4) 0.024(4) 0.013(4)
C(10) 0.023(4) 0.021(4) 0.044(5) 0.006(4) 0.016(4) 0.010(4)
C(11) 0.020(5) 0.023(4) 0.047(6) 0.001(4) 0.009(4) 0.005(4)
C(12) 0.035(5) 0.021(4) 0.041(5) 0.008(4) 0.011(4) -0.001(4)
C(13) 0.028(5) 0.026(5) 0.045(5) 0.015(4) 0.011(4) 0.004(4)
C(14) 0.024(5) 0.017(4) 0.040(5) 0.009(4) 0.007(4) -0.001(4)
C(15) 0.025(4) 0.028(4) 0.038(5) 0.013(4) 0.005(4) 0.002(4)
C(16) 0.035(5) 0.039(5) 0.055(6) 0.025(5) 0.003(5) 0.003(5)
C(17) 0.045(6) 0.066(7) 0.048(6) 0.031(6) 0.003(5) 0.002(5)
C(18) 0.056(6) 0.043(6) 0.054(6) 0.031(5) 0.024(5) 0.021(5)
C(19) 0.058(7) 0.057(6) 0.060(7) 0.043(6) 0.002(5) 0.002(5)
C(20) 0.026(5) 0.034(5) 0.049(6) 0.010(4) 0.015(4) -0.001(4)
C(21) 0.036(6) 0.049(6) 0.075(8) 0.007(5) 0.018(5) -0.009(5)
C(22) 0.033(6) 0.036(6) 0.100(8) -0.000(5) 0.039(6) 0.026(5)
C(23) 0.037(6) 0.060(6) 0.072(7) 0.024(5) 0.033(5) 0.005(5)
C(24) 0.036(5) 0.024(5) 0.053(6) 0.013(4) 0.016(5) 0.006(4)
C(25) 0.035(5) 0.027(5) 0.038(5) 0.002(4) 0.009(4) -0.002(4)
C(26) 0.030(5) 0.012(4) 0.047(6) -0.001(4) 0.015(4) -0.000(4)
C(27) 0.033(5) 0.021(5) 0.061(6) 0.011(4) 0.005(5) 0.005(4)
C(28) 0.029(5) 0.027(5) 0.073(7) -0.005(5) 0.017(5) 0.010(5)
C(29) 0.048(6) 0.033(5) 0.052(6) 0.016(5) 0.015(5) 0.023(5)
C(30) 0.031(5) 0.026(5) 0.045(6) 0.006(4) 0.007(4) 0.005(4)
C(31) 0.058(7) 0.038(6) 0.044(6) 0.005(5) 0.025(6) 0.003(5)
C(32) 0.061(7) 0.046(6) 0.034(6) 0.015(6) 0.006(5) 0.006(5)
C(33) 0.081(8) 0.031(6) 0.046(7) 0.008(6) 0.005(6) 0.003(5)
C(34) 0.091(9) 0.040(6) 0.060(7) 0.027(7) 0.038(7) 0.006(5)
C(35) 0.059(7) 0.044(6) 0.056(7) 0.029(6) 0.029(6) 0.008(5)
C(36) 0.062(7) 0.036(5) 0.032(5) 0.029(5) 0.012(5) 0.007(4)
C(37) 0.079(8) 0.056(7) 0.050(7) 0.041(6) 0.021(6) 0.013(5)
C(38) 0.083(8) 0.033(6) 0.059(7) 0.014(6) 0.013(6) 0.015(5)
C(39) 0.090(8) 0.039(6) 0.051(7) 0.037(6) 0.027(6) 0.013(5)
C(40) 0.033(5) 0.027(5) 0.043(6) 0.008(4) 0.026(4) 0.006(4)
C(41) 0.066(7) 0.056(6) 0.033(6) 0.028(6) 0.024(5) 0.009(5)
C(42) 0.046(6) 0.029(5) 0.052(6) 0.018(5) 0.025(5) 0.007(4)
C(43) 0.055(6) 0.037(5) 0.046(6) 0.016(5) 0.024(5) 0.016(4)
C(44) 0.026(5) 0.040(5) 0.022(5) 0.016(4) -0.003(4) 0.003(4)
C(45) 0.025(5) 0.027(4) 0.030(5) 0.010(4) 0.009(4) 0.004(4)
C(46) 0.028(5) 0.034(5) 0.036(5) 0.003(4) 0.011(4) -0.005(4)
C(47) 0.037(5) 0.028(5) 0.044(6) 0.008(4) 0.018(5) -0.008(4)
C(48) 0.036(5) 0.018(4) 0.043(6) 0.009(4) 0.021(5) 0.008(4)
C(49) 0.037(5) 0.028(5) 0.043(6) 0.015(4) 0.022(5) 0.002(4)
C(50) 0.046(5) 0.025(5) 0.028(5) 0.013(4) 0.012(4) 0.005(4)
C(51) 0.052(6) 0.027(5) 0.049(6) 0.008(5) 0.034(5) 0.008(4)
C(52) 0.028(5) 0.053(6) 0.063(7) 0.008(5) 0.016(5) -0.009(5)
C(53) 0.071(7) 0.034(5) 0.060(7) 0.014(5) 0.042(6) 0.016(5)
C(54) 0.071(7) 0.041(6) 0.055(7) 0.024(6) 0.021(6) 0.000(5)
C(55) 0.055(6) 0.030(5) 0.032(5) 0.011(5) 0.006(5) 0.004(4)
C(56) 0.042(6) 0.083(8) 0.038(6) 0.024(6) -0.011(5) 0.004(5)
C(57) 0.101(9) 0.043(6) 0.051(7) 0.030(7) 0.019(6) 0.020(5)
C(58) 0.078(8) 0.052(6) 0.038(6) 0.009(6) 0.005(6) 0.000(5)
C(59) 0.037(5) 0.027(5) 0.055(7) -0.007(4) 0.025(5) -0.005(4)
C(60) 0.048(6) 0.020(5) 0.062(7) 0.009(4) 0.023(5) -0.005(4)
C(61) 0.046(6) 0.022(5) 0.031(5) 0.005(4) 0.006(5) -0.001(4)
C(62) 0.051(7) 0.031(5) 0.074(8) 0.018(5) 0.013(6) -0.005(5)
C(63) 0.066(9) 0.041(7) 0.144(13) 0.018(7) 0.062(9) 0.015(8)
C(64) 0.113(12) 0.100(11) 0.117(12) 0.072(10) 0.088(10) 0.073(9)
C(65) 0.077(9) 0.073(8) 0.055(7) 0.047(8) 0.013(6) 0.004(6)
C(66) 0.099(15) 0.076(11) 0.113(14) 0.047(11) -0.028(10) -0.041(10)
C(67) 0.136(19) 0.053(11) 0.26(3) 0.062(13) 0.09(2) 0.072(15)
C(68) 0.24(3) 0.100(16) 0.093(13) 0.130(18) 0.040(16) 0.018(11)
C(69) 0.048(8) 0.037(7) 0.181(17) 0.017(7) -0.014(10) -0.017(10)
C(70) 0.158(16) 0.136(15) 0.123(15) 0.125(15) 0.079(12) 0.041(11)

loop_
_atom_type_symbol
_atom_type_description
_atom_type_scat_dispersion_real
_atom_type_scat_dispersion_imag
_atom_type_scat_source
C C 0.0033 0.0016
;
International Tables for Crystallography
(1992, Vol. C, Tables 4.2.6.8 and 6.1.1.4)
;
H H 0.0000 0.0000
;
International Tables for Crystallography
(1992, Vol. C, Table 6.1.1.4)
;
N N 0.0061 0.0033
;
International Tables for Crystallography
(1992, Vol. C, Tables 4.2.6.8 and 6.1.1.4)
;
P P 0.1023 0.0942
;
International Tables for Crystallography
(1992, Vol. C, Tables 4.2.6.8 and 6.1.1.4)
;
Fe Fe 0.3463 0.8444
;
International Tables for Crystallography
(1992, Vol. C, Tables 4.2.6.8 and 6.1.1.4)
;
Mo Mo -1.6832 0.6857
;
International Tables for Crystallography
(1992, Vol. C, Tables 4.2.6.8 and 6.1.1.4)
;
Cl Cl 0.1484 0.1585
;
International Tables for Crystallography
(1992, Vol. C, Tables 4.2.6.8 and 6.1.1.4)
;

loop_
_geom_angle_atom_site_label_1
_geom_angle_atom_site_label_2
_geom_angle_atom_site_label_3
_geom_angle
_geom_angle_publ_flag
Cl(1) Mo(1) Cl(2) 94.56(8) yes
Cl(1) Mo(1) Cl(3) 174.75(8) yes
Cl(1) Mo(1) P(1) 89.04(8) yes
Cl(1) Mo(1) P(2) 89.36(8) yes
Cl(1) Mo(1) N(1) 89.38(16) yes
Cl(2) Mo(1) Cl(3) 90.44(7) yes
Cl(2) Mo(1) P(1) 104.24(8) yes
Cl(2) Mo(1) P(2) 98.52(9) yes
Cl(2) Mo(1) N(1) 175.17(16) yes
Cl(3) Mo(1) P(1) 88.15(8) yes
Cl(3) Mo(1) P(2) 91.50(8) yes
Cl(3) Mo(1) N(1) 85.71(16) yes
P(1) Mo(1) P(2) 157.25(6) yes
P(1) Mo(1) N(1) 78.59(18) yes
P(2) Mo(1) N(1) 78.70(18) yes
Cl(4) Mo(2) Cl(5) 93.68(8) yes
Cl(4) Mo(2) Cl(6) 174.91(6) yes
Cl(4) Mo(2) P(3) 90.97(8) yes
Cl(4) Mo(2) P(4) 88.15(8) yes
Cl(4) Mo(2) N(2) 88.64(19) yes
Cl(5) Mo(2) Cl(6) 91.37(8) yes
Cl(5) Mo(2) P(3) 102.44(7) yes
Cl(5) Mo(2) P(4) 101.09(7) yes
Cl(5) Mo(2) N(2) 177.4(2) yes
Cl(6) Mo(2) P(3) 88.56(8) yes
Cl(6) Mo(2) P(4) 90.26(8) yes
Cl(6) Mo(2) N(2) 86.29(19) yes
P(3) Mo(2) P(4) 156.46(6) yes
P(3) Mo(2) N(2) 78.57(16) yes
P(4) Mo(2) N(2) 77.89(16) yes
C(26) Fe(1) C(27) 41.2(3) yes
C(26) Fe(1) C(28) 68.7(3) yes
C(26) Fe(1) C(29) 67.9(4) yes
C(26) Fe(1) C(30) 40.1(4) yes
C(26) Fe(1) C(31) 108.5(4) yes
C(26) Fe(1) C(32) 117.4(4) yes
C(26) Fe(1) C(33) 150.0(4) yes
C(26) Fe(1) C(34) 168.0(4) yes
C(26) Fe(1) C(35) 129.3(3) yes
C(27) Fe(1) C(28) 40.4(4) yes
C(27) Fe(1) C(29) 68.2(4) yes
C(27) Fe(1) C(30) 68.3(4) yes
C(27) Fe(1) C(31) 130.1(4) yes
C(27) Fe(1) C(32) 108.3(4) yes
C(27) Fe(1) C(33) 116.3(5) yes
C(27) Fe(1) C(34) 149.5(4) yes
C(27) Fe(1) C(35) 168.4(3) yes
C(28) Fe(1) C(29) 41.2(4) yes
C(28) Fe(1) C(30) 68.8(4) yes
C(28) Fe(1) C(31) 168.1(4) yes
C(28) Fe(1) C(32) 129.1(4) yes
C(28) Fe(1) C(33) 107.2(4) yes
C(28) Fe(1) C(34) 116.7(4) yes
C(28) Fe(1) C(35) 150.1(4) yes
C(29) Fe(1) C(30) 40.5(3) yes
C(29) Fe(1) C(31) 149.7(4) yes
C(29) Fe(1) C(32) 168.3(3) yes
C(29) Fe(1) C(33) 129.5(3) yes
C(29) Fe(1) C(34) 108.4(4) yes
C(29) Fe(1) C(35) 117.1(4) yes
C(30) Fe(1) C(31) 117.0(3) yes
C(30) Fe(1) C(32) 150.0(3) yes
C(30) Fe(1) C(33) 168.3(4) yes
C(30) Fe(1) C(34) 129.9(4) yes
C(30) Fe(1) C(35) 108.3(4) yes
C(31) Fe(1) C(32) 40.9(4) yes
C(31) Fe(1) C(33) 69.1(4) yes
C(31) Fe(1) C(34) 68.4(4) yes
C(31) Fe(1) C(35) 40.4(4) yes
C(32) Fe(1) C(33) 40.9(4) yes
C(32) Fe(1) C(34) 68.5(4) yes
C(32) Fe(1) C(35) 68.6(5) yes
C(33) Fe(1) C(34) 41.1(5) yes
C(33) Fe(1) C(35) 69.3(5) yes
C(34) Fe(1) C(35) 41.0(4) yes
C(61) Fe(2) C(62) 40.4(4) yes
C(61) Fe(2) C(63) 68.2(5) yes
C(61) Fe(2) C(64) 68.3(6) yes
C(61) Fe(2) C(65) 41.2(4) yes
C(61) Fe(2) C(66) 128.2(7) yes
C(61) Fe(2) C(67) 108.3(9) yes
C(61) Fe(2) C(68) 116.5(10) yes
C(61) Fe(2) C(69) 148.6(8) yes
C(61) Fe(2) C(70) 168.3(6) yes
C(62) Fe(2) C(63) 39.8(6) yes
C(62) Fe(2) C(64) 66.4(6) yes
C(62) Fe(2) C(65) 68.1(4) yes
C(62) Fe(2) C(66) 166.6(7) yes
C(62) Fe(2) C(67) 131.7(10) yes
C(62) Fe(2) C(68) 111.7(8) yes
C(62) Fe(2) C(69) 119.1(6) yes
C(62) Fe(2) C(70) 150.5(6) yes
C(63) Fe(2) C(64) 39.1(5) yes
C(63) Fe(2) C(65) 68.3(5) yes
C(63) Fe(2) C(66) 151.9(8) yes
C(63) Fe(2) C(67) 170.2(10) yes
C(63) Fe(2) C(68) 133.9(7) yes
C(63) Fe(2) C(69) 112.4(5) yes
C(63) Fe(2) C(70) 118.2(7) yes
C(64) Fe(2) C(65) 41.2(6) yes
C(64) Fe(2) C(66) 119.5(7) yes
C(64) Fe(2) C(67) 149.3(9) yes
C(64) Fe(2) C(68) 171.0(9) yes
C(64) Fe(2) C(69) 133.3(8) yes
C(64) Fe(2) C(70) 109.9(8) yes
C(65) Fe(2) C(66) 107.7(7) yes
C(65) Fe(2) C(67) 115.6(8) yes
C(65) Fe(2) C(68) 147.3(10) yes
C(65) Fe(2) C(69) 170.2(8) yes
C(65) Fe(2) C(70) 129.9(7) yes
C(66) Fe(2) C(67) 37.3(12) yes
C(66) Fe(2) C(68) 64.5(8) yes
C(66) Fe(2) C(69) 66.8(8) yes
C(66) Fe(2) C(70) 41.8(9) yes
C(67) Fe(2) C(68) 38.5(10) yes
C(67) Fe(2) C(69) 65.5(8) yes
C(67) Fe(2) C(70) 67.0(11) yes
C(68) Fe(2) C(69) 39.0(12) yes
C(68) Fe(2) C(70) 67.1(11) yes
C(69) Fe(2) C(70) 40.7(9) yes
Mo(1) P(1) C(15) 92.0(3) yes
Mo(1) P(1) C(16) 121.1(4) yes
Mo(1) P(1) C(20) 120.3(3) yes
C(15) P(1) C(16) 103.5(4) yes
C(15) P(1) C(20) 105.2(4) yes
C(16) P(1) C(20) 109.7(4) yes
Mo(1) P(2) C(1) 121.5(3) yes
Mo(1) P(2) C(5) 119.1(3) yes
Mo(1) P(2) C(9) 92.7(3) yes
C(1) P(2) C(5) 109.1(4) yes
C(1) P(2) C(9) 104.6(4) yes
C(5) P(2) C(9) 105.8(3) yes
Mo(2) P(3) C(50) 93.0(3) yes
Mo(2) P(3) C(51) 119.9(3) yes
Mo(2) P(3) C(55) 120.8(3) yes
C(50) P(3) C(51) 104.3(4) yes
C(50) P(3) C(55) 103.8(4) yes
C(51) P(3) C(55) 110.1(4) yes
Mo(2) P(4) C(36) 122.1(3) yes
Mo(2) P(4) C(40) 120.4(3) yes
Mo(2) P(4) C(44) 93.1(3) yes
C(36) P(4) C(40) 108.6(4) yes
C(36) P(4) C(44) 103.6(4) yes
C(40) P(4) C(44) 104.0(4) yes
Mo(1) N(1) C(10) 121.8(6) yes
Mo(1) N(1) C(14) 120.8(4) yes
C(10) N(1) C(14) 117.4(6) yes
Mo(2) N(2) C(45) 121.0(5) yes
Mo(2) N(2) C(49) 120.5(4) yes
C(45) N(2) C(49) 118.5(6) yes
P(2) C(1) C(2) 109.4(7) yes
P(2) C(1) C(3) 109.4(7) yes
P(2) C(1) C(4) 113.1(6) yes
C(2) C(1) C(3) 106.3(6) yes
C(2) C(1) C(4) 107.0(7) yes
C(3) C(1) C(4) 111.4(9) yes
P(2) C(5) C(6) 114.6(6) yes
P(2) C(5) C(7) 109.6(5) yes
P(2) C(5) C(8) 108.1(6) yes
C(6) C(5) C(7) 109.5(7) yes
C(6) C(5) C(8) 104.7(6) yes
C(7) C(5) C(8) 110.2(7) yes
P(2) C(9) C(10) 112.7(5) yes
N(1) C(10) C(9) 117.4(6) yes
N(1) C(10) C(11) 122.4(8) yes
C(9) C(10) C(11) 120.1(7) yes
C(10) C(11) C(12) 120.4(7) yes
C(11) C(12) C(13) 116.3(7) yes
C(11) C(12) C(24) 121.7(7) yes
C(13) C(12) C(24) 122.0(9) yes
C(12) C(13) C(14) 121.4(9) yes
N(1) C(14) C(13) 122.1(7) yes
N(1) C(14) C(15) 117.5(6) yes
C(13) C(14) C(15) 120.3(8) yes
P(1) C(15) C(14) 113.4(6) yes
P(1) C(16) C(17) 111.6(7) yes
P(1) C(16) C(18) 108.2(6) yes
P(1) C(16) C(19) 111.8(6) yes
C(17) C(16) C(18) 108.3(8) yes
C(17) C(16) C(19) 110.4(7) yes
C(18) C(16) C(19) 106.3(7) yes
P(1) C(20) C(21) 110.0(6) yes
P(1) C(20) C(22) 108.7(6) yes
P(1) C(20) C(23) 113.2(5) yes
C(21) C(20) C(22) 106.9(7) yes
C(21) C(20) C(23) 111.0(8) yes
C(22) C(20) C(23) 106.8(7) yes
C(12) C(24) C(25) 113.1(6) yes
C(24) C(25) C(26) 114.6(6) yes
Fe(1) C(26) C(25) 128.2(6) yes
Fe(1) C(26) C(27) 68.8(5) yes
Fe(1) C(26) C(30) 70.1(5) yes
C(25) C(26) C(27) 125.6(8) yes
C(25) C(26) C(30) 126.6(7) yes
C(27) C(26) C(30) 107.8(6) yes
Fe(1) C(27) C(26) 70.0(6) yes
Fe(1) C(27) C(28) 69.8(6) yes
C(26) C(27) C(28) 108.5(8) yes
Fe(1) C(28) C(27) 69.8(5) yes
Fe(1) C(28) C(29) 69.1(5) yes
C(27) C(28) C(29) 107.0(7) yes
Fe(1) C(29) C(28) 69.7(5) yes
Fe(1) C(29) C(30) 70.8(5) yes
C(28) C(29) C(30) 109.0(8) yes
Fe(1) C(30) C(26) 69.7(5) yes
Fe(1) C(30) C(29) 68.7(5) yes
C(26) C(30) C(29) 107.7(7) yes
Fe(1) C(31) C(32) 69.2(6) yes
Fe(1) C(31) C(35) 70.5(6) yes
C(32) C(31) C(35) 108.5(7) yes
Fe(1) C(32) C(31) 69.9(5) yes
Fe(1) C(32) C(33) 69.5(6) yes
C(31) C(32) C(33) 108.6(9) yes
Fe(1) C(33) C(32) 69.6(5) yes
Fe(1) C(33) C(34) 69.9(6) yes
C(32) C(33) C(34) 107.2(8) yes
Fe(1) C(34) C(33) 69.1(7) yes
Fe(1) C(34) C(35) 70.2(7) yes
C(33) C(34) C(35) 108.6(9) yes
Fe(1) C(35) C(31) 69.0(7) yes
Fe(1) C(35) C(34) 68.8(7) yes
C(31) C(35) C(34) 107.1(9) yes
P(4) C(36) C(37) 113.5(6) yes
P(4) C(36) C(38) 110.1(8) yes
P(4) C(36) C(39) 109.1(6) yes
C(37) C(36) C(38) 108.8(7) yes
C(37) C(36) C(39) 108.1(9) yes
C(38) C(36) C(39) 107.1(7) yes
P(4) C(40) C(41) 114.1(7) yes
P(4) C(40) C(42) 110.0(6) yes
P(4) C(40) C(43) 110.0(6) yes
C(41) C(40) C(42) 106.4(6) yes
C(41) C(40) C(43) 108.0(7) yes
C(42) C(40) C(43) 108.1(7) yes
P(4) C(44) C(45) 112.1(5) yes
N(2) C(45) C(44) 118.2(6) yes
N(2) C(45) C(46) 121.1(7) yes
C(44) C(45) C(46) 120.7(7) yes
C(45) C(46) C(47) 121.8(7) yes
C(46) C(47) C(48) 116.3(6) yes
C(46) C(47) C(59) 122.3(7) yes
C(48) C(47) C(59) 121.4(8) yes
C(47) C(48) C(49) 122.1(8) yes
N(2) C(49) C(48) 120.2(7) yes
N(2) C(49) C(50) 118.2(6) yes
C(48) C(49) C(50) 121.5(7) yes
P(3) C(50) C(49) 113.1(6) yes
P(3) C(51) C(52) 108.6(7) yes
P(3) C(51) C(53) 115.0(7) yes
P(3) C(51) C(54) 109.9(5) yes
C(52) C(51) C(53) 106.2(6) yes
C(52) C(51) C(54) 108.7(8) yes
C(53) C(51) C(54) 108.2(8) yes
P(3) C(55) C(56) 110.6(6) yes
P(3) C(55) C(57) 112.8(5) yes
P(3) C(55) C(58) 107.0(7) yes
C(56) C(55) C(57) 108.6(9) yes
C(56) C(55) C(58) 106.3(7) yes
C(57) C(55) C(58) 111.3(7) yes
C(47) C(59) C(60) 113.3(7) yes
C(59) C(60) C(61) 114.1(7) yes
Fe(2) C(61) C(60) 126.6(7) yes
Fe(2) C(61) C(62) 70.5(7) yes
Fe(2) C(61) C(65) 68.6(7) yes
C(60) C(61) C(62) 125.3(8) yes
C(60) C(61) C(65) 127.9(7) yes
C(62) C(61) C(65) 106.8(9) yes
Fe(2) C(62) C(61) 69.1(6) yes
Fe(2) C(62) C(63) 69.8(7) yes
C(61) C(62) C(63) 109.1(9) yes
Fe(2) C(63) C(62) 70.3(6) yes
Fe(2) C(63) C(64) 69.6(8) yes
C(62) C(63) C(64) 107.9(11) yes
Fe(2) C(64) C(63) 71.3(8) yes
Fe(2) C(64) C(65) 68.9(8) yes
C(63) C(64) C(65) 109.8(13) yes
Fe(2) C(65) C(61) 70.2(6) yes
Fe(2) C(65) C(64) 69.9(9) yes
C(61) C(65) C(64) 106.4(9) yes
Fe(2) C(66) C(67) 73.5(13) yes
Fe(2) C(66) C(70) 70.6(12) yes
C(67) C(66) C(70) 111.0(17) yes
Fe(2) C(67) C(66) 69.1(13) yes
Fe(2) C(67) C(68) 70.1(13) yes
C(66) C(67) C(68) 109(3) yes
Fe(2) C(68) C(67) 71.4(16) yes
Fe(2) C(68) C(69) 71.8(12) yes
C(67) C(68) C(69) 110(3) yes
Fe(2) C(69) C(68) 69.2(15) yes
Fe(2) C(69) C(70) 68.6(14) yes
C(68) C(69) C(70) 107.1(15) yes
Fe(2) C(70) C(66) 67.6(15) yes
Fe(2) C(70) C(69) 70.8(13) yes
C(66) C(70) C(69) 102.8(18) yes
Cl(7) C(71) Cl(8) 111.0(11) yes
Cl(9) C(72) Cl(10) 112.3(7) yes
C(73) C(74) C(75) 108.5(15) yes
C(74) C(75) C(76) 111.3(15) yes
C(75) C(76) C(77) 111.8(13) yes
C(76) C(77) C(78) 103.0(12) yes
C(1) C(2) H(1) 110.884 no
C(1) C(2) H(2) 108.579 no
C(1) C(2) H(3) 109.023 no
H(1) C(2) H(2) 109.448 no
H(1) C(2) H(3) 109.441 no
H(2) C(2) H(3) 109.443 no
C(1) C(3) H(4) 111.575 no
C(1) C(3) H(5) 107.058 no
C(1) C(3) H(6) 109.841 no
H(4) C(3) H(5) 109.426 no
H(4) C(3) H(6) 109.442 no
H(5) C(3) H(6) 109.453 no
C(1) C(4) H(7) 109.428 no
C(1) C(4) H(8) 107.976 no
C(1) C(4) H(9) 111.075 no
H(7) C(4) H(8) 109.452 no
H(7) C(4) H(9) 109.438 no
H(8) C(4) H(9) 109.445 no
C(5) C(6) H(10) 108.981 no
C(5) C(6) H(11) 108.946 no
C(5) C(6) H(12) 110.566 no
H(10) C(6) H(11) 109.441 no
H(10) C(6) H(12) 109.439 no
H(11) C(6) H(12) 109.449 no
C(5) C(7) H(13) 109.299 no
C(5) C(7) H(14) 109.537 no
C(5) C(7) H(15) 109.659 no
H(13) C(7) H(14) 109.440 no
H(13) C(7) H(15) 109.444 no
H(14) C(7) H(15) 109.447 no
C(5) C(8) H(16) 111.391 no
C(5) C(8) H(17) 108.115 no
C(5) C(8) H(18) 108.972 no
H(16) C(8) H(17) 109.449 no
H(16) C(8) H(18) 109.444 no
H(17) C(8) H(18) 109.440 no
P(2) C(9) H(19) 118.124 no
P(2) C(9) H(20) 119.076 no
C(10) C(9) H(19) 98.765 no
C(10) C(9) H(20) 99.492 no
H(19) C(9) H(20) 105.340 no
C(10) C(11) H(21) 120.243 no
C(12) C(11) H(21) 119.383 no
C(12) C(13) H(22) 119.346 no
C(14) C(13) H(22) 119.251 no
P(1) C(15) H(23) 116.673 no
P(1) C(15) H(24) 117.121 no
C(14) C(15) H(23) 100.309 no
C(14) C(15) H(24) 100.565 no
H(23) C(15) H(24) 106.361 no
C(16) C(17) H(25) 110.385 no
C(16) C(17) H(26) 108.164 no
C(16) C(17) H(27) 109.941 no
H(25) C(17) H(26) 109.447 no
H(25) C(17) H(27) 109.446 no
H(26) C(17) H(27) 109.435 no
C(16) C(18) H(28) 109.616 no
C(16) C(18) H(29) 109.144 no
C(16) C(18) H(30) 109.737 no
H(28) C(18) H(29) 109.444 no
H(28) C(18) H(30) 109.449 no
H(29) C(18) H(30) 109.437 no
C(16) C(19) H(31) 110.588 no
C(16) C(19) H(32) 109.524 no
C(16) C(19) H(33) 108.367 no
H(31) C(19) H(32) 109.449 no
H(31) C(19) H(33) 109.450 no
H(32) C(19) H(33) 109.441 no
C(20) C(21) H(34) 108.762 no
C(20) C(21) H(35) 110.148 no
C(20) C(21) H(36) 109.586 no
H(34) C(21) H(35) 109.441 no
H(34) C(21) H(36) 109.450 no
H(35) C(21) H(36) 109.437 no
C(20) C(22) H(37) 109.291 no
C(20) C(22) H(38) 109.624 no
C(20) C(22) H(39) 109.586 no
H(37) C(22) H(38) 109.442 no
H(37) C(22) H(39) 109.447 no
H(38) C(22) H(39) 109.437 no
C(20) C(23) H(40) 111.067 no
C(20) C(23) H(41) 107.614 no
C(20) C(23) H(42) 109.803 no
H(40) C(23) H(41) 109.437 no
H(40) C(23) H(42) 109.448 no
H(41) C(23) H(42) 109.438 no
C(12) C(24) H(43) 108.995 no
C(12) C(24) H(44) 107.719 no
C(25) C(24) H(43) 109.663 no
C(25) C(24) H(44) 107.773 no
H(43) C(24) H(44) 109.488 no
C(24) C(25) H(45) 110.378 no
C(24) C(25) H(46) 108.536 no
C(26) C(25) H(45) 106.777 no
C(26) C(25) H(46) 106.959 no
H(45) C(25) H(46) 109.417 no
Fe(1) C(27) H(47) 127.028 no
C(26) C(27) H(47) 125.144 no
C(28) C(27) H(47) 126.304 no
Fe(1) C(28) H(48) 126.228 no
C(27) C(28) H(48) 126.602 no
C(29) C(28) H(48) 126.402 no
Fe(1) C(29) H(49) 124.191 no
C(28) C(29) H(49) 125.774 no
C(30) C(29) H(49) 125.240 no
Fe(1) C(30) H(50) 127.334 no
C(26) C(30) H(50) 126.348 no
C(29) C(30) H(50) 125.933 no
Fe(1) C(31) H(51) 125.903 no
C(32) C(31) H(51) 125.492 no
C(35) C(31) H(51) 125.985 no
Fe(1) C(32) H(52) 126.367 no
C(31) C(32) H(52) 125.587 no
C(33) C(32) H(52) 125.841 no
Fe(1) C(33) H(53) 126.045 no
C(32) C(33) H(53) 125.403 no
C(34) C(33) H(53) 127.393 no
Fe(1) C(34) H(54) 125.471 no
C(33) C(34) H(54) 125.332 no
C(35) C(34) H(54) 126.058 no
Fe(1) C(35) H(55) 128.396 no
C(31) C(35) H(55) 127.501 no
C(34) C(35) H(55) 125.382 no
C(36) C(37) H(56) 108.674 no
C(36) C(37) H(57) 110.152 no
C(36) C(37) H(58) 109.671 no
H(56) C(37) H(57) 109.443 no
H(56) C(37) H(58) 109.441 no
H(57) C(37) H(58) 109.443 no
C(36) C(38) H(59) 110.554 no
C(36) C(38) H(60) 108.382 no
C(36) C(38) H(61) 109.559 no
H(59) C(38) H(60) 109.442 no
H(59) C(38) H(61) 109.445 no
H(60) C(38) H(61) 109.438 no
C(36) C(39) H(62) 110.895 no
C(36) C(39) H(63) 108.774 no
C(36) C(39) H(64) 108.818 no
H(62) C(39) H(63) 109.449 no
H(62) C(39) H(64) 109.434 no
H(63) C(39) H(64) 109.449 no
C(40) C(41) H(65) 109.614 no
C(40) C(41) H(66) 108.795 no
C(40) C(41) H(67) 110.091 no
H(65) C(41) H(66) 109.443 no
H(65) C(41) H(67) 109.442 no
H(66) C(41) H(67) 109.439 no
C(40) C(42) H(68) 110.412 no
C(40) C(42) H(69) 107.797 no
C(40) C(42) H(70) 110.276 no
H(68) C(42) H(69) 109.445 no
H(68) C(42) H(70) 109.450 no
H(69) C(42) H(70) 109.433 no
C(40) C(43) H(71) 110.726 no
C(40) C(43) H(72) 109.606 no
C(40) C(43) H(73) 108.151 no
H(71) C(43) H(72) 109.444 no
H(71) C(43) H(73) 109.439 no
H(72) C(43) H(73) 109.451 no
P(4) C(44) H(74) 117.755 no
P(4) C(44) H(75) 118.549 no
C(45) C(44) H(74) 99.405 no
C(45) C(44) H(75) 100.274 no
H(74) C(44) H(75) 105.811 no
C(45) C(46) H(76) 119.095 no
C(47) C(46) H(76) 119.142 no
C(47) C(48) H(77) 118.852 no
C(49) C(48) H(77) 119.056 no
P(3) C(50) H(78) 118.542 no
P(3) C(50) H(79) 118.297 no
C(49) C(50) H(78) 99.918 no
C(49) C(50) H(79) 98.506 no
H(78) C(50) H(79) 105.200 no
C(51) C(52) H(80) 111.965 no
C(51) C(52) H(81) 107.886 no
C(51) C(52) H(82) 108.616 no
H(80) C(52) H(81) 109.430 no
H(80) C(52) H(82) 109.451 no
H(81) C(52) H(82) 109.450 no
C(51) C(53) H(83) 109.621 no
C(51) C(53) H(84) 108.990 no
C(51) C(53) H(85) 109.877 no
H(83) C(53) H(84) 109.446 no
H(83) C(53) H(85) 109.443 no
H(84) C(53) H(85) 109.448 no
C(51) C(54) H(86) 111.038 no
C(51) C(54) H(87) 109.821 no
C(51) C(54) H(88) 107.627 no
H(86) C(54) H(87) 109.447 no
H(86) C(54) H(88) 109.439 no
H(87) C(54) H(88) 109.436 no
C(55) C(56) H(89) 108.969 no
C(55) C(56) H(90) 108.856 no
C(55) C(56) H(91) 110.667 no
H(89) C(56) H(90) 109.441 no
H(89) C(56) H(91) 109.439 no
H(90) C(56) H(91) 109.449 no
C(55) C(57) H(92) 110.640 no
C(55) C(57) H(93) 109.861 no
C(55) C(57) H(94) 107.990 no
H(92) C(57) H(93) 109.438 no
H(92) C(57) H(94) 109.441 no
H(93) C(57) H(94) 109.445 no
C(55) C(58) H(95) 111.357 no
C(55) C(58) H(96) 110.203 no
C(55) C(58) H(97) 106.894 no
H(95) C(58) H(96) 109.443 no
H(95) C(58) H(97) 109.452 no
H(96) C(58) H(97) 109.444 no
C(47) C(59) H(98) 105.774 no
C(47) C(59) H(99) 107.026 no
C(60) C(59) H(98) 110.429 no
C(60) C(59) H(99) 110.739 no
H(98) C(59) H(99) 109.334 no
C(59) C(60) H(100) 111.183 no
C(59) C(60) H(101) 109.666 no
C(61) C(60) H(100) 106.963 no
C(61) C(60) H(101) 105.323 no
H(100) C(60) H(101) 109.353 no
Fe(2) C(62) H(102) 124.596 no
C(61) C(62) H(102) 126.351 no
C(63) C(62) H(102) 124.476 no
Fe(2) C(63) H(103) 126.703 no
C(62) C(63) H(103) 128.123 no
C(64) C(63) H(103) 123.932 no
Fe(2) C(64) H(104) 128.573 no
C(63) C(64) H(104) 125.267 no
C(65) C(64) H(104) 124.866 no
Fe(2) C(65) H(105) 122.163 no
C(61) C(65) H(105) 126.057 no
C(64) C(65) H(105) 127.472 no
Fe(2) C(66) H(106) 126.461 no
C(67) C(66) H(106) 122.931 no
C(70) C(66) H(106) 125.915 no
Fe(2) C(67) H(107) 124.540 no
C(66) C(67) H(107) 129.251 no
C(68) C(67) H(107) 121.805 no
Fe(2) C(68) H(108) 123.515 no
C(67) C(68) H(108) 127.601 no
C(69) C(68) H(108) 122.271 no
Fe(2) C(69) H(109) 125.768 no
C(68) C(69) H(109) 127.308 no
C(70) C(69) H(109) 125.573 no
Fe(2) C(70) H(110) 124.766 no
C(66) C(70) H(110) 128.828 no
C(69) C(70) H(110) 128.378 no
Cl(7) C(71) H(111) 100.265 no
Cl(7) C(71) H(112) 101.400 no
Cl(8) C(71) H(111) 116.713 no
Cl(8) C(71) H(112) 118.346 no
H(111) C(71) H(112) 106.579 no
Cl(9) C(72) H(113) 105.263 no
Cl(9) C(72) H(114) 101.438 no
Cl(10) C(72) H(113) 115.743 no
Cl(10) C(72) H(114) 112.422 no
H(113) C(72) H(114) 108.542 no
C(74) C(73) H(115) 109.783 no
C(74) C(73) H(116) 114.073 no
C(74) C(73) H(117) 104.498 no
H(115) C(73) H(116) 109.444 no
H(115) C(73) H(117) 109.445 no
H(116) C(73) H(117) 109.441 no
C(73) C(74) H(118) 106.207 no
C(73) C(74) H(119) 101.034 no
C(75) C(74) H(118) 118.451 no
C(75) C(74) H(119) 112.416 no
H(118) C(74) H(119) 108.623 no
C(74) C(75) H(120) 113.703 no
C(74) C(75) H(121) 107.632 no
C(76) C(75) H(120) 108.835 no
C(76) C(75) H(121) 105.547 no
H(120) C(75) H(121) 109.482 no
C(75) C(76) H(122) 105.567 no
C(75) C(76) H(123) 103.532 no
C(77) C(76) H(122) 117.541 no
C(77) C(76) H(123) 108.403 no
H(122) C(76) H(123) 109.065 no
C(76) C(77) H(124) 121.082 no
C(76) C(77) H(125) 110.955 no
C(78) C(77) H(124) 109.464 no
C(78) C(77) H(125) 101.911 no
H(124) C(77) H(125) 108.607 no
C(77) C(78) H(126) 103.218 no
C(77) C(78) H(127) 114.204 no
C(77) C(78) H(128) 110.860 no
H(126) C(78) H(127) 109.445 no
H(126) C(78) H(128) 109.446 no
H(127) C(78) H(128) 109.446 no

loop_
_geom_bond_atom_site_label_1
_geom_bond_atom_site_label_2
_geom_bond_distance
_geom_bond_publ_flag
Mo(1) Cl(1) 2.396(2) yes
Mo(1) Cl(2) 2.4043(19) yes
Mo(1) Cl(3) 2.432(2) yes
Mo(1) P(1) 2.595(3) yes
Mo(1) P(2) 2.590(3) yes
Mo(1) N(1) 2.171(5) yes
Mo(2) Cl(4) 2.421(3) yes
Mo(2) Cl(5) 2.3880(18) yes
Mo(2) Cl(6) 2.407(3) yes
Mo(2) P(3) 2.596(2) yes
Mo(2) P(4) 2.604(2) yes
Mo(2) N(2) 2.187(5) yes
Fe(1) C(26) 2.057(9) yes
Fe(1) C(27) 2.041(11) yes
Fe(1) C(28) 2.041(9) yes
Fe(1) C(29) 2.034(9) yes
Fe(1) C(30) 2.062(8) yes
Fe(1) C(31) 2.040(10) yes
Fe(1) C(32) 2.030(9) yes
Fe(1) C(33) 2.030(9) yes
Fe(1) C(34) 2.041(12) yes
Fe(1) C(35) 2.060(12) yes
Fe(2) C(61) 2.023(11) yes
Fe(2) C(62) 2.041(11) yes
Fe(2) C(63) 2.034(11) yes
Fe(2) C(64) 2.014(15) yes
Fe(2) C(65) 2.001(13) yes
Fe(2) C(66) 1.962(19) yes
Fe(2) C(67) 2.014(19) yes
Fe(2) C(68) 2.00(3) yes
Fe(2) C(69) 2.030(16) yes
Fe(2) C(70) 2.00(3) yes
Cl(7) C(71) 1.56(3) yes
Cl(8) C(71) 1.879(14) yes
Cl(9) C(72) 1.710(17) yes
Cl(10) C(72) 1.727(16) yes
P(1) C(15) 1.827(7) yes
P(1) C(16) 1.904(9) yes
P(1) C(20) 1.885(8) yes
P(2) C(1) 1.896(11) yes
P(2) C(5) 1.883(8) yes
P(2) C(9) 1.843(7) yes
P(3) C(50) 1.845(8) yes
P(3) C(51) 1.883(11) yes
P(3) C(55) 1.894(8) yes
P(4) C(36) 1.901(10) yes
P(4) C(40) 1.885(10) yes
P(4) C(44) 1.829(7) yes
N(1) C(10) 1.365(9) yes
N(1) C(14) 1.367(12) yes
N(2) C(45) 1.371(9) yes
N(2) C(49) 1.388(10) yes
C(1) C(2) 1.535(12) yes
C(1) C(3) 1.554(12) yes
C(1) C(4) 1.543(12) yes
C(5) C(6) 1.540(12) yes
C(5) C(7) 1.539(11) yes
C(5) C(8) 1.556(13) yes
C(9) C(10) 1.521(13) yes
C(10) C(11) 1.379(9) yes
C(11) C(12) 1.394(14) yes
C(12) C(13) 1.406(11) yes
C(12) C(24) 1.491(9) yes
C(13) C(14) 1.357(9) yes
C(14) C(15) 1.533(10) yes
C(16) C(17) 1.517(11) yes
C(16) C(18) 1.536(11) yes
C(16) C(19) 1.568(16) yes
C(20) C(21) 1.506(10) yes
C(20) C(22) 1.553(13) yes
C(20) C(23) 1.527(14) yes
C(24) C(25) 1.524(11) yes
C(25) C(26) 1.488(9) yes
C(26) C(27) 1.440(10) yes
C(26) C(30) 1.412(12) yes
C(27) C(28) 1.409(11) yes
C(28) C(29) 1.432(14) yes
C(29) C(30) 1.418(9) yes
C(31) C(32) 1.423(13) yes
C(31) C(35) 1.417(14) yes
C(32) C(33) 1.419(11) yes
C(33) C(34) 1.427(17) yes
C(34) C(35) 1.436(11) yes
C(36) C(37) 1.530(11) yes
C(36) C(38) 1.547(13) yes
C(36) C(39) 1.536(15) yes
C(40) C(41) 1.546(11) yes
C(40) C(42) 1.549(11) yes
C(40) C(43) 1.551(10) yes
C(44) C(45) 1.527(11) yes
C(45) C(46) 1.367(9) yes
C(46) C(47) 1.399(12) yes
C(47) C(48) 1.386(11) yes
C(47) C(59) 1.496(10) yes
C(48) C(49) 1.376(9) yes
C(49) C(50) 1.518(10) yes
C(51) C(52) 1.527(10) yes
C(51) C(53) 1.537(12) yes
C(51) C(54) 1.563(14) yes
C(55) C(56) 1.552(13) yes
C(55) C(57) 1.535(13) yes
C(55) C(58) 1.548(14) yes
C(59) C(60) 1.533(14) yes
C(60) C(61) 1.508(13) yes
C(61) C(62) 1.404(11) yes
C(61) C(65) 1.416(13) yes
C(62) C(63) 1.388(19) yes
C(63) C(64) 1.356(17) yes
C(64) C(65) 1.414(18) yes
C(66) C(67) 1.27(4) yes
C(66) C(70) 1.41(3) yes
C(67) C(68) 1.32(4) yes
C(68) C(69) 1.35(4) yes
C(69) C(70) 1.40(3) yes
C(73) C(74) 1.49(3) yes
C(74) C(75) 1.52(3) yes
C(75) C(76) 1.59(3) yes
C(76) C(77) 1.59(2) yes
C(77) C(78) 1.555(19) yes
C(2) H(1) 0.960 no
C(2) H(2) 0.960 no
C(2) H(3) 0.960 no
C(3) H(4) 0.960 no
C(3) H(5) 0.960 no
C(3) H(6) 0.960 no
C(4) H(7) 0.960 no
C(4) H(8) 0.960 no
C(4) H(9) 0.960 no
C(6) H(10) 0.960 no
C(6) H(11) 0.960 no
C(6) H(12) 0.960 no
C(7) H(13) 0.960 no
C(7) H(14) 0.960 no
C(7) H(15) 0.960 no
C(8) H(16) 0.960 no
C(8) H(17) 0.960 no
C(8) H(18) 0.960 no
C(9) H(19) 0.970 no
C(9) H(20) 0.970 no
C(11) H(21) 0.930 no
C(13) H(22) 0.930 no
C(15) H(23) 0.970 no
C(15) H(24) 0.970 no
C(17) H(25) 0.960 no
C(17) H(26) 0.960 no
C(17) H(27) 0.960 no
C(18) H(28) 0.960 no
C(18) H(29) 0.960 no
C(18) H(30) 0.960 no
C(19) H(31) 0.960 no
C(19) H(32) 0.960 no
C(19) H(33) 0.960 no
C(21) H(34) 0.960 no
C(21) H(35) 0.960 no
C(21) H(36) 0.960 no
C(22) H(37) 0.960 no
C(22) H(38) 0.960 no
C(22) H(39) 0.960 no
C(23) H(40) 0.960 no
C(23) H(41) 0.960 no
C(23) H(42) 0.960 no
C(24) H(43) 0.970 no
C(24) H(44) 0.970 no
C(25) H(45) 0.970 no
C(25) H(46) 0.970 no
C(27) H(47) 0.930 no
C(28) H(48) 0.930 no
C(29) H(49) 0.930 no
C(30) H(50) 0.930 no
C(31) H(51) 0.930 no
C(32) H(52) 0.930 no
C(33) H(53) 0.930 no
C(34) H(54) 0.930 no
C(35) H(55) 0.930 no
C(37) H(56) 0.960 no
C(37) H(57) 0.960 no
C(37) H(58) 0.960 no
C(38) H(59) 0.960 no
C(38) H(60) 0.960 no
C(38) H(61) 0.960 no
C(39) H(62) 0.960 no
C(39) H(63) 0.960 no
C(39) H(64) 0.960 no
C(41) H(65) 0.960 no
C(41) H(66) 0.960 no
C(41) H(67) 0.960 no
C(42) H(68) 0.960 no
C(42) H(69) 0.960 no
C(42) H(70) 0.960 no
C(43) H(71) 0.960 no
C(43) H(72) 0.960 no
C(43) H(73) 0.960 no
C(44) H(74) 0.970 no
C(44) H(75) 0.970 no
C(46) H(76) 0.930 no
C(48) H(77) 0.930 no
C(50) H(78) 0.970 no
C(50) H(79) 0.970 no
C(52) H(80) 0.960 no
C(52) H(81) 0.960 no
C(52) H(82) 0.960 no
C(53) H(83) 0.960 no
C(53) H(84) 0.960 no
C(53) H(85) 0.960 no
C(54) H(86) 0.960 no
C(54) H(87) 0.960 no
C(54) H(88) 0.960 no
C(56) H(89) 0.960 no
C(56) H(90) 0.960 no
C(56) H(91) 0.960 no
C(57) H(92) 0.960 no
C(57) H(93) 0.960 no
C(57) H(94) 0.960 no
C(58) H(95) 0.960 no
C(58) H(96) 0.960 no
C(58) H(97) 0.960 no
C(59) H(98) 0.970 no
C(59) H(99) 0.970 no
C(60) H(100) 0.970 no
C(60) H(101) 0.970 no
C(62) H(102) 0.930 no
C(63) H(103) 0.930 no
C(64) H(104) 0.930 no
C(65) H(105) 0.930 no
C(66) H(106) 0.930 no
C(67) H(107) 0.930 no
C(68) H(108) 0.930 no
C(69) H(109) 0.930 no
C(70) H(110) 0.930 no
C(71) H(111) 0.970 no
C(71) H(112) 0.970 no
C(72) H(113) 0.970 no
C(72) H(114) 0.970 no
C(73) H(115) 0.960 no
C(73) H(116) 0.960 no
C(73) H(117) 0.960 no
C(74) H(118) 0.970 no
C(74) H(119) 0.970 no
C(75) H(120) 0.970 no
C(75) H(121) 0.970 no
C(76) H(122) 0.970 no
C(76) H(123) 0.970 no
C(77) H(124) 0.970 no
C(77) H(125) 0.970 no
C(78) H(126) 0.960 no
C(78) H(127) 0.960 no
C(78) H(128) 0.960 no

loop_
_geom_contact_atom_site_label_1
_geom_contact_atom_site_label_2
_geom_contact_distance
_geom_contact_publ_flag
_geom_contact_site_symmetry_2
Cl(1) C(2) 3.148(12) no .
Cl(1) C(9) 3.450(7) no .
Cl(1) C(17) 3.439(11) no .
Cl(1) C(18) 3.471(11) no .
Cl(3) C(7) 3.386(11) no .
Cl(3) C(8) 3.456(9) no .
Cl(3) C(14) 3.484(8) no .
Cl(3) C(15) 3.293(9) no .
Cl(3) C(22) 3.210(9) no .
Cl(4) C(39) 3.208(9) no .
Cl(4) C(44) 3.392(8) no .
Cl(4) C(52) 3.477(9) no .
Cl(4) C(54) 3.411(9) no .
Cl(6) C(42) 3.433(8) no .
Cl(6) C(43) 3.470(9) no .
Cl(6) C(49) 3.533(7) no .
Cl(6) C(50) 3.357(8) no .
Cl(6) C(56) 3.216(9) no .
N(1) C(8) 3.499(11) no .
N(1) C(12) 2.816(8) no .
N(1) C(18) 3.430(11) no .
N(2) C(42) 3.470(12) no .
N(2) C(47) 2.811(9) no .
N(2) C(52) 3.455(12) no .
C(1) C(6) 3.340(11) no .
C(2) C(9) 3.515(11) no .
C(3) C(5) 3.380(12) no .
C(3) C(6) 3.561(11) no .
C(3) C(7) 3.408(14) no .
C(4) C(6) 3.266(12) no .
C(4) C(9) 3.201(14) no .
C(6) C(9) 3.585(12) no .
C(8) C(9) 3.120(11) no .
C(8) C(10) 3.121(12) no .
C(10) C(13) 2.716(13) no .
C(11) C(14) 2.733(11) no .
C(11) C(25) 3.333(11) no .
C(13) C(25) 3.425(10) no .
C(14) C(16) 3.593(10) no .
C(14) C(18) 3.121(11) no .
C(15) C(18) 3.123(12) no .
C(15) C(19) 3.438(12) no .
C(15) C(22) 3.586(10) no .
C(15) C(23) 3.133(11) no .
C(16) C(21) 3.339(11) no .
C(17) C(21) 3.365(13) no .
C(19) C(20) 3.358(13) no .
C(19) C(21) 3.536(13) no .
C(19) C(23) 3.326(13) no .
C(24) C(27) 3.075(9) no .
C(36) C(41) 3.325(15) no .
C(37) C(41) 3.305(17) no .
C(37) C(44) 3.120(12) no .
C(38) C(40) 3.321(13) no .
C(38) C(41) 3.442(13) no .
C(38) C(43) 3.333(16) no .
C(39) C(44) 3.581(11) no .
C(40) C(45) 3.559(11) no .
C(41) C(44) 3.494(13) no .
C(42) C(44) 3.171(14) no .
C(42) C(45) 3.134(13) no .
C(42) C(63) 3.468(15) no .
C(45) C(48) 2.735(11) no .
C(46) C(49) 2.739(11) no .
C(46) C(60) 3.597(12) no .
C(47) C(61) 3.080(15) no .
C(47) C(62) 3.431(16) no .
C(48) C(60) 3.135(12) no .
C(49) C(52) 3.141(14) no .
C(50) C(52) 3.126(14) no .
C(50) C(53) 3.534(14) no .
C(50) C(56) 3.584(9) no .
C(50) C(57) 3.152(11) no .
C(51) C(58) 3.325(11) no .
C(53) C(55) 3.379(13) no .
C(53) C(57) 3.306(16) no .
C(53) C(58) 3.529(11) no .
C(54) C(58) 3.337(14) no .
C(59) C(62) 3.474(14) no .
C(59) C(65) 3.473(16) no .
Cl(1) C(72) 3.547(11) no 2_656
Cl(2) C(72) 3.526(13) no 2_656
Cl(3) C(60) 3.522(9) no 1_545
C(33) C(37) 3.586(14) no 2_667
C(37) C(33) 3.586(14) no 2_667
C(60) Cl(3) 3.522(9) no 1_565
C(70) C(70) 3.46(4) no 2_577
C(72) Cl(1) 3.547(11) no 2_656
C(72) Cl(2) 3.526(13) no 2_656
Mo(1) H(2) 3.4126 no .
Mo(1) H(14) 3.5869 no .
Mo(1) H(17) 3.5340 no .
Mo(1) H(20) 3.4941 no .
Mo(1) H(24) 3.4486 no .
Mo(1) H(30) 3.5884 no .
Mo(1) H(37) 3.3585 no .
Mo(2) H(63) 3.4253 no .
Mo(2) H(75) 3.4923 no .
Mo(2) H(79) 3.4910 no .
Mo(2) H(81) 3.4941 no .
Mo(2) H(90) 3.3836 no .
Fe(1) H(43) 3.2919 no .
Fe(1) H(46) 3.4004 no .
Fe(2) H(100) 3.2699 no .
Fe(2) H(101) 3.3086 no .
Cl(1) H(2) 2.7893 no .
Cl(1) H(3) 2.6618 no .
Cl(1) H(20) 3.0034 no .
Cl(1) H(25) 2.5990 no .
Cl(1) H(30) 2.6373 no .
Cl(2) H(2) 3.1663 no .
Cl(2) H(6) 3.4338 no .
Cl(2) H(37) 2.8841 no .
Cl(3) H(14) 2.5347 no .
Cl(3) H(17) 2.6128 no .
Cl(3) H(24) 2.7899 no .
Cl(3) H(37) 3.0592 no .
Cl(3) H(38) 2.5541 no .
Cl(4) H(63) 2.9880 no .
Cl(4) H(64) 2.6012 no .
Cl(4) H(75) 2.9170 no .
Cl(4) H(81) 2.6259 no .
Cl(4) H(86) 2.5647 no .
Cl(5) H(63) 3.0504 no .
Cl(5) H(90) 2.9960 no .
Cl(6) H(70) 2.5894 no .
Cl(6) H(72) 2.6376 no .
Cl(6) H(79) 2.8796 no .
Cl(6) H(90) 2.9199 no .
Cl(6) H(91) 2.6962 no .
P(1) H(25) 2.9683 no .
P(1) H(26) 2.9550 no .
P(1) H(29) 2.8927 no .
P(1) H(30) 2.9241 no .
P(1) H(32) 3.0317 no .
P(1) H(33) 2.9736 no .
P(1) H(34) 2.9414 no .
P(1) H(35) 2.8737 no .
P(1) H(37) 2.9094 no .
P(1) H(38) 2.9306 no .
P(1) H(41) 2.9376 no .
P(1) H(42) 3.0177 no .
P(2) H(2) 2.8998 no .
P(2) H(3) 2.9311 no .
P(2) H(5) 2.9408 no .
P(2) H(6) 2.9118 no .
P(2) H(7) 3.0009 no .
P(2) H(8) 2.9977 no .
P(2) H(11) 3.0284 no .
P(2) H(12) 3.0477 no .
P(2) H(14) 2.8755 no .
P(2) H(15) 2.9848 no .
P(2) H(16) 2.9666 no .
P(2) H(17) 2.8621 no .
P(3) H(80) 2.9675 no .
P(3) H(81) 2.8363 no .
P(3) H(84) 3.0150 no .
P(3) H(85) 3.0595 no .
P(3) H(86) 2.9663 no .
P(3) H(87) 2.9743 no .
P(3) H(90) 2.9114 no .
P(3) H(91) 3.0344 no .
P(3) H(92) 3.0539 no .
P(3) H(93) 2.9726 no .
P(3) H(95) 2.9645 no .
P(3) H(96) 2.8555 no .
P(4) H(56) 3.0007 no .
P(4) H(57) 3.0227 no .
P(4) H(59) 3.0143 no .
P(4) H(60) 2.8987 no .
P(4) H(63) 2.8901 no .
P(4) H(64) 2.9385 no .
P(4) H(65) 3.0347 no .
P(4) H(66) 3.0100 no .
P(4) H(69) 2.9263 no .
P(4) H(70) 2.9474 no .
P(4) H(72) 2.9083 no .
P(4) H(73) 2.9622 no .
N(1) H(16) 3.3669 no .
N(1) H(17) 2.9139 no .
N(1) H(19) 3.1415 no .
N(1) H(20) 2.7851 no .
N(1) H(21) 3.2363 no .
N(1) H(22) 3.2123 no .
N(1) H(23) 3.1613 no .
N(1) H(24) 2.8269 no .
N(1) H(29) 3.1359 no .
N(1) H(30) 2.9733 no .
N(2) H(69) 3.2128 no .
N(2) H(70) 2.9921 no .
N(2) H(74) 3.1619 no .
N(2) H(75) 2.8176 no .
N(2) H(76) 3.2148 no .
N(2) H(77) 3.2295 no .
N(2) H(78) 3.1744 no .
N(2) H(79) 2.8157 no .
N(2) H(80) 3.2811 no .
N(2) H(81) 2.8961 no .
C(1) H(11) 2.9255 no .
C(1) H(12) 3.4842 no .
C(1) H(15) 3.4093 no .
C(1) H(19) 3.3674 no .
C(1) H(20) 3.1352 no .
C(2) H(4) 2.6600 no .
C(2) H(5) 3.2945 no .
C(2) H(6) 2.6653 no .
C(2) H(7) 2.6583 no .
C(2) H(8) 3.3020 no .
C(2) H(9) 2.6565 no .
C(2) H(20) 3.2887 no .
C(3) H(1) 2.6565 no .
C(3) H(2) 2.6230 no .
C(3) H(3) 3.3127 no .
C(3) H(7) 3.3811 no .
C(3) H(8) 2.7427 no .
C(3) H(9) 2.7394 no .
C(3) H(11) 2.8903 no .
C(3) H(15) 2.7234 no .
C(4) H(1) 2.6510 no .
C(4) H(2) 3.3079 no .
C(4) H(3) 2.6491 no .
C(4) H(4) 2.7518 no .
C(4) H(5) 2.7272 no .
C(4) H(6) 3.3823 no .
C(4) H(11) 2.7956 no .
C(4) H(12) 3.0788 no .
C(4) H(19) 3.1948 no .
C(4) H(20) 3.2805 no .
C(5) H(5) 2.9222 no .
C(5) H(6) 3.5519 no .
C(5) H(8) 3.2228 no .
C(5) H(19) 3.0600 no .
C(6) H(5) 2.8752 no .
C(6) H(8) 2.5078 no .
C(6) H(13) 2.6894 no .
C(6) H(14) 3.3453 no .
C(6) H(15) 2.6940 no .
C(6) H(16) 2.6299 no .
C(6) H(17) 3.2881 no .
C(6) H(18) 2.6219 no .
C(6) H(19) 3.2965 no .
C(7) H(5) 2.8624 no .
C(7) H(6) 3.2762 no .
C(7) H(10) 2.6565 no .
C(7) H(11) 2.7094 no .
C(7) H(12) 3.3517 no .
C(7) H(16) 3.3772 no .
C(7) H(17) 2.7247 no .
C(7) H(18) 2.6808 no .
C(8) H(10) 2.6183 no .
C(8) H(11) 3.2970 no .
C(8) H(12) 2.6103 no .
C(8) H(13) 2.6737 no .
C(8) H(14) 2.7557 no .
C(8) H(15) 3.3669 no .
C(8) H(19) 3.0525 no .
C(9) H(3) 3.1084 no .
C(9) H(7) 2.7524 no .
C(9) H(8) 3.3765 no .
C(9) H(12) 3.2223 no .
C(9) H(16) 2.7120 no .
C(9) H(17) 3.2321 no .
C(9) H(21) 2.6601 no .
C(10) H(16) 2.6546 no .
C(10) H(17) 2.8948 no .
C(10) H(30) 3.5957 no .
C(11) H(16) 2.8865 no .
C(11) H(17) 3.5025 no .
C(11) H(19) 2.3974 no .
C(11) H(20) 2.8124 no .
C(11) H(22) 3.2244 no .
C(11) H(43) 3.2575 no .
C(11) H(44) 2.6007 no .
C(11) H(45) 3.1232 no .
C(12) H(45) 2.7084 no .
C(12) H(46) 2.7247 no .
C(13) H(21) 3.2262 no .
C(13) H(23) 2.4436 no .
C(13) H(24) 2.7958 no .
C(13) H(29) 2.8667 no .
C(13) H(43) 2.6116 no .
C(13) H(44) 3.2401 no .
C(13) H(46) 3.2542 no .
C(14) H(17) 3.5229 no .
C(14) H(29) 2.5081 no .
C(14) H(30) 3.0542 no .
C(15) H(22) 2.6368 no .
C(15) H(29) 2.6263 no .
C(15) H(30) 3.3618 no .
C(15) H(33) 2.9890 no .
C(15) H(38) 3.2182 no .
C(15) H(41) 2.6593 no .
C(15) H(42) 3.2913 no .
C(16) H(23) 2.9758 no .
C(16) H(34) 2.9151 no .
C(16) H(35) 3.4679 no .
C(16) H(42) 3.3386 no .
C(17) H(28) 2.6571 no .
C(17) H(29) 3.3059 no .
C(17) H(30) 2.6544 no .
C(17) H(31) 2.7216 no .
C(17) H(32) 2.7380 no .
C(17) H(33) 3.3466 no .
C(17) H(34) 2.8652 no .
C(17) H(35) 3.1850 no .
C(18) H(23) 3.0653 no .
C(18) H(25) 2.6615 no .
C(18) H(26) 3.3025 no .
C(18) H(27) 2.6586 no .
C(18) H(31) 2.6620 no .
C(18) H(32) 3.3237 no .
C(18) H(33) 2.6456 no .
C(19) H(23) 3.0721 no .
C(19) H(25) 3.3704 no .
C(19) H(26) 2.7202 no .
C(19) H(27) 2.6804 no .
C(19) H(28) 2.6337 no .
C(19) H(29) 2.6542 no .
C(19) H(30) 3.3313 no .
C(19) H(34) 2.8609 no .
C(19) H(42) 2.6067 no .
C(20) H(23) 3.3381 no .
C(20) H(24) 3.0899 no .
C(20) H(26) 3.3390 no .
C(20) H(32) 2.9489 no .
C(20) H(33) 3.4729 no .
C(21) H(26) 2.6403 no .
C(21) H(32) 2.8858 no .
C(21) H(37) 2.6276 no .
C(21) H(38) 3.2939 no .
C(21) H(39) 2.6361 no .
C(21) H(40) 2.7062 no .
C(21) H(41) 3.3079 no .
C(21) H(42) 2.7023 no .
C(22) H(24) 3.3496 no .
C(22) H(34) 3.2965 no .
C(22) H(35) 2.6533 no .
C(22) H(36) 2.6023 no .
C(22) H(40) 2.6333 no .
C(22) H(41) 2.6387 no .
C(22) H(42) 3.3179 no .
C(23) H(23) 3.1318 no .
C(23) H(24) 3.1333 no .
C(23) H(32) 2.8406 no .
C(23) H(33) 3.1345 no .
C(23) H(34) 2.6786 no .
C(23) H(35) 3.3309 no .
C(23) H(36) 2.6746 no .
C(23) H(37) 3.3094 no .
C(23) H(38) 2.6577 no .
C(23) H(39) 2.6360 no .
C(24) H(21) 2.6734 no .
C(24) H(22) 2.6899 no .
C(24) H(47) 2.9305 no .
C(24) H(51) 3.3592 no .
C(24) H(52) 3.4169 no .
C(25) H(21) 3.3416 no .
C(25) H(22) 3.4903 no .
C(25) H(47) 2.8774 no .
C(25) H(50) 2.8853 no .
C(25) H(51) 3.4712 no .
C(26) H(43) 2.7481 no .
C(26) H(44) 2.7082 no .
C(26) H(48) 3.2131 no .
C(26) H(49) 3.1802 no .
C(26) H(51) 3.4565 no .
C(27) H(43) 3.2125 no .
C(27) H(44) 2.8023 no .
C(27) H(45) 2.9800 no .
C(27) H(46) 3.3228 no .
C(27) H(49) 3.1809 no .
C(27) H(50) 3.2050 no .
C(27) H(52) 3.4432 no .
C(28) H(50) 3.2156 no .
C(28) H(53) 3.4058 no .
C(29) H(47) 3.1852 no .
C(29) H(54) 3.4374 no .
C(30) H(45) 3.0016 no .
C(30) H(46) 2.6607 no .
C(30) H(47) 3.1976 no .
C(30) H(48) 3.2158 no .
C(30) H(55) 3.5154 no .
C(31) H(43) 2.9150 no .
C(31) H(46) 3.5581 no .
C(31) H(53) 3.2022 no .
C(31) H(54) 3.1929 no .
C(32) H(43) 2.9430 no .
C(32) H(47) 3.4541 no .
C(32) H(54) 3.1873 no .
C(32) H(55) 3.2070 no .
C(33) H(48) 3.4116 no .
C(33) H(51) 3.2020 no .
C(33) H(55) 3.2187 no .
C(34) H(49) 3.4152 no .
C(34) H(51) 3.1947 no .
C(34) H(52) 3.1900 no .
C(35) H(50) 3.4968 no .
C(35) H(52) 3.1997 no .
C(35) H(53) 3.2270 no .
C(36) H(65) 2.9131 no .
C(36) H(66) 3.4489 no .
C(36) H(73) 3.3355 no .
C(36) H(74) 3.3200 no .
C(36) H(75) 3.1016 no .
C(37) H(59) 2.6910 no .
C(37) H(60) 3.3246 no .
C(37) H(61) 2.6871 no .
C(37) H(62) 2.6672 no .
C(37) H(63) 3.3114 no .
C(37) H(64) 2.6574 no .
C(37) H(65) 2.8388 no .
C(37) H(66) 3.0995 no .
C(37) H(74) 3.1044 no .
C(37) H(75) 3.1618 no .
C(38) H(56) 3.3298 no .
C(38) H(57) 2.7048 no .
C(38) H(58) 2.6598 no .
C(38) H(62) 2.6508 no .
C(38) H(63) 2.6552 no .
C(38) H(64) 3.3147 no .
C(38) H(65) 2.7594 no .
C(38) H(73) 2.6093 no .
C(39) H(56) 2.6534 no .
C(39) H(57) 3.3225 no .
C(39) H(58) 2.6435 no .
C(39) H(59) 3.3240 no .
C(39) H(60) 2.6635 no .
C(39) H(61) 2.6174 no .
C(39) H(75) 3.3735 no .
C(40) H(57) 3.2939 no .
C(40) H(59) 2.9270 no .
C(40) H(60) 3.4344 no .
C(40) H(74) 2.9942 no .
C(41) H(57) 2.5770 no .
C(41) H(59) 2.7724 no .
C(41) H(68) 2.6265 no .
C(41) H(69) 2.6503 no .
C(41) H(70) 3.3247 no .
C(41) H(71) 2.6868 no .
C(41) H(72) 3.3422 no .
C(41) H(73) 2.6675 no .
C(41) H(74) 3.1659 no .
C(42) H(65) 3.3209 no .
C(42) H(66) 2.6548 no .
C(42) H(67) 2.6322 no .
C(42) H(71) 2.6670 no .
C(42) H(72) 2.7200 no .
C(42) H(73) 3.3331 no .
C(42) H(74) 3.1182 no .
C(42) H(102) 3.5766 no .
C(42) H(103) 3.3047 no .
C(43) H(59) 2.8728 no .
C(43) H(60) 3.1193 no .
C(43) H(65) 2.6933 no .
C(43) H(66) 3.3370 no .
C(43) H(67) 2.6741 no .
C(43) H(68) 2.6919 no .
C(43) H(69) 3.3320 no .
C(43) H(70) 2.6992 no .
C(44) H(56) 2.6900 no .
C(44) H(57) 3.2555 no .
C(44) H(64) 3.2128 no .
C(44) H(66) 3.0846 no .
C(44) H(69) 2.6922 no .
C(44) H(70) 3.3884 no .
C(44) H(76) 2.6472 no .
C(45) H(69) 2.5570 no .
C(45) H(70) 3.0397 no .
C(45) H(81) 3.5293 no .
C(46) H(69) 2.7976 no .
C(46) H(74) 2.4171 no .
C(46) H(75) 2.8357 no .
C(46) H(77) 3.2102 no .
C(46) H(98) 2.5201 no .
C(46) H(99) 3.1306 no .
C(47) H(100) 3.3637 no .
C(47) H(101) 2.7101 no .
C(47) H(102) 3.3713 no .
C(48) H(76) 3.2102 no .
C(48) H(78) 2.4540 no .
C(48) H(79) 2.7757 no .
C(48) H(80) 3.0047 no .
C(48) H(98) 3.2607 no .
C(48) H(99) 2.7223 no .
C(48) H(101) 2.8542 no .
C(48) H(102) 3.3233 no .
C(49) H(70) 3.5883 no .
C(49) H(80) 2.6376 no .
C(49) H(81) 2.9664 no .
C(50) H(77) 2.6658 no .
C(50) H(80) 2.7220 no .
C(50) H(81) 3.2649 no .
C(50) H(85) 3.1656 no .
C(50) H(91) 3.2627 no .
C(50) H(92) 2.7798 no .
C(50) H(93) 3.2653 no .
C(51) H(78) 3.0327 no .
C(51) H(93) 3.2305 no .
C(51) H(95) 2.9321 no .
C(51) H(96) 3.4712 no .
C(52) H(78) 3.0943 no .
C(52) H(83) 2.6378 no .
C(52) H(84) 3.2886 no .
C(52) H(85) 2.6096 no .
C(52) H(86) 2.7079 no .
C(52) H(87) 3.3434 no .
C(52) H(88) 2.6658 no .
C(53) H(78) 3.2322 no .
C(53) H(80) 2.6449 no .
C(53) H(81) 3.2830 no .
C(53) H(82) 2.6166 no .
C(53) H(86) 3.3535 no .
C(53) H(87) 2.7236 no .
C(53) H(88) 2.6229 no .
C(53) H(93) 2.5473 no .
C(53) H(95) 2.8806 no .
C(54) H(80) 3.3638 no .
C(54) H(81) 2.6894 no .
C(54) H(82) 2.6297 no .
C(54) H(83) 2.6407 no .
C(54) H(84) 2.7159 no .
C(54) H(85) 3.3503 no .
C(54) H(95) 2.8471 no .
C(54) H(96) 3.1695 no .
C(55) H(78) 3.3491 no .
C(55) H(79) 3.1055 no .
C(55) H(84) 2.9455 no .
C(55) H(85) 3.5495 no .
C(55) H(87) 3.3981 no .
C(56) H(79) 3.3549 no .
C(56) H(92) 2.6791 no .
C(56) H(93) 3.3438 no .
C(56) H(94) 2.6706 no .
C(56) H(95) 3.3339 no .
C(56) H(96) 2.6779 no .
C(56) H(97) 2.5782 no .
C(57) H(78) 3.1425 no .
C(57) H(79) 3.2128 no .
C(57) H(84) 2.8016 no .
C(57) H(85) 3.1588 no .
C(57) H(89) 2.6923 no .
C(57) H(90) 3.3333 no .
C(57) H(91) 2.6837 no .
C(57) H(95) 2.7371 no .
C(57) H(96) 3.3725 no .
C(57) H(97) 2.7111 no .
C(58) H(84) 2.8636 no .
C(58) H(87) 2.6352 no .
C(58) H(89) 2.6207 no .
C(58) H(90) 2.6514 no .
C(58) H(91) 3.3297 no .
C(58) H(92) 3.3765 no .
C(58) H(93) 2.7639 no .
C(58) H(94) 2.6712 no .
C(59) H(76) 2.6885 no .
C(59) H(77) 2.6548 no .
C(60) H(77) 3.0087 no .
C(60) H(102) 2.8684 no .
C(60) H(105) 2.9240 no .
C(60) H(107) 3.3602 no .
C(61) H(98) 2.7475 no .
C(61) H(99) 3.3805 no .
C(61) H(103) 3.1783 no .
C(61) H(104) 3.1610 no .
C(61) H(107) 3.3817 no .
C(62) H(68) 3.4337 no .
C(62) H(69) 3.3225 no .
C(62) H(70) 3.4822 no .
C(62) H(100) 3.2677 no .
C(62) H(101) 2.6334 no .
C(62) H(104) 3.1152 no .
C(62) H(105) 3.1617 no .
C(62) H(108) 3.4576 no .
C(63) H(68) 2.9486 no .
C(63) H(69) 3.3225 no .
C(63) H(105) 3.1622 no .
C(63) H(109) 3.5401 no .
C(64) H(102) 3.1095 no .
C(64) H(110) 3.4169 no .
C(65) H(98) 3.2842 no .
C(65) H(100) 2.7436 no .
C(65) H(101) 3.3050 no .
C(65) H(102) 3.1642 no .
C(65) H(103) 3.1561 no .
C(65) H(106) 3.3364 no .
C(66) H(105) 3.2793 no .
C(66) H(108) 3.0112 no .
C(66) H(109) 3.1053 no .
C(67) H(100) 3.2941 no .
C(67) H(105) 3.5797 no .
C(67) H(109) 3.0849 no .
C(67) H(110) 3.1111 no .
C(68) H(102) 3.4973 no .
C(68) H(106) 2.9997 no .
C(68) H(110) 3.1141 no .
C(69) H(103) 3.5601 no .
C(69) H(106) 3.1042 no .
C(69) H(107) 3.0655 no .
C(70) H(104) 3.4788 no .
C(70) H(107) 3.1258 no .
C(70) H(108) 3.0979 no .
C(73) H(120) 2.6374 no .
C(73) H(121) 2.6698 no .
C(74) H(122) 2.5461 no .
C(74) H(123) 2.8282 no .
C(75) H(115) 2.5749 no .
C(75) H(116) 3.3112 no .
C(75) H(117) 2.5801 no .
C(75) H(124) 2.8706 no .
C(75) H(125) 3.0254 no .
C(76) H(118) 2.8821 no .
C(76) H(119) 2.8241 no .
C(76) H(126) 2.5746 no .
C(76) H(127) 3.3406 no .
C(76) H(128) 2.5541 no .
C(77) H(120) 2.8750 no .
C(77) H(121) 2.6698 no .
C(78) H(122) 2.8107 no .
C(78) H(123) 2.5423 no .
H(1) H(4) 2.4857 no .
H(1) H(5) 3.5227 no .
H(1) H(6) 2.9509 no .
H(1) H(7) 2.9305 no .
H(1) H(8) 3.5249 no .
H(1) H(9) 2.4742 no .
H(2) H(4) 2.9004 no .
H(2) H(5) 3.4975 no .
H(2) H(6) 2.4556 no .
H(2) H(7) 3.5360 no .
H(2) H(9) 3.5346 no .
H(3) H(4) 3.5487 no .
H(3) H(6) 3.5399 no .
H(3) H(7) 2.4741 no .
H(3) H(8) 3.5234 no .
H(3) H(9) 2.9271 no .
H(3) H(20) 2.6494 no .
H(4) H(8) 3.0278 no .
H(4) H(9) 2.5865 no .
H(4) H(11) 3.4697 no .
H(4) H(15) 3.5354 no .
H(5) H(7) 3.5985 no .
H(5) H(8) 2.5638 no .
H(5) H(9) 3.0012 no .
H(5) H(10) 3.4827 no .
H(5) H(11) 2.1310 no .
H(5) H(12) 3.4863 no .
H(5) H(13) 3.5147 no .
H(5) H(14) 3.4289 no .
H(5) H(15) 2.1248 no .
H(6) H(11) 3.5198 no .
H(6) H(14) 3.4174 no .
H(6) H(15) 2.5843 no .
H(7) H(11) 3.4058 no .
H(7) H(12) 3.2556 no .
H(7) H(19) 2.6712 no .
H(7) H(20) 2.6439 no .
H(8) H(10) 3.3511 no .
H(8) H(11) 2.0101 no .
H(8) H(12) 2.3051 no .
H(8) H(19) 3.1705 no .
H(9) H(11) 3.3843 no .
H(10) H(13) 2.4752 no .
H(10) H(14) 3.5384 no .
H(10) H(15) 2.9171 no .
H(10) H(16) 2.8943 no .
H(10) H(17) 3.4969 no .
H(10) H(18) 2.4246 no .
H(11) H(13) 2.9925 no .
H(11) H(14) 3.5789 no .
H(11) H(15) 2.5367 no .
H(11) H(16) 3.5140 no .
H(11) H(18) 3.5080 no .
H(12) H(13) 3.5560 no .
H(12) H(15) 3.5859 no .
H(12) H(16) 2.4246 no .
H(12) H(17) 3.4910 no .
H(12) H(18) 2.8798 no .
H(12) H(19) 2.7088 no .
H(13) H(16) 3.5518 no .
H(13) H(17) 2.9512 no .
H(13) H(18) 2.4606 no .
H(14) H(17) 2.5951 no .
H(14) H(18) 2.9956 no .
H(15) H(18) 3.5433 no .
H(16) H(19) 2.4197 no .
H(16) H(21) 2.9652 no .
H(17) H(19) 3.3952 no .
H(19) H(21) 2.2126 no .
H(20) H(21) 2.9160 no .
H(21) H(43) 3.5285 no .
H(21) H(44) 2.4592 no .
H(21) H(45) 2.9657 no .
H(22) H(23) 2.2475 no .
H(22) H(24) 2.8646 no .
H(22) H(29) 3.0318 no .
H(22) H(43) 2.4564 no .
H(22) H(44) 3.5088 no .
H(22) H(46) 3.1617 no .
H(22) H(51) 3.4667 no .
H(23) H(29) 2.3975 no .
H(23) H(30) 3.5367 no .
H(23) H(32) 3.5262 no .
H(23) H(33) 2.4038 no .
H(23) H(41) 2.6332 no .
H(23) H(42) 3.0552 no .
H(24) H(29) 3.5680 no .
H(24) H(38) 2.7535 no .
H(24) H(41) 2.4473 no .
H(24) H(42) 3.5108 no .
H(25) H(28) 2.9376 no .
H(25) H(29) 3.5366 no .
H(25) H(30) 2.4815 no .
H(25) H(31) 3.5923 no .
H(25) H(34) 3.4827 no .
H(25) H(35) 3.3846 no .
H(26) H(28) 3.5301 no .
H(26) H(30) 3.5281 no .
H(26) H(31) 3.0101 no .
H(26) H(32) 2.5764 no .
H(26) H(33) 3.5819 no .
H(26) H(34) 2.1081 no .
H(26) H(35) 2.4424 no .
H(26) H(36) 3.4684 no .
H(27) H(28) 2.4815 no .
H(27) H(29) 3.5345 no .
H(27) H(30) 2.9326 no .
H(27) H(31) 2.5162 no .
H(27) H(32) 2.9691 no .
H(27) H(33) 3.5474 no .
H(27) H(34) 3.4597 no .
H(28) H(31) 2.4507 no .
H(28) H(32) 3.5172 no .
H(28) H(33) 2.8931 no .
H(29) H(31) 2.9286 no .
H(29) H(32) 3.5327 no .
H(29) H(33) 2.4551 no .
H(30) H(31) 3.5447 no .
H(30) H(33) 3.5342 no .
H(31) H(34) 3.4917 no .
H(31) H(42) 3.4343 no .
H(32) H(34) 2.1259 no .
H(32) H(35) 3.4933 no .
H(32) H(36) 3.4882 no .
H(32) H(40) 3.4629 no .
H(32) H(41) 3.4287 no .
H(32) H(42) 2.0789 no .
H(33) H(34) 3.4529 no .
H(33) H(41) 3.2890 no .
H(33) H(42) 2.4066 no .
H(34) H(37) 3.5192 no .
H(34) H(39) 3.5059 no .
H(34) H(40) 2.9776 no .
H(34) H(41) 3.5392 no .
H(34) H(42) 2.5274 no .
H(35) H(37) 2.4625 no .
H(35) H(38) 3.5267 no .
H(35) H(39) 2.9379 no .
H(35) H(40) 3.5815 no .
H(35) H(42) 3.5786 no .
H(36) H(37) 2.8604 no .
H(36) H(38) 3.4878 no .
H(36) H(39) 2.4170 no .
H(36) H(40) 2.5273 no .
H(36) H(41) 3.5362 no .
H(36) H(42) 2.9704 no .
H(37) H(40) 3.5152 no .
H(37) H(41) 3.5152 no .
H(38) H(40) 2.9014 no .
H(38) H(41) 2.4632 no .
H(38) H(42) 3.5477 no .
H(39) H(40) 2.4343 no .
H(39) H(41) 2.9125 no .
H(39) H(42) 3.5149 no .
H(43) H(45) 2.8475 no .
H(43) H(46) 2.3392 no .
H(43) H(47) 3.1221 no .
H(43) H(51) 2.5547 no .
H(43) H(52) 2.6200 no .
H(44) H(45) 2.3551 no .
H(44) H(46) 2.8152 no .
H(44) H(47) 2.3874 no .
H(44) H(52) 3.4532 no .
H(45) H(47) 3.1797 no .
H(45) H(50) 3.2463 no .
H(46) H(50) 2.6521 no .
H(46) H(51) 3.1518 no .
H(47) H(48) 2.5141 no .
H(47) H(52) 3.3507 no .
H(48) H(49) 2.5279 no .
H(48) H(53) 3.2948 no .
H(49) H(50) 2.5003 no .
H(49) H(54) 3.3011 no .
H(50) H(55) 3.4305 no .
H(51) H(52) 2.5044 no .
H(51) H(55) 2.5294 no .
H(52) H(53) 2.5025 no .
H(53) H(54) 2.5302 no .
H(54) H(55) 2.5223 no .
H(56) H(59) 3.5758 no .
H(56) H(61) 3.5496 no .
H(56) H(62) 2.9343 no .
H(56) H(63) 3.5274 no .
H(56) H(64) 2.4699 no .
H(56) H(65) 3.4865 no .
H(56) H(66) 3.3340 no .
H(56) H(74) 2.6429 no .
H(56) H(75) 2.5109 no .
H(57) H(59) 2.5417 no .
H(57) H(60) 3.5698 no .
H(57) H(61) 2.9958 no .
H(57) H(62) 3.5482 no .
H(57) H(64) 3.5408 no .
H(57) H(65) 2.1008 no .
H(57) H(66) 2.3317 no .
H(57) H(67) 3.4152 no .
H(57) H(74) 3.0073 no .
H(57) H(75) 3.5172 no .
H(58) H(59) 2.9303 no .
H(58) H(60) 3.5363 no .
H(58) H(61) 2.4892 no .
H(58) H(62) 2.4699 no .
H(58) H(63) 3.5200 no .
H(58) H(64) 2.9162 no .
H(58) H(65) 3.4115 no .
H(59) H(62) 3.5271 no .
H(59) H(63) 3.5479 no .
H(59) H(65) 1.9968 no .
H(59) H(66) 3.3662 no .
H(59) H(67) 3.3844 no .
H(59) H(71) 3.4719 no .
H(59) H(72) 3.4866 no .
H(59) H(73) 2.1174 no .
H(60) H(62) 2.9375 no .
H(60) H(63) 2.4810 no .
H(60) H(64) 3.5400 no .
H(60) H(65) 3.3470 no .
H(60) H(72) 3.3093 no .
H(60) H(73) 2.3762 no .
H(61) H(62) 2.4272 no .
H(61) H(63) 2.8857 no .
H(61) H(64) 3.4988 no .
H(61) H(65) 3.3849 no .
H(61) H(73) 3.4459 no .
H(64) H(75) 2.7736 no .
H(65) H(68) 3.5099 no .
H(65) H(69) 3.5334 no .
H(65) H(71) 2.9674 no .
H(65) H(72) 3.5700 no .
H(65) H(73) 2.4991 no .
H(66) H(68) 2.8942 no .
H(66) H(69) 2.4671 no .
H(66) H(70) 3.5457 no .
H(66) H(71) 3.5602 no .
H(66) H(73) 3.5457 no .
H(66) H(74) 2.5323 no .
H(67) H(68) 2.4176 no .
H(67) H(69) 2.9094 no .
H(67) H(70) 3.5121 no .
H(67) H(71) 2.4991 no .
H(67) H(72) 3.5556 no .
H(67) H(73) 2.9324 no .
H(68) H(71) 2.4950 no .
H(68) H(72) 3.0112 no .
H(68) H(73) 3.5491 no .
H(68) H(102) 3.5145 no .
H(68) H(103) 2.6037 no .
H(69) H(71) 3.5446 no .
H(69) H(72) 3.5837 no .
H(69) H(74) 2.4551 no .
H(69) H(76) 2.9306 no .
H(69) H(102) 3.4317 no .
H(69) H(103) 3.4119 no .
H(70) H(71) 2.9345 no .
H(70) H(72) 2.5598 no .
H(70) H(73) 3.5837 no .
H(70) H(74) 3.5615 no .
H(70) H(102) 3.2039 no .
H(70) H(103) 3.4363 no .
H(74) H(76) 2.2168 no .
H(75) H(76) 2.9204 no .
H(76) H(98) 2.3228 no .
H(76) H(99) 3.3303 no .
H(77) H(78) 2.2711 no .
H(77) H(79) 2.8569 no .
H(77) H(80) 3.1578 no .
H(77) H(98) 3.5521 no .
H(77) H(99) 2.6579 no .
H(77) H(101) 2.4944 no .
H(77) H(102) 3.4312 no .
H(78) H(80) 2.4822 no .
H(78) H(81) 3.4698 no .
H(78) H(85) 2.6341 no .
H(78) H(92) 2.7145 no .
H(78) H(93) 3.0370 no .
H(79) H(91) 2.7957 no .
H(79) H(92) 2.6214 no .
H(79) H(93) 3.5515 no .
H(80) H(83) 2.9260 no .
H(80) H(84) 3.5217 no .
H(80) H(85) 2.4406 no .
H(80) H(88) 3.5374 no .
H(81) H(83) 3.5111 no .
H(81) H(85) 3.4899 no .
H(81) H(86) 2.5343 no .
H(81) H(87) 3.5602 no .
H(81) H(88) 2.9656 no .
H(82) H(83) 2.4404 no .
H(82) H(84) 3.5005 no .
H(82) H(85) 2.8748 no .
H(82) H(86) 2.8977 no .
H(82) H(87) 3.5123 no .
H(82) H(88) 2.4260 no .
H(83) H(86) 3.5140 no .
H(83) H(87) 2.9405 no .
H(83) H(88) 2.3905 no .
H(83) H(93) 3.3923 no .
H(83) H(95) 3.4608 no .
H(84) H(87) 2.5778 no .
H(84) H(88) 2.9309 no .
H(84) H(92) 3.4645 no .
H(84) H(93) 2.0335 no .
H(84) H(94) 3.3397 no .
H(84) H(95) 2.1348 no .
H(84) H(96) 3.4803 no .
H(84) H(97) 3.4732 no .
H(85) H(88) 3.4919 no .
H(85) H(92) 3.4153 no .
H(85) H(93) 2.3621 no .
H(85) H(95) 3.5165 no .
H(86) H(95) 3.4729 no .
H(86) H(96) 3.3771 no .
H(87) H(95) 2.1017 no .
H(87) H(96) 2.4490 no .
H(87) H(97) 3.4701 no .
H(88) H(95) 3.4399 no .
H(89) H(92) 2.9596 no .
H(89) H(93) 3.5714 no .
H(89) H(94) 2.5014 no .
H(89) H(95) 3.4974 no .
H(89) H(96) 2.9166 no .
H(89) H(97) 2.3527 no .
H(90) H(92) 3.5516 no .
H(90) H(94) 3.5452 no .
H(90) H(95) 3.5533 no .
H(90) H(96) 2.4910 no .
H(90) H(97) 2.8510 no .
H(91) H(92) 2.5011 no .
H(91) H(93) 3.5648 no .
H(91) H(94) 2.9440 no .
H(91) H(96) 3.5682 no .
H(91) H(97) 3.4628 no .
H(92) H(97) 3.5610 no .
H(93) H(95) 2.6124 no .
H(93) H(97) 3.0516 no .
H(94) H(95) 2.9253 no .
H(94) H(96) 3.5557 no .
H(94) H(97) 2.4857 no .
H(98) H(100) 2.4208 no .
H(98) H(101) 2.8538 no .
H(98) H(105) 3.3076 no .
H(99) H(100) 2.3899 no .
H(99) H(101) 2.4037 no .
H(100) H(105) 2.7631 no .
H(100) H(107) 2.8344 no .
H(101) H(102) 2.6124 no .
H(101) H(107) 3.3208 no .
H(101) H(108) 3.3958 no .
H(102) H(103) 2.4894 no .
H(102) H(108) 3.3711 no .
H(103) H(104) 2.4126 no .
H(103) H(109) 3.4919 no .
H(104) H(105) 2.5133 no .
H(104) H(110) 3.3637 no .
H(105) H(106) 3.1584 no .
H(106) H(107) 2.3693 no .
H(106) H(110) 2.5428 no .
H(107) H(108) 2.3805 no .
H(108) H(109) 2.4067 no .
H(109) H(110) 2.5197 no .
H(115) H(118) 2.7782 no .
H(115) H(119) 2.2350 no .
H(115) H(120) 2.3987 no .
H(115) H(121) 2.9106 no .
H(116) H(118) 2.3091 no .
H(116) H(119) 2.2535 no .
H(116) H(120) 3.5385 no .
H(116) H(121) 3.5636 no .
H(117) H(118) 2.2354 no .
H(117) H(119) 2.6858 no .
H(117) H(120) 2.8623 no .
H(117) H(121) 2.4393 no .
H(118) H(120) 2.9414 no .
H(118) H(121) 2.4094 no .
H(118) H(122) 2.5313 no .
H(118) H(123) 3.2909 no .
H(119) H(120) 2.4387 no .
H(119) H(121) 2.8437 no .
H(119) H(122) 2.8127 no .
H(119) H(123) 2.7587 no .
H(120) H(122) 2.8307 no .
H(120) H(123) 2.2529 no .
H(120) H(124) 2.8189 no .
H(120) H(125) 3.4482 no .
H(121) H(122) 2.4331 no .
H(121) H(123) 2.7863 no .
H(121) H(124) 2.8626 no .
H(121) H(125) 2.7796 no .
H(122) H(124) 3.0393 no .
H(122) H(125) 2.4446 no .
H(122) H(126) 3.0722 no .
H(122) H(128) 2.5640 no .
H(123) H(124) 2.5964 no .
H(123) H(125) 2.8726 no .
H(123) H(126) 2.2969 no .
H(123) H(127) 3.4722 no .
H(123) H(128) 2.6755 no .
H(124) H(126) 2.3150 no .
H(124) H(127) 2.4162 no .
H(124) H(128) 2.8651 no .
H(125) H(126) 2.7287 no .
H(125) H(127) 2.3357 no .
H(125) H(128) 2.3144 no .
Fe(2) H(48) 3.5585 no 1_455
Cl(1) H(1) 3.1918 no 2_656
Cl(1) H(113) 3.0129 no 2_656
Cl(1) H(114) 3.1914 no 2_656
Cl(1) H(127) 3.0421 no 2_666
Cl(2) H(77) 3.5025 no 1_545
Cl(2) H(78) 2.7552 no 1_545
Cl(2) H(85) 2.7557 no 1_545
Cl(2) H(93) 3.4826 no 1_545
Cl(2) H(114) 2.5817 no 2_656
Cl(3) H(77) 3.0527 no 1_545
Cl(3) H(99) 3.3355 no 1_545
Cl(3) H(100) 3.5877 no 1_545
Cl(3) H(101) 2.8458 no 1_545
Cl(4) H(22) 2.9332 no .
Cl(4) H(23) 3.0320 no .
Cl(4) H(33) 3.3494 no .
Cl(4) H(51) 3.3920 no .
Cl(5) H(12) 2.8210 no 1_455
Cl(5) H(19) 3.0695 no 1_455
Cl(5) H(32) 3.4541 no .
Cl(5) H(33) 3.0828 no .
Cl(5) H(42) 3.2144 no .
Cl(6) H(21) 2.9349 no 1_455
Cl(6) H(44) 2.7919 no 1_455
Cl(6) H(47) 3.0214 no 1_455
Cl(7) H(43) 3.4660 no 2_666
Cl(7) H(52) 3.0987 no 2_666
Cl(7) H(56) 3.2405 no 2_666
Cl(7) H(64) 3.4676 no 2_666
Cl(7) H(66) 3.0664 no 1_554
Cl(7) H(74) 3.4001 no 1_554
Cl(8) H(17) 3.4574 no 2_666
Cl(8) H(24) 2.9268 no 2_666
Cl(8) H(100) 3.5419 no 2_676
Cl(8) H(105) 3.1406 no 1_554
Cl(8) H(107) 3.1328 no 2_676
Cl(9) H(3) 3.4890 no .
Cl(9) H(7) 3.1184 no .
Cl(9) H(20) 3.1975 no .
Cl(9) H(89) 3.4164 no 1_655
Cl(9) H(93) 3.5600 no 2_666
Cl(9) H(97) 3.3276 no 1_655
Cl(9) H(125) 3.1608 no 2_666
Cl(9) H(128) 3.3449 no 2_666
Cl(10) H(26) 3.5446 no 2_656
Cl(10) H(27) 3.3506 no 1_655
Cl(10) H(31) 3.0555 no 1_655
Cl(10) H(35) 3.4094 no 2_656
Cl(10) H(94) 3.5558 no 2_666
Cl(10) H(96) 3.5047 no 1_655
Cl(10) H(116) 3.3428 no 1_655
Cl(10) H(118) 3.4961 no 1_655
C(2) H(113) 3.2091 no .
C(3) H(49) 3.4388 no 1_545
C(3) H(50) 3.1988 no 1_545
C(3) H(115) 3.4612 no 2_656
C(4) H(32) 3.3650 no 1_655
C(4) H(34) 3.3303 no 1_655
C(4) H(113) 3.1292 no .
C(6) H(40) 2.9524 no 1_655
C(6) H(42) 3.4124 no 1_655
C(6) H(49) 3.3013 no 1_545
C(6) H(60) 3.2873 no 1_655
C(7) H(54) 3.1922 no 1_545
C(7) H(55) 3.2204 no 1_545
C(7) H(99) 3.1084 no 1_545
C(8) H(60) 3.5935 no 1_655
C(12) H(112) 3.3804 no 2_666
C(13) H(112) 3.4545 no 2_666
C(18) H(86) 3.4298 no .
C(18) H(119) 3.5161 no .
C(18) H(124) 3.0902 no 2_666
C(18) H(127) 3.2710 no 2_666
C(19) H(86) 3.5902 no .
C(21) H(8) 3.5404 no 1_455
C(21) H(9) 3.4679 no 1_455
C(21) H(116) 3.1606 no 2_556
C(21) H(117) 3.5065 no 2_556
C(22) H(48) 3.5082 no 1_445
C(22) H(108) 3.3649 no 1_545
C(23) H(8) 3.3565 no 1_455
C(23) H(11) 3.1894 no 1_455
C(23) H(12) 3.4336 no 1_455
C(23) H(62) 3.5113 no .
C(23) H(63) 3.1577 no .
C(23) H(108) 3.3449 no 1_545
C(24) H(112) 3.3697 no 2_666
C(25) H(121) 3.2969 no 2_666
C(27) H(102) 3.4052 no 1_655
C(28) H(39) 2.9054 no 1_665
C(28) H(102) 3.0511 no 1_655
C(28) H(109) 3.3673 no 1_655
C(29) H(5) 3.1495 no 1_565
C(29) H(11) 3.4994 no 1_565
C(29) H(15) 3.5040 no 1_565
C(29) H(36) 3.4263 no 1_665
C(29) H(39) 3.1720 no 1_665
C(29) H(40) 3.5366 no 1_665
C(30) H(5) 3.2848 no 1_565
C(30) H(82) 3.2102 no .
C(30) H(115) 3.5113 no 2_666
C(30) H(117) 3.5009 no 2_666
C(31) H(81) 3.2996 no .
C(32) H(57) 2.9486 no 2_667
C(32) H(65) 3.2709 no 2_667
C(32) H(66) 3.3313 no 2_667
C(33) H(57) 2.9135 no 2_667
C(33) H(58) 3.3761 no 2_667
C(33) H(65) 3.2230 no 2_667
C(33) H(103) 3.3779 no 1_655
C(33) H(109) 3.0052 no 1_655
C(34) H(13) 3.1296 no 1_565
C(34) H(15) 3.4824 no 1_565
C(34) H(106) 3.4295 no 2_677
C(34) H(109) 3.0797 no 1_655
C(35) H(13) 3.4412 no 1_565
C(35) H(15) 3.3080 no 1_565
C(35) H(80) 3.4177 no .
C(35) H(81) 3.3867 no .
C(35) H(82) 3.5255 no .
C(37) H(53) 3.4942 no 2_667
C(38) H(10) 3.4159 no 1_455
C(38) H(110) 3.4659 no 2_567
C(39) H(23) 3.5678 no .
C(39) H(41) 3.0156 no .
C(41) H(52) 3.0210 no 2_667
C(41) H(53) 3.5538 no 2_667
C(41) H(68) 3.4475 no 2_567
C(41) H(103) 3.3076 no 2_567
C(42) H(67) 3.4578 no 2_567
C(43) H(104) 3.3211 no 2_567
C(43) H(112) 3.4265 no 2_566
C(46) H(55) 3.3589 no .
C(47) H(55) 3.1353 no .
C(48) H(55) 3.3191 no .
C(52) H(50) 3.4034 no .
C(52) H(51) 3.3934 no .
C(52) H(55) 3.0498 no .
C(53) H(122) 3.0976 no .
C(53) H(128) 3.0147 no .
C(54) H(28) 3.3773 no .
C(54) H(29) 3.3970 no .
C(54) H(122) 3.5909 no .
C(56) H(121) 3.3027 no 2_566
C(57) H(97) 3.2442 no 2_566
C(57) H(118) 3.4041 no 2_566
C(58) H(94) 3.1691 no 2_566
C(58) H(97) 3.5716 no 2_566
C(58) H(118) 3.5640 no .
C(59) H(14) 3.4834 no 1_565
C(59) H(106) 3.1715 no 2_677
C(60) H(105) 3.3788 no 2_677
C(62) H(48) 2.9802 no 1_455
C(63) H(48) 3.4555 no 1_455
C(63) H(53) 3.3139 no 1_455
C(63) H(65) 3.5674 no 2_567
C(64) H(73) 3.4123 no 2_567
C(64) H(111) 3.0353 no 1_556
C(65) H(100) 3.4071 no 2_677
C(65) H(111) 3.2402 no 1_556
C(66) H(54) 3.4535 no 2_677
C(66) H(58) 3.4654 no 1_565
C(66) H(98) 3.3655 no 2_677
C(67) H(58) 3.2868 no 1_565
C(67) H(61) 3.4093 no 1_565
C(67) H(62) 3.0853 no 1_565
C(68) H(48) 3.2252 no 1_455
C(68) H(61) 3.2133 no 1_565
C(68) H(62) 3.1530 no 1_565
C(69) H(48) 3.1908 no 1_455
C(69) H(53) 3.2194 no 1_455
C(69) H(54) 3.5657 no 1_455
C(69) H(61) 3.3171 no 1_565
C(69) H(110) 3.1151 no 2_577
C(70) H(109) 3.5619 no 2_577
C(70) H(110) 3.0659 no 2_577
C(71) H(66) 3.5257 no 1_554
C(71) H(71) 3.4396 no 2_566
C(71) H(104) 3.4370 no 1_554
C(72) H(3) 3.5092 no .
C(72) H(7) 3.1780 no .
C(72) H(9) 3.5867 no .
C(72) H(25) 3.5125 no 2_656
C(73) H(4) 3.4092 no 2_656
C(73) H(35) 3.4425 no 2_556
C(73) H(36) 3.1980 no 2_556
C(73) H(126) 3.3171 no 2_666
C(74) H(28) 3.4786 no .
C(74) H(94) 3.5180 no 2_566
C(74) H(126) 3.1466 no 2_666
C(75) H(45) 3.2446 no 2_666
C(75) H(89) 3.4742 no 2_566
C(75) H(123) 3.3698 no 2_666
C(75) H(126) 3.3815 no 2_666
C(76) H(83) 3.3353 no .
C(76) H(84) 3.3893 no .
C(76) H(89) 3.4837 no 2_566
C(76) H(123) 3.2262 no 2_666
C(77) H(30) 3.3480 no 2_666
C(77) H(89) 3.5716 no 2_566
C(78) H(1) 3.4371 no 1_565
C(78) H(28) 3.4292 no 2_666
C(78) H(30) 3.1515 no 2_666
C(78) H(83) 3.1931 no .
C(78) H(115) 3.5916 no 2_666
C(78) H(119) 3.3763 no 2_666
H(1) Cl(1) 3.1918 no 2_656
H(1) C(78) 3.4371 no 1_545
H(1) H(113) 2.9264 no .
H(1) H(127) 2.8093 no 1_545
H(1) H(128) 3.2970 no 1_545
H(2) H(113) 3.5738 no 2_656
H(2) H(114) 3.0854 no 2_656
H(2) H(128) 3.4757 no 1_545
H(3) Cl(9) 3.4890 no .
H(3) C(72) 3.5092 no .
H(3) H(3) 3.5053 no 2_656
H(3) H(113) 2.7271 no .
H(4) C(73) 3.4092 no 2_656
H(4) H(50) 3.0290 no 1_545
H(4) H(115) 2.5610 no 2_656
H(4) H(116) 3.5141 no 2_656
H(4) H(126) 3.4790 no 1_545
H(4) H(128) 3.4363 no 1_545
H(5) C(29) 3.1495 no 1_545
H(5) C(30) 3.2848 no 1_545
H(5) H(36) 3.5867 no 1_655
H(5) H(49) 2.5473 no 1_545
H(5) H(50) 2.8397 no 1_545
H(6) H(50) 3.1963 no 1_545
H(6) H(80) 3.4144 no 1_545
H(6) H(82) 3.4623 no 1_545
H(6) H(83) 3.2113 no 1_545
H(6) H(85) 3.1359 no 1_545
H(7) Cl(9) 3.1184 no .
H(7) C(72) 3.1780 no .
H(7) H(32) 3.3530 no 1_655
H(7) H(113) 2.6371 no .
H(8) C(21) 3.5404 no 1_655
H(8) C(23) 3.3565 no 1_655
H(8) H(32) 3.0231 no 1_655
H(8) H(34) 3.0173 no 1_655
H(8) H(36) 3.2861 no 1_655
H(8) H(40) 3.0992 no 1_655
H(8) H(42) 2.8088 no 1_655
H(9) C(21) 3.4679 no 1_655
H(9) C(72) 3.5867 no .
H(9) H(32) 3.1648 no 1_655
H(9) H(34) 2.7744 no 1_655
H(9) H(36) 3.2918 no 1_655
H(9) H(113) 2.8411 no .
H(10) C(38) 3.4159 no 1_655
H(10) H(40) 2.9089 no 1_655
H(10) H(49) 3.2329 no 1_545
H(10) H(60) 2.6890 no 1_655
H(10) H(61) 3.2935 no 1_655
H(11) C(23) 3.1894 no 1_655
H(11) C(29) 3.4994 no 1_545
H(11) H(40) 2.4590 no 1_655
H(11) H(42) 3.0830 no 1_655
H(11) H(49) 2.5761 no 1_545
H(12) Cl(5) 2.8210 no 1_655
H(12) C(23) 3.4336 no 1_655
H(12) H(40) 3.0136 no 1_655
H(12) H(42) 3.0180 no 1_655
H(12) H(60) 3.0396 no 1_655
H(12) H(63) 3.5678 no 1_655
H(13) C(34) 3.1296 no 1_545
H(13) C(35) 3.4412 no 1_545
H(13) H(49) 3.5991 no 1_545
H(13) H(54) 2.4453 no 1_545
H(13) H(55) 3.0900 no 1_545
H(13) H(99) 2.7704 no 1_545
H(13) H(106) 3.4432 no 2_667
H(14) C(59) 3.4834 no 1_545
H(14) H(55) 3.2750 no 1_545
H(14) H(77) 3.1275 no 1_545
H(14) H(99) 2.5952 no 1_545
H(15) C(29) 3.5040 no 1_545
H(15) C(34) 3.4824 no 1_545
H(15) C(35) 3.3080 no 1_545
H(15) H(49) 2.9278 no 1_545
H(15) H(50) 3.5117 no 1_545
H(15) H(54) 3.1190 no 1_545
H(15) H(55) 2.7751 no 1_545
H(16) H(60) 3.3724 no 1_655
H(16) H(72) 3.2658 no 1_655
H(16) H(73) 3.2508 no 1_655
H(17) Cl(8) 3.4574 no 2_666
H(18) H(60) 3.0534 no 1_655
H(18) H(73) 3.1732 no 1_655
H(18) H(104) 2.8442 no 2_667
H(19) Cl(5) 3.0695 no 1_655
H(19) H(90) 3.5500 no 1_655
H(20) Cl(9) 3.1975 no .
H(20) H(125) 3.2063 no 2_666
H(21) Cl(6) 2.9349 no 1_655
H(21) H(72) 3.3850 no 1_655
H(21) H(90) 3.0886 no 1_655
H(21) H(91) 3.3994 no 1_655
H(22) Cl(4) 2.9332 no .
H(22) H(64) 3.5505 no .
H(22) H(112) 3.4215 no 2_666
H(23) Cl(4) 3.0320 no .
H(23) C(39) 3.5678 no .
H(23) H(63) 3.2967 no .
H(23) H(64) 3.1987 no .
H(24) Cl(8) 2.9268 no 2_666
H(24) H(62) 3.4254 no .
H(24) H(64) 3.4868 no .
H(25) C(72) 3.5125 no 2_656
H(25) H(113) 3.0301 no 2_656
H(26) Cl(10) 3.5446 no 2_656
H(26) H(26) 3.4827 no 2_556
H(26) H(27) 3.5477 no 2_556
H(27) Cl(10) 3.3506 no 1_455
H(27) H(26) 3.5477 no 2_556
H(27) H(116) 2.8150 no .
H(27) H(119) 3.4911 no .
H(28) C(54) 3.3773 no .
H(28) C(74) 3.4786 no .
H(28) C(78) 3.4292 no 2_666
H(28) H(86) 3.1914 no .
H(28) H(87) 3.0658 no .
H(28) H(88) 3.3134 no .
H(28) H(119) 2.5762 no .
H(28) H(124) 2.9181 no 2_666
H(28) H(126) 3.0994 no 2_666
H(28) H(127) 3.1496 no 2_666
H(29) C(54) 3.3970 no .
H(29) H(86) 2.8303 no .
H(29) H(87) 3.4758 no .
H(29) H(88) 3.3653 no .
H(29) H(124) 3.0688 no 2_666
H(30) C(77) 3.3480 no 2_666
H(30) C(78) 3.1515 no 2_666
H(30) H(124) 2.7640 no 2_666
H(30) H(125) 3.5833 no 2_666
H(30) H(126) 3.2689 no 2_666
H(30) H(127) 2.5476 no 2_666
H(31) Cl(10) 3.0555 no 1_455
H(31) H(86) 3.3748 no .
H(31) H(87) 3.1494 no .
H(31) H(96) 2.9677 no .
H(32) Cl(5) 3.4541 no .
H(32) C(4) 3.3650 no 1_455
H(32) H(7) 3.3530 no 1_455
H(32) H(8) 3.0231 no 1_455
H(32) H(9) 3.1648 no 1_455
H(33) Cl(4) 3.3494 no .
H(33) Cl(5) 3.0828 no .
H(33) H(86) 3.0140 no .
H(33) H(87) 3.5309 no .
H(34) C(4) 3.3303 no 1_455
H(34) H(8) 3.0173 no 1_455
H(34) H(9) 2.7744 no 1_455
H(34) H(116) 3.2968 no 2_556
H(35) Cl(10) 3.4094 no 2_656
H(35) C(73) 3.4425 no 2_556
H(35) H(116) 2.8286 no 2_556
H(35) H(117) 3.2033 no 2_556
H(36) C(29) 3.4263 no 1_445
H(36) C(73) 3.1980 no 2_556
H(36) H(5) 3.5867 no 1_455
H(36) H(8) 3.2861 no 1_455
H(36) H(9) 3.2918 no 1_455
H(36) H(49) 3.1281 no 1_445
H(36) H(115) 3.2891 no 2_556
H(36) H(116) 2.8497 no 2_556
H(36) H(117) 2.9353 no 2_556
H(37) H(77) 3.2947 no 1_545
H(37) H(78) 3.4022 no 1_545
H(38) H(77) 3.5177 no 1_545
H(38) H(101) 2.8905 no 1_545
H(38) H(108) 2.8926 no 1_545
H(39) C(28) 2.9054 no 1_445
H(39) C(29) 3.1720 no 1_445
H(39) H(48) 2.6232 no 1_445
H(39) H(49) 3.1374 no 1_445
H(39) H(108) 3.0332 no 1_545
H(40) C(6) 2.9524 no 1_455
H(40) C(29) 3.5366 no 1_445
H(40) H(8) 3.0992 no 1_455
H(40) H(10) 2.9089 no 1_455
H(40) H(11) 2.4590 no 1_455
H(40) H(12) 3.0136 no 1_455
H(40) H(49) 2.8538 no 1_445
H(40) H(63) 3.4413 no .
H(40) H(108) 2.9735 no 1_545
H(41) C(39) 3.0156 no .
H(41) H(62) 2.6730 no .
H(41) H(63) 2.5726 no .
H(41) H(64) 3.3934 no .
H(41) H(108) 2.8956 no 1_545
H(42) Cl(5) 3.2144 no .
H(42) C(6) 3.4124 no 1_455
H(42) H(8) 2.8088 no 1_455
H(42) H(11) 3.0830 no 1_455
H(42) H(12) 3.0180 no 1_455
H(42) H(63) 3.0101 no .
H(43) Cl(7) 3.4660 no 2_666
H(43) H(112) 2.8953 no 2_666
H(44) Cl(6) 2.7919 no 1_655
H(44) H(71) 3.5222 no 1_655
H(44) H(72) 2.9204 no 1_655
H(44) H(112) 3.3395 no 2_666
H(45) C(75) 3.2446 no 2_666
H(45) H(91) 3.0134 no 1_655
H(45) H(120) 3.1839 no 2_666
H(45) H(121) 2.4780 no 2_666
H(45) H(124) 3.3746 no 2_666
H(46) H(81) 3.5212 no .
H(46) H(82) 2.8975 no .
H(46) H(88) 3.2326 no .
H(46) H(120) 3.3756 no 2_666
H(46) H(121) 3.4060 no 2_666
H(46) H(124) 3.5877 no 2_666
H(47) Cl(6) 3.0214 no 1_655
H(47) H(68) 3.5363 no 1_655
H(47) H(70) 2.9194 no 1_655
H(47) H(102) 3.0975 no 1_655
H(47) H(103) 3.5502 no 1_655
H(48) Fe(2) 3.5585 no 1_655
H(48) C(22) 3.5082 no 1_665
H(48) C(62) 2.9802 no 1_655
H(48) C(63) 3.4555 no 1_655
H(48) C(68) 3.2252 no 1_655
H(48) C(69) 3.1908 no 1_655
H(48) H(39) 2.6232 no 1_665
H(48) H(102) 2.3556 no 1_655
H(48) H(103) 3.3763 no 1_655
H(48) H(108) 2.8027 no 1_655
H(48) H(109) 2.8013 no 1_655
H(49) C(3) 3.4388 no 1_565
H(49) C(6) 3.3013 no 1_565
H(49) H(5) 2.5473 no 1_565
H(49) H(10) 3.2329 no 1_565
H(49) H(11) 2.5761 no 1_565
H(49) H(13) 3.5991 no 1_565
H(49) H(15) 2.9278 no 1_565
H(49) H(36) 3.1281 no 1_665
H(49) H(39) 3.1374 no 1_665
H(49) H(40) 2.8538 no 1_665
H(50) C(3) 3.1988 no 1_565
H(50) C(52) 3.4034 no .
H(50) H(4) 3.0290 no 1_565
H(50) H(5) 2.8397 no 1_565
H(50) H(6) 3.1963 no 1_565
H(50) H(15) 3.5117 no 1_565
H(50) H(80) 3.5879 no .
H(50) H(82) 2.5136 no .
H(50) H(115) 3.0768 no 2_666
H(50) H(117) 3.4672 no 2_666
H(50) H(120) 3.5065 no 2_666
H(51) Cl(4) 3.3920 no .
H(51) C(52) 3.3934 no .
H(51) H(75) 3.1444 no .
H(51) H(81) 2.7254 no .
H(51) H(82) 3.3120 no .
H(52) Cl(7) 3.0987 no 2_666
H(52) C(41) 3.0210 no 2_667
H(52) H(57) 2.9002 no 2_667
H(52) H(65) 2.8320 no 2_667
H(52) H(66) 2.6257 no 2_667
H(52) H(67) 3.1115 no 2_667
H(52) H(112) 3.4000 no 2_666
H(53) C(37) 3.4942 no 2_667
H(53) C(41) 3.5538 no 2_667
H(53) C(63) 3.3139 no 1_655
H(53) C(69) 3.2194 no 1_655
H(53) H(57) 2.8380 no 2_667
H(53) H(58) 3.3316 no 2_667
H(53) H(59) 3.0619 no 2_667
H(53) H(65) 2.7297 no 2_667
H(53) H(103) 2.6216 no 1_655
H(53) H(109) 2.5434 no 1_655
H(53) H(110) 3.5814 no 1_655
H(54) C(7) 3.1922 no 1_565
H(54) C(66) 3.4535 no 2_677
H(54) C(69) 3.5657 no 1_655
H(54) H(13) 2.4453 no 1_565
H(54) H(15) 3.1190 no 1_565
H(54) H(99) 3.5848 no .
H(54) H(106) 2.8824 no 2_677
H(54) H(109) 2.6630 no 1_655
H(54) H(110) 3.4489 no 2_677
H(55) C(7) 3.2204 no 1_565
H(55) C(46) 3.3589 no .
H(55) C(47) 3.1353 no .
H(55) C(48) 3.3191 no .
H(55) C(52) 3.0498 no .
H(55) H(13) 3.0900 no 1_565
H(55) H(14) 3.2750 no 1_565
H(55) H(15) 2.7751 no 1_565
H(55) H(80) 2.6467 no .
H(55) H(81) 2.9353 no .
H(55) H(82) 3.0619 no .
H(55) H(99) 3.2626 no .
H(56) Cl(7) 3.2405 no 2_666
H(57) C(32) 2.9486 no 2_667
H(57) C(33) 2.9135 no 2_667
H(57) H(52) 2.9002 no 2_667
H(57) H(53) 2.8380 no 2_667
H(58) C(33) 3.3761 no 2_667
H(58) C(66) 3.4654 no 1_545
H(58) C(67) 3.2868 no 1_545
H(58) H(53) 3.3316 no 2_667
H(58) H(106) 3.4392 no 1_545
H(58) H(107) 3.2001 no 1_545
H(59) H(53) 3.0619 no 2_667
H(59) H(103) 3.2838 no 2_567
H(59) H(104) 3.1202 no 2_567
H(59) H(110) 3.2498 no 2_567
H(60) C(6) 3.2873 no 1_455
H(60) C(8) 3.5935 no 1_455
H(60) H(10) 2.6890 no 1_455
H(60) H(12) 3.0396 no 1_455
H(60) H(16) 3.3724 no 1_455
H(60) H(18) 3.0534 no 1_455
H(61) C(67) 3.4093 no 1_545
H(61) C(68) 3.2133 no 1_545
H(61) C(69) 3.3171 no 1_545
H(61) H(10) 3.2935 no 1_455
H(61) H(108) 3.4826 no 1_545
H(61) H(110) 2.9166 no 2_567
H(62) C(23) 3.5113 no .
H(62) C(67) 3.0853 no 1_545
H(62) C(68) 3.1530 no 1_545
H(62) H(24) 3.4254 no .
H(62) H(41) 2.6730 no .
H(62) H(107) 2.8447 no 1_545
H(62) H(108) 3.0298 no 1_545
H(63) C(23) 3.1577 no .
H(63) H(12) 3.5678 no 1_455
H(63) H(23) 3.2967 no .
H(63) H(40) 3.4413 no .
H(63) H(41) 2.5726 no .
H(63) H(42) 3.0101 no .
H(64) Cl(7) 3.4676 no 2_666
H(64) H(22) 3.5505 no .
H(64) H(23) 3.1987 no .
H(64) H(24) 3.4868 no .
H(64) H(41) 3.3934 no .
H(65) C(32) 3.2709 no 2_667
H(65) C(33) 3.2230 no 2_667
H(65) C(63) 3.5674 no 2_567
H(65) H(52) 2.8320 no 2_667
H(65) H(53) 2.7297 no 2_667
H(65) H(103) 2.7517 no 2_567
H(66) Cl(7) 3.0664 no 1_556
H(66) C(32) 3.3313 no 2_667
H(66) C(71) 3.5257 no 1_556
H(66) H(52) 2.6257 no 2_667
H(66) H(111) 3.0757 no 1_556
H(66) H(112) 3.4721 no 1_556
H(67) C(42) 3.4578 no 2_567
H(67) H(52) 3.1115 no 2_667
H(67) H(67) 2.9114 no 2_567
H(67) H(68) 2.5444 no 2_567
H(67) H(71) 2.9282 no 2_567
H(67) H(103) 2.9829 no 2_567
H(68) C(41) 3.4475 no 2_567
H(68) H(47) 3.5363 no 1_455
H(68) H(67) 2.5444 no 2_567
H(68) H(71) 3.5267 no 2_567
H(69) H(111) 3.0155 no 1_556
H(70) H(47) 2.9194 no 1_455
H(71) C(71) 3.4396 no 2_566
H(71) H(44) 3.5222 no 1_455
H(71) H(67) 2.9282 no 2_567
H(71) H(68) 3.5267 no 2_567
H(71) H(104) 3.1584 no 2_567
H(71) H(111) 3.2316 no 2_566
H(71) H(112) 2.7455 no 2_566
H(72) H(16) 3.2658 no 1_455
H(72) H(21) 3.3850 no 1_455
H(72) H(44) 2.9204 no 1_455
H(72) H(112) 3.4437 no 2_566
H(73) C(64) 3.4123 no 2_567
H(73) H(16) 3.2508 no 1_455
H(73) H(18) 3.1732 no 1_455
H(73) H(103) 3.5387 no 2_567
H(73) H(104) 2.6262 no 2_567
H(74) Cl(7) 3.4001 no 1_556
H(75) H(51) 3.1444 no .
H(76) H(111) 3.3366 no 1_556
H(77) Cl(2) 3.5025 no 1_565
H(77) Cl(3) 3.0527 no 1_565
H(77) H(14) 3.1275 no 1_565
H(77) H(37) 3.2947 no 1_565
H(77) H(38) 3.5177 no 1_565
H(78) Cl(2) 2.7552 no 1_565
H(78) H(37) 3.4022 no 1_565
H(80) C(35) 3.4177 no .
H(80) H(6) 3.4144 no 1_565
H(80) H(50) 3.5879 no .
H(80) H(55) 2.6467 no .
H(81) C(31) 3.2996 no .
H(81) C(35) 3.3867 no .
H(81) H(46) 3.5212 no .
H(81) H(51) 2.7254 no .
H(81) H(55) 2.9353 no .
H(82) C(30) 3.2102 no .
H(82) C(35) 3.5255 no .
H(82) H(6) 3.4623 no 1_565
H(82) H(46) 2.8975 no .
H(82) H(50) 2.5136 no .
H(82) H(51) 3.3120 no .
H(82) H(55) 3.0619 no .
H(83) C(76) 3.3353 no .
H(83) C(78) 3.1931 no .
H(83) H(6) 3.2113 no 1_565
H(83) H(122) 2.8163 no .
H(83) H(123) 3.1653 no .
H(83) H(126) 3.2601 no .
H(83) H(128) 2.3745 no .
H(84) C(76) 3.3893 no .
H(84) H(122) 2.5359 no .
H(84) H(123) 3.5979 no .
H(84) H(128) 2.9932 no .
H(85) Cl(2) 2.7557 no 1_565
H(85) H(6) 3.1359 no 1_565
H(85) H(114) 3.4851 no 2_666
H(85) H(128) 3.2410 no .
H(86) C(18) 3.4298 no .
H(86) C(19) 3.5902 no .
H(86) H(28) 3.1914 no .
H(86) H(29) 2.8303 no .
H(86) H(31) 3.3748 no .
H(86) H(33) 3.0140 no .
H(87) H(28) 3.0658 no .
H(87) H(29) 3.4758 no .
H(87) H(31) 3.1494 no .
H(87) H(33) 3.5309 no .
H(87) H(118) 3.2698 no .
H(87) H(119) 3.1920 no .
H(87) H(122) 3.1214 no .
H(88) H(28) 3.3134 no .
H(88) H(29) 3.3653 no .
H(88) H(46) 3.2326 no .
H(88) H(120) 3.3593 no 2_666
H(88) H(122) 3.3384 no .
H(88) H(123) 3.2576 no .
H(88) H(124) 3.4413 no 2_666
H(89) Cl(9) 3.4164 no 1_455
H(89) C(75) 3.4742 no 2_566
H(89) C(76) 3.4837 no 2_566
H(89) C(77) 3.5716 no 2_566
H(89) H(118) 3.5163 no 2_566
H(89) H(121) 2.7753 no 2_566
H(89) H(122) 3.1498 no 2_566
H(89) H(125) 2.8928 no 2_566
H(90) H(19) 3.5500 no 1_455
H(90) H(21) 3.0886 no 1_455
H(91) H(21) 3.3994 no 1_455
H(91) H(45) 3.0134 no 1_455
H(91) H(121) 2.9437 no 2_566
H(92) H(117) 3.2039 no 2_566
H(92) H(118) 3.2958 no 2_566
H(93) Cl(2) 3.4826 no 1_565
H(93) Cl(9) 3.5600 no 2_666
H(93) H(97) 3.1863 no 2_566
H(93) H(114) 3.2099 no 2_666
H(94) Cl(10) 3.5558 no 2_666
H(94) C(58) 3.1691 no 2_566
H(94) C(74) 3.5180 no 2_566
H(94) H(95) 3.0199 no 2_566
H(94) H(97) 2.5084 no 2_566
H(94) H(118) 2.6646 no 2_566
H(95) H(94) 3.0199 no 2_566
H(95) H(97) 3.4234 no 2_566
H(95) H(118) 2.9626 no .
H(95) H(122) 2.9810 no .
H(96) Cl(10) 3.5047 no 1_455
H(96) H(31) 2.9677 no .
H(97) Cl(9) 3.3276 no 1_455
H(97) C(57) 3.2442 no 2_566
H(97) C(58) 3.5716 no 2_566
H(97) H(93) 3.1863 no 2_566
H(97) H(94) 2.5084 no 2_566
H(97) H(95) 3.4234 no 2_566
H(97) H(97) 2.9950 no 2_566
H(97) H(118) 3.5949 no .
H(98) C(66) 3.3655 no 2_677
H(98) H(105) 3.5974 no 2_677
H(98) H(106) 2.6031 no 2_677
H(98) H(107) 3.3592 no 2_677
H(99) Cl(3) 3.3355 no 1_565
H(99) C(7) 3.1084 no 1_565
H(99) H(13) 2.7704 no 1_565
H(99) H(14) 2.5952 no 1_565
H(99) H(54) 3.5848 no .
H(99) H(55) 3.2626 no .
H(99) H(105) 3.5443 no 2_677
H(99) H(106) 2.8755 no 2_677
H(100) Cl(3) 3.5877 no 1_565
H(100) Cl(8) 3.5419 no 2_676
H(100) C(65) 3.4071 no 2_677
H(100) H(105) 2.4992 no 2_677
H(101) Cl(3) 2.8458 no 1_565
H(101) H(38) 2.8905 no 1_565
H(102) C(27) 3.4052 no 1_455
H(102) C(28) 3.0511 no 1_455
H(102) H(47) 3.0975 no 1_455
H(102) H(48) 2.3556 no 1_455
H(103) C(33) 3.3779 no 1_455
H(103) C(41) 3.3076 no 2_567
H(103) H(47) 3.5502 no 1_455
H(103) H(48) 3.3763 no 1_455
H(103) H(53) 2.6216 no 1_455
H(103) H(59) 3.2838 no 2_567
H(103) H(65) 2.7517 no 2_567
H(103) H(67) 2.9829 no 2_567
H(103) H(73) 3.5387 no 2_567
H(104) C(43) 3.3211 no 2_567
H(104) C(71) 3.4370 no 1_556
H(104) H(18) 2.8442 no 2_667
H(104) H(59) 3.1202 no 2_567
H(104) H(71) 3.1584 no 2_567
H(104) H(73) 2.6262 no 2_567
H(104) H(111) 2.9968 no 1_556
H(104) H(112) 3.4774 no 1_556
H(105) Cl(8) 3.1406 no 1_556
H(105) C(60) 3.3788 no 2_677
H(105) H(98) 3.5974 no 2_677
H(105) H(99) 3.5443 no 2_677
H(105) H(100) 2.4992 no 2_677
H(105) H(111) 3.4520 no 1_556
H(106) C(34) 3.4295 no 2_677
H(106) C(59) 3.1715 no 2_677
H(106) H(13) 3.4432 no 2_667
H(106) H(54) 2.8824 no 2_677
H(106) H(58) 3.4392 no 1_565
H(106) H(98) 2.6031 no 2_677
H(106) H(99) 2.8755 no 2_677
H(107) Cl(8) 3.1328 no 2_676
H(107) H(58) 3.2001 no 1_565
H(107) H(62) 2.8447 no 1_565
H(107) H(98) 3.3592 no 2_677
H(108) C(22) 3.3649 no 1_565
H(108) C(23) 3.3449 no 1_565
H(108) H(38) 2.8926 no 1_565
H(108) H(39) 3.0332 no 1_565
H(108) H(40) 2.9735 no 1_565
H(108) H(41) 2.8956 no 1_565
H(108) H(48) 2.8027 no 1_455
H(108) H(61) 3.4826 no 1_565
H(108) H(62) 3.0298 no 1_565
H(109) C(28) 3.3673 no 1_455
H(109) C(33) 3.0052 no 1_455
H(109) C(34) 3.0797 no 1_455
H(109) C(70) 3.5619 no 2_577
H(109) H(48) 2.8013 no 1_455
H(109) H(53) 2.5434 no 1_455
H(109) H(54) 2.6630 no 1_455
H(109) H(110) 2.9901 no 2_577
H(110) C(38) 3.4659 no 2_567
H(110) C(69) 3.1151 no 2_577
H(110) C(70) 3.0659 no 2_577
H(110) H(53) 3.5814 no 1_455
H(110) H(54) 3.4489 no 2_677
H(110) H(59) 3.2498 no 2_567
H(110) H(61) 2.9166 no 2_567
H(110) H(109) 2.9901 no 2_577
H(110) H(110) 2.9194 no 2_577
H(111) C(64) 3.0353 no 1_554
H(111) C(65) 3.2402 no 1_554
H(111) H(66) 3.0757 no 1_554
H(111) H(69) 3.0155 no 1_554
H(111) H(71) 3.2316 no 2_566
H(111) H(76) 3.3366 no 1_554
H(111) H(104) 2.9968 no 1_554
H(111) H(105) 3.4520 no 1_554
H(112) C(12) 3.3804 no 2_666
H(112) C(13) 3.4545 no 2_666
H(112) C(24) 3.3697 no 2_666
H(112) C(43) 3.4265 no 2_566
H(112) H(22) 3.4215 no 2_666
H(112) H(43) 2.8953 no 2_666
H(112) H(44) 3.3395 no 2_666
H(112) H(52) 3.4000 no 2_666
H(112) H(66) 3.4721 no 1_554
H(112) H(71) 2.7455 no 2_566
H(112) H(72) 3.4437 no 2_566
H(112) H(104) 3.4774 no 1_554
H(113) Cl(1) 3.0129 no 2_656
H(113) C(2) 3.2091 no .
H(113) C(4) 3.1292 no .
H(113) H(1) 2.9264 no .
H(113) H(2) 3.5738 no 2_656
H(113) H(3) 2.7271 no .
H(113) H(7) 2.6371 no .
H(113) H(9) 2.8411 no .
H(113) H(25) 3.0301 no 2_656
H(114) Cl(1) 3.1914 no 2_656
H(114) Cl(2) 2.5817 no 2_656
H(114) H(2) 3.0854 no 2_656
H(114) H(85) 3.4851 no 2_666
H(114) H(93) 3.2099 no 2_666
H(115) C(3) 3.4612 no 2_656
H(115) C(30) 3.5113 no 2_666
H(115) C(78) 3.5916 no 2_666
H(115) H(4) 2.5610 no 2_656
H(115) H(36) 3.2891 no 2_556
H(115) H(50) 3.0768 no 2_666
H(115) H(126) 2.7785 no 2_666
H(116) Cl(10) 3.3428 no 1_455
H(116) C(21) 3.1606 no 2_556
H(116) H(4) 3.5141 no 2_656
H(116) H(27) 2.8150 no .
H(116) H(34) 3.2968 no 2_556
H(116) H(35) 2.8286 no 2_556
H(116) H(36) 2.8497 no 2_556
H(117) C(21) 3.5065 no 2_556
H(117) C(30) 3.5009 no 2_666
H(117) H(35) 3.2033 no 2_556
H(117) H(36) 2.9353 no 2_556
H(117) H(50) 3.4672 no 2_666
H(117) H(92) 3.2039 no 2_566
H(118) Cl(10) 3.4961 no 1_455
H(118) C(57) 3.4041 no 2_566
H(118) C(58) 3.5640 no .
H(118) H(87) 3.2698 no .
H(118) H(89) 3.5163 no 2_566
H(118) H(92) 3.2958 no 2_566
H(118) H(94) 2.6646 no 2_566
H(118) H(95) 2.9626 no .
H(118) H(97) 3.5949 no .
H(119) C(18) 3.5161 no .
H(119) C(78) 3.3763 no 2_666
H(119) H(27) 3.4911 no .
H(119) H(28) 2.5762 no .
H(119) H(87) 3.1920 no .
H(119) H(123) 3.5451 no 2_666
H(119) H(126) 2.4793 no 2_666
H(120) H(45) 3.1839 no 2_666
H(120) H(46) 3.3756 no 2_666
H(120) H(50) 3.5065 no 2_666
H(120) H(88) 3.3593 no 2_666
H(120) H(123) 2.8134 no 2_666
H(120) H(126) 2.9073 no 2_666
H(121) C(25) 3.2969 no 2_666
H(121) C(56) 3.3027 no 2_566
H(121) H(45) 2.4780 no 2_666
H(121) H(46) 3.4060 no 2_666
H(121) H(89) 2.7753 no 2_566
H(121) H(91) 2.9437 no 2_566
H(122) C(53) 3.0976 no .
H(122) C(54) 3.5909 no .
H(122) H(83) 2.8163 no .
H(122) H(84) 2.5359 no .
H(122) H(87) 3.1214 no .
H(122) H(88) 3.3384 no .
H(122) H(89) 3.1498 no 2_566
H(122) H(95) 2.9810 no .
H(123) C(75) 3.3698 no 2_666
H(123) C(76) 3.2262 no 2_666
H(123) H(83) 3.1653 no .
H(123) H(84) 3.5979 no .
H(123) H(88) 3.2576 no .
H(123) H(119) 3.5451 no 2_666
H(123) H(120) 2.8134 no 2_666
H(123) H(123) 2.4120 no 2_666
H(123) H(126) 3.4737 no 2_666
H(124) C(18) 3.0902 no 2_666
H(124) H(28) 2.9181 no 2_666
H(124) H(29) 3.0688 no 2_666
H(124) H(30) 2.7640 no 2_666
H(124) H(45) 3.3746 no 2_666
H(124) H(46) 3.5877 no 2_666
H(124) H(88) 3.4413 no 2_666
H(125) Cl(9) 3.1608 no 2_666
H(125) H(20) 3.2063 no 2_666
H(125) H(30) 3.5833 no 2_666
H(125) H(89) 2.8928 no 2_566
H(126) C(73) 3.3171 no 2_666
H(126) C(74) 3.1466 no 2_666
H(126) C(75) 3.3815 no 2_666
H(126) H(4) 3.4790 no 1_565
H(126) H(28) 3.0994 no 2_666
H(126) H(30) 3.2689 no 2_666
H(126) H(83) 3.2601 no .
H(126) H(115) 2.7785 no 2_666
H(126) H(119) 2.4793 no 2_666
H(126) H(120) 2.9073 no 2_666
H(126) H(123) 3.4737 no 2_666
H(127) Cl(1) 3.0421 no 2_666
H(127) C(18) 3.2710 no 2_666
H(127) H(1) 2.8093 no 1_565
H(127) H(28) 3.1496 no 2_666
H(127) H(30) 2.5476 no 2_666
H(128) Cl(9) 3.3449 no 2_666
H(128) C(53) 3.0147 no .
H(128) H(1) 3.2970 no 1_565
H(128) H(2) 3.4757 no 1_565
H(128) H(4) 3.4363 no 1_565
H(128) H(83) 2.3745 no .
H(128) H(84) 2.9932 no .
H(128) H(85) 3.2410 no .

loop_
_geom_torsion_atom_site_label_1
_geom_torsion_atom_site_label_2
_geom_torsion_atom_site_label_3
_geom_torsion_atom_site_label_4
_geom_torsion
_geom_torsion_publ_flag
Cl(1) Mo(1) P(1) C(15) -120.31(8) no
Cl(1) Mo(1) P(1) C(16) -13.25(9) no
Cl(1) Mo(1) P(1) C(20) 130.77(11) no
Cl(1) Mo(1) P(2) C(1) -47.78(12) no
Cl(1) Mo(1) P(2) C(5) 171.01(11) no
Cl(1) Mo(1) P(2) C(9) 61.21(9) no
Cl(1) Mo(1) N(1) C(10) -71.2(4) no
Cl(1) Mo(1) N(1) C(14) 112.4(4) no
Cl(2) Mo(1) P(1) C(15) 145.22(8) no
Cl(2) Mo(1) P(1) C(16) -107.71(10) no
Cl(2) Mo(1) P(1) C(20) 36.31(12) no
Cl(2) Mo(1) P(2) C(1) 46.74(13) no
Cl(2) Mo(1) P(2) C(5) -94.48(11) no
Cl(2) Mo(1) P(2) C(9) 155.73(9) no
Cl(3) Mo(1) P(1) C(15) 55.24(8) no
Cl(3) Mo(1) P(1) C(16) 162.31(9) no
Cl(3) Mo(1) P(1) C(20) -53.67(11) no
Cl(3) Mo(1) P(2) C(1) 137.41(11) no
Cl(3) Mo(1) P(2) C(5) -3.81(11) no
Cl(3) Mo(1) P(2) C(9) -113.61(9) no
Cl(3) Mo(1) N(1) C(10) 110.7(4) no
Cl(3) Mo(1) N(1) C(14) -65.7(4) no
P(1) Mo(1) P(2) C(1) -133.79(17) no
P(1) Mo(1) P(2) C(5) 85.0(3) no
P(1) Mo(1) P(2) C(9) -24.8(3) no
P(2) Mo(1) P(1) C(15) -34.2(3) no
P(2) Mo(1) P(1) C(16) 72.8(3) no
P(2) Mo(1) P(1) C(20) -143.15(16) no
P(1) Mo(1) N(1) C(10) -160.4(4) no
P(1) Mo(1) N(1) C(14) 23.3(4) no
N(1) Mo(1) P(1) C(15) -30.75(17) no
N(1) Mo(1) P(1) C(16) 76.31(17) no
N(1) Mo(1) P(1) C(20) -139.67(19) no
P(2) Mo(1) N(1) C(10) 18.3(4) no
P(2) Mo(1) N(1) C(14) -158.1(4) no
N(1) Mo(1) P(2) C(1) -137.27(19) no
N(1) Mo(1) P(2) C(5) 81.51(18) no
N(1) Mo(1) P(2) C(9) -28.29(17) no
Cl(4) Mo(2) P(3) C(50) -118.00(9) no
Cl(4) Mo(2) P(3) C(51) -9.60(10) no
Cl(4) Mo(2) P(3) C(55) 133.95(13) no
Cl(4) Mo(2) P(4) C(36) -49.30(11) no
Cl(4) Mo(2) P(4) C(40) 167.07(9) no
Cl(4) Mo(2) P(4) C(44) 58.85(10) no
Cl(4) Mo(2) N(2) C(45) -67.6(5) no
Cl(4) Mo(2) N(2) C(49) 113.1(5) no
Cl(5) Mo(2) P(3) C(50) 148.02(9) no
Cl(5) Mo(2) P(3) C(51) -103.58(11) no
Cl(5) Mo(2) P(3) C(55) 39.97(15) no
Cl(5) Mo(2) P(4) C(36) 44.08(14) no
Cl(5) Mo(2) P(4) C(40) -99.55(11) no
Cl(5) Mo(2) P(4) C(44) 152.23(10) no
Cl(6) Mo(2) P(3) C(50) 56.93(9) no
Cl(6) Mo(2) P(3) C(51) 165.33(10) no
Cl(6) Mo(2) P(3) C(55) -51.12(13) no
Cl(6) Mo(2) P(4) C(36) 135.53(11) no
Cl(6) Mo(2) P(4) C(40) -8.10(9) no
Cl(6) Mo(2) P(4) C(44) -116.32(10) no
Cl(6) Mo(2) N(2) C(45) 111.8(5) no
Cl(6) Mo(2) N(2) C(49) -67.4(5) no
P(3) Mo(2) P(4) C(36) -137.48(18) no
P(3) Mo(2) P(4) C(40) 78.9(3) no
P(3) Mo(2) P(4) C(44) -29.3(3) no
P(4) Mo(2) P(3) C(50) -30.4(3) no
P(4) Mo(2) P(3) C(51) 78.0(3) no
P(4) Mo(2) P(3) C(55) -138.45(18) no
P(3) Mo(2) N(2) C(45) -158.9(5) no
P(3) Mo(2) N(2) C(49) 21.8(5) no
N(2) Mo(2) P(3) C(50) -29.6(2) no
N(2) Mo(2) P(3) C(51) 78.8(2) no
N(2) Mo(2) P(3) C(55) -137.6(3) no
P(4) Mo(2) N(2) C(45) 20.8(5) no
P(4) Mo(2) N(2) C(49) -158.5(5) no
N(2) Mo(2) P(4) C(36) -138.3(3) no
N(2) Mo(2) P(4) C(40) 78.1(2) no
N(2) Mo(2) P(4) C(44) -30.2(2) no
C(26) Fe(1) C(27) C(26) 0.0(3) no
C(26) Fe(1) C(27) C(28) 119.6(6) no
C(27) Fe(1) C(26) C(25) 119.3(8) no
C(27) Fe(1) C(26) C(27) 0.0(4) no
C(27) Fe(1) C(26) C(30) -119.2(5) no
C(26) Fe(1) C(28) C(27) -37.9(4) no
C(26) Fe(1) C(28) C(29) 80.4(4) no
C(28) Fe(1) C(26) C(25) 156.5(8) no
C(28) Fe(1) C(26) C(27) 37.2(4) no
C(28) Fe(1) C(26) C(30) -82.0(4) no
C(26) Fe(1) C(29) C(28) -82.5(4) no
C(26) Fe(1) C(29) C(30) 37.2(4) no
C(29) Fe(1) C(26) C(25) -159.1(8) no
C(29) Fe(1) C(26) C(27) 81.6(4) no
C(29) Fe(1) C(26) C(30) -37.6(4) no
C(26) Fe(1) C(30) C(26) 0.0(3) no
C(26) Fe(1) C(30) C(29) -119.5(6) no
C(30) Fe(1) C(26) C(25) -121.5(9) no
C(30) Fe(1) C(26) C(27) 119.2(5) no
C(30) Fe(1) C(26) C(30) 0.0(4) no
C(26) Fe(1) C(31) C(32) 110.8(4) no
C(26) Fe(1) C(31) C(35) -129.6(4) no
C(31) Fe(1) C(26) C(25) -11.2(8) no
C(31) Fe(1) C(26) C(27) -130.5(4) no
C(31) Fe(1) C(26) C(30) 110.3(4) no
C(26) Fe(1) C(32) C(31) -87.0(5) no
C(26) Fe(1) C(32) C(33) 153.1(4) no
C(32) Fe(1) C(26) C(25) 32.5(8) no
C(32) Fe(1) C(26) C(27) -86.9(4) no
C(32) Fe(1) C(26) C(30) 153.9(4) no
C(26) Fe(1) C(33) C(32) -53.6(9) no
C(26) Fe(1) C(33) C(34) -171.8(5) no
C(33) Fe(1) C(26) C(25) 68.9(10) no
C(33) Fe(1) C(26) C(27) -50.5(8) no
C(33) Fe(1) C(26) C(30) -169.7(6) no
C(26) Fe(1) C(35) C(31) 70.8(5) no
C(26) Fe(1) C(35) C(34) -170.1(3) no
C(35) Fe(1) C(26) C(25) -51.4(8) no
C(35) Fe(1) C(26) C(27) -170.7(4) no
C(35) Fe(1) C(26) C(30) 70.1(5) no
C(27) Fe(1) C(28) C(27) 0.0(4) no
C(27) Fe(1) C(28) C(29) 118.3(6) no
C(28) Fe(1) C(27) C(26) -119.6(6) no
C(28) Fe(1) C(27) C(28) 0.0(4) no
C(27) Fe(1) C(29) C(28) -37.9(3) no
C(27) Fe(1) C(29) C(30) 81.8(4) no
C(29) Fe(1) C(27) C(26) -81.0(4) no
C(29) Fe(1) C(27) C(28) 38.6(3) no
C(27) Fe(1) C(30) C(26) 38.2(3) no
C(27) Fe(1) C(30) C(29) -81.3(4) no
C(30) Fe(1) C(27) C(26) -37.2(3) no
C(30) Fe(1) C(27) C(28) 82.4(4) no
C(27) Fe(1) C(31) C(32) 69.9(5) no
C(27) Fe(1) C(31) C(35) -170.4(3) no
C(31) Fe(1) C(27) C(26) 70.5(5) no
C(31) Fe(1) C(27) C(28) -169.8(4) no
C(27) Fe(1) C(32) C(31) -130.8(4) no
C(27) Fe(1) C(32) C(33) 109.3(5) no
C(32) Fe(1) C(27) C(26) 110.9(4) no
C(32) Fe(1) C(27) C(28) -129.4(4) no
C(27) Fe(1) C(33) C(32) -88.0(5) no
C(27) Fe(1) C(33) C(34) 153.8(3) no
C(33) Fe(1) C(27) C(26) 154.5(3) no
C(33) Fe(1) C(27) C(28) -85.8(4) no
C(27) Fe(1) C(34) C(33) -51.5(8) no
C(27) Fe(1) C(34) C(35) -171.5(5) no
C(34) Fe(1) C(27) C(26) -170.5(6) no
C(34) Fe(1) C(27) C(28) -50.9(9) no
C(28) Fe(1) C(29) C(28) 0.0(4) no
C(28) Fe(1) C(29) C(30) 119.7(7) no
C(29) Fe(1) C(28) C(27) -118.3(6) no
C(29) Fe(1) C(28) C(29) 0.0(4) no
C(28) Fe(1) C(30) C(26) 81.7(4) no
C(28) Fe(1) C(30) C(29) -37.8(4) no
C(30) Fe(1) C(28) C(27) -81.0(4) no
C(30) Fe(1) C(28) C(29) 37.2(4) no
C(28) Fe(1) C(32) C(31) -170.9(4) no
C(28) Fe(1) C(32) C(33) 69.1(7) no
C(32) Fe(1) C(28) C(27) 70.8(5) no
C(32) Fe(1) C(28) C(29) -171.0(4) no
C(28) Fe(1) C(33) C(32) -130.6(5) no
C(28) Fe(1) C(33) C(34) 111.2(4) no
C(33) Fe(1) C(28) C(27) 110.6(4) no
C(33) Fe(1) C(28) C(29) -131.1(4) no
C(28) Fe(1) C(34) C(33) -85.7(5) no
C(28) Fe(1) C(34) C(35) 154.3(4) no
C(34) Fe(1) C(28) C(27) 153.9(4) no
C(34) Fe(1) C(28) C(29) -87.9(5) no
C(28) Fe(1) C(35) C(31) -170.3(5) no
C(28) Fe(1) C(35) C(34) -51.2(8) no
C(35) Fe(1) C(28) C(27) -171.2(5) no
C(35) Fe(1) C(28) C(29) -53.0(8) no
C(29) Fe(1) C(30) C(26) 119.5(7) no
C(29) Fe(1) C(30) C(29) 0.0(5) no
C(30) Fe(1) C(29) C(28) -119.7(8) no
C(30) Fe(1) C(29) C(30) 0.0(5) no
C(29) Fe(1) C(31) C(32) -171.5(6) no
C(29) Fe(1) C(31) C(35) -51.8(8) no
C(31) Fe(1) C(29) C(28) -171.6(6) no
C(31) Fe(1) C(29) C(30) -51.9(10) no
C(29) Fe(1) C(33) C(32) -170.5(5) no
C(29) Fe(1) C(33) C(34) 71.2(7) no
C(33) Fe(1) C(29) C(28) 68.8(7) no
C(33) Fe(1) C(29) C(30) -171.5(5) no
C(29) Fe(1) C(34) C(33) -129.6(4) no
C(29) Fe(1) C(34) C(35) 110.4(4) no
C(34) Fe(1) C(29) C(28) 109.8(5) no
C(34) Fe(1) C(29) C(30) -130.5(5) no
C(29) Fe(1) C(35) C(31) 153.6(3) no
C(29) Fe(1) C(35) C(34) -87.3(4) no
C(35) Fe(1) C(29) C(28) 153.5(4) no
C(35) Fe(1) C(29) C(30) -86.8(5) no
C(30) Fe(1) C(31) C(32) 153.5(4) no
C(30) Fe(1) C(31) C(35) -86.8(5) no
C(31) Fe(1) C(30) C(26) -87.0(5) no
C(31) Fe(1) C(30) C(29) 153.6(4) no
C(30) Fe(1) C(32) C(31) -52.6(11) no
C(30) Fe(1) C(32) C(33) -172.5(6) no
C(32) Fe(1) C(30) C(26) -51.2(10) no
C(32) Fe(1) C(30) C(29) -170.7(7) no
C(30) Fe(1) C(34) C(33) -169.6(3) no
C(30) Fe(1) C(34) C(35) 70.3(5) no
C(34) Fe(1) C(30) C(26) -170.6(4) no
C(34) Fe(1) C(30) C(29) 69.9(6) no
C(30) Fe(1) C(35) C(31) 110.5(4) no
C(30) Fe(1) C(35) C(34) -130.4(4) no
C(35) Fe(1) C(30) C(26) -130.0(4) no
C(35) Fe(1) C(30) C(29) 110.6(4) no
C(31) Fe(1) C(32) C(31) 0.0(5) no
C(31) Fe(1) C(32) C(33) -119.9(8) no
C(32) Fe(1) C(31) C(32) 0.0(5) no
C(32) Fe(1) C(31) C(35) 119.7(7) no
C(31) Fe(1) C(33) C(32) 37.4(5) no
C(31) Fe(1) C(33) C(34) -80.8(5) no
C(33) Fe(1) C(31) C(32) -37.4(4) no
C(33) Fe(1) C(31) C(35) 82.2(5) no
C(31) Fe(1) C(34) C(33) 82.5(4) no
C(31) Fe(1) C(34) C(35) -37.5(4) no
C(34) Fe(1) C(31) C(32) -81.6(5) no
C(34) Fe(1) C(31) C(35) 38.0(4) no
C(31) Fe(1) C(35) C(31) 0.0(4) no
C(31) Fe(1) C(35) C(34) 119.1(6) no
C(35) Fe(1) C(31) C(32) -119.7(6) no
C(35) Fe(1) C(31) C(35) -0.0(4) no
C(32) Fe(1) C(33) C(32) 0.0(5) no
C(32) Fe(1) C(33) C(34) -118.2(8) no
C(33) Fe(1) C(32) C(31) 119.9(9) no
C(33) Fe(1) C(32) C(33) 0.0(6) no
C(32) Fe(1) C(34) C(33) 38.3(4) no
C(32) Fe(1) C(34) C(35) -81.7(4) no
C(34) Fe(1) C(32) C(31) 81.5(5) no
C(34) Fe(1) C(32) C(33) -38.5(5) no
C(32) Fe(1) C(35) C(31) -37.7(3) no
C(32) Fe(1) C(35) C(34) 81.4(4) no
C(35) Fe(1) C(32) C(31) 37.2(4) no
C(35) Fe(1) C(32) C(33) -82.7(5) no
C(33) Fe(1) C(34) C(33) 0.0(4) no
C(33) Fe(1) C(34) C(35) -120.0(7) no
C(34) Fe(1) C(33) C(32) 118.2(8) no
C(34) Fe(1) C(33) C(34) 0.0(4) no
C(33) Fe(1) C(35) C(31) -81.7(4) no
C(33) Fe(1) C(35) C(34) 37.4(4) no
C(35) Fe(1) C(33) C(32) 80.8(5) no
C(35) Fe(1) C(33) C(34) -37.4(4) no
C(34) Fe(1) C(35) C(31) -119.1(7) no
C(34) Fe(1) C(35) C(34) 0.0(5) no
C(35) Fe(1) C(34) C(33) 120.0(7) no
C(35) Fe(1) C(34) C(35) 0.0(4) no
C(61) Fe(2) C(62) C(61) 0.0(4) no
C(61) Fe(2) C(62) C(63) 120.9(7) no
C(62) Fe(2) C(61) C(60) 120.0(8) no
C(62) Fe(2) C(61) C(62) 0.0(5) no
C(62) Fe(2) C(61) C(65) -117.9(6) no
C(61) Fe(2) C(63) C(62) -36.8(4) no
C(61) Fe(2) C(63) C(64) 82.0(6) no
C(63) Fe(2) C(61) C(60) 156.3(7) no
C(63) Fe(2) C(61) C(62) 36.3(5) no
C(63) Fe(2) C(61) C(65) -81.6(5) no
C(61) Fe(2) C(64) C(63) -81.7(7) no
C(61) Fe(2) C(64) C(65) 39.2(5) no
C(64) Fe(2) C(61) C(60) -161.4(7) no
C(64) Fe(2) C(61) C(62) 78.6(5) no
C(64) Fe(2) C(61) C(65) -39.3(4) no
C(61) Fe(2) C(65) C(61) 0.0(3) no
C(61) Fe(2) C(65) C(64) -116.8(6) no
C(65) Fe(2) C(61) C(60) -122.1(7) no
C(65) Fe(2) C(61) C(62) 117.9(6) no
C(65) Fe(2) C(61) C(65) 0.0(4) no
C(61) Fe(2) C(66) C(67) 68.2(11) no
C(61) Fe(2) C(66) C(70) -171.8(4) no
C(66) Fe(2) C(61) C(60) -50.2(10) no
C(66) Fe(2) C(61) C(62) -170.3(8) no
C(66) Fe(2) C(61) C(65) 71.8(8) no
C(61) Fe(2) C(67) C(66) -129.8(9) no
C(61) Fe(2) C(67) C(68) 109.8(11) no
C(67) Fe(2) C(61) C(60) -13.9(11) no
C(67) Fe(2) C(61) C(62) -133.9(9) no
C(67) Fe(2) C(61) C(65) 108.2(9) no
C(61) Fe(2) C(68) C(67) -86.4(12) no
C(61) Fe(2) C(68) C(69) 154.1(6) no
C(68) Fe(2) C(61) C(60) 27.0(9) no
C(68) Fe(2) C(61) C(62) -93.1(7) no
C(68) Fe(2) C(61) C(65) 149.0(7) no
C(61) Fe(2) C(69) C(68) -48.6(9) no
C(61) Fe(2) C(69) C(70) -167.7(5) no
C(69) Fe(2) C(61) C(60) 58.8(9) no
C(69) Fe(2) C(61) C(62) -61.2(8) no
C(69) Fe(2) C(61) C(65) -179.1(6) no
C(62) Fe(2) C(63) C(62) 0.0(5) no
C(62) Fe(2) C(63) C(64) 118.8(10) no
C(63) Fe(2) C(62) C(61) -120.9(8) no
C(63) Fe(2) C(62) C(63) 0.0(6) no
C(62) Fe(2) C(64) C(63) -37.8(6) no
C(62) Fe(2) C(64) C(65) 83.2(7) no
C(64) Fe(2) C(62) C(61) -83.7(6) no
C(64) Fe(2) C(62) C(63) 37.1(5) no
C(62) Fe(2) C(65) C(61) 38.1(4) no
C(62) Fe(2) C(65) C(64) -78.7(5) no
C(65) Fe(2) C(62) C(61) -38.9(4) no
C(65) Fe(2) C(62) C(63) 82.0(5) no
C(62) Fe(2) C(67) C(66) -168.5(5) no
C(62) Fe(2) C(67) C(68) 71.0(15) no
C(67) Fe(2) C(62) C(61) 66.5(11) no
C(67) Fe(2) C(62) C(63) -172.7(10) no
C(62) Fe(2) C(68) C(67) -130.6(10) no
C(62) Fe(2) C(68) C(69) 109.9(8) no
C(68) Fe(2) C(62) C(61) 105.8(11) no
C(68) Fe(2) C(62) C(63) -133.3(10) no
C(62) Fe(2) C(69) C(68) -89.2(6) no
C(62) Fe(2) C(69) C(70) 151.7(4) no
C(69) Fe(2) C(62) C(61) 148.5(7) no
C(69) Fe(2) C(62) C(63) -90.7(8) no
C(62) Fe(2) C(70) C(66) -170.7(7) no
C(62) Fe(2) C(70) C(69) -57.3(16) no
C(70) Fe(2) C(62) C(61) -172.7(13) no
C(70) Fe(2) C(62) C(63) -51.8(14) no
C(63) Fe(2) C(64) C(63) 0.0(7) no
C(63) Fe(2) C(64) C(65) 121.0(13) no
C(64) Fe(2) C(63) C(62) -118.8(12) no
C(64) Fe(2) C(63) C(64) 0.0(8) no
C(63) Fe(2) C(65) C(61) 81.2(6) no
C(63) Fe(2) C(65) C(64) -35.6(6) no
C(65) Fe(2) C(63) C(62) -81.3(6) no
C(65) Fe(2) C(63) C(64) 37.5(6) no
C(63) Fe(2) C(66) C(67) -173.8(9) no
C(63) Fe(2) C(66) C(70) -53.8(18) no
C(66) Fe(2) C(63) C(62) -168.4(14) no
C(66) Fe(2) C(63) C(64) -49.6(18) no
C(63) Fe(2) C(68) C(67) -170.8(7) no
C(63) Fe(2) C(68) C(69) 69.7(15) no
C(68) Fe(2) C(63) C(62) 69.5(16) no
C(68) Fe(2) C(63) C(64) -171.7(14) no
C(63) Fe(2) C(69) C(68) -133.0(6) no
C(63) Fe(2) C(69) C(70) 107.8(6) no
C(69) Fe(2) C(63) C(62) 109.2(9) no
C(69) Fe(2) C(63) C(64) -132.0(9) no
C(63) Fe(2) C(70) C(66) 154.5(6) no
C(63) Fe(2) C(70) C(69) -92.1(9) no
C(70) Fe(2) C(63) C(62) 153.9(7) no
C(70) Fe(2) C(63) C(64) -87.3(9) no
C(64) Fe(2) C(65) C(61) 116.8(8) no
C(64) Fe(2) C(65) C(64) 0.0(7) no
C(65) Fe(2) C(64) C(63) -121.0(11) no
C(65) Fe(2) C(64) C(65) 0.0(5) no
C(64) Fe(2) C(66) C(67) 152.6(8) no
C(64) Fe(2) C(66) C(70) -87.4(9) no
C(66) Fe(2) C(64) C(63) 155.7(9) no
C(66) Fe(2) C(64) C(65) -83.4(10) no
C(64) Fe(2) C(67) C(66) -52(3) no
C(64) Fe(2) C(67) C(68) -172.1(11) no
C(67) Fe(2) C(64) C(63) -171.2(18) no
C(67) Fe(2) C(64) C(65) -50(3) no
C(64) Fe(2) C(69) C(68) -173.1(6) no
C(64) Fe(2) C(69) C(70) 67.7(8) no
C(69) Fe(2) C(64) C(63) 70.7(12) no
C(69) Fe(2) C(64) C(65) -168.3(8) no
C(64) Fe(2) C(70) C(66) 112.3(7) no
C(64) Fe(2) C(70) C(69) -134.2(7) no
C(70) Fe(2) C(64) C(63) 110.6(8) no
C(70) Fe(2) C(64) C(65) -128.4(7) no
C(65) Fe(2) C(66) C(67) 109.2(9) no
C(65) Fe(2) C(66) C(70) -130.8(7) no
C(66) Fe(2) C(65) C(61) -128.4(7) no
C(66) Fe(2) C(65) C(64) 114.8(7) no
C(65) Fe(2) C(67) C(66) -85.9(12) no
C(65) Fe(2) C(67) C(68) 153.7(9) no
C(67) Fe(2) C(65) C(61) -89.0(12) no
C(67) Fe(2) C(65) C(64) 154.2(11) no
C(65) Fe(2) C(68) C(67) -48(2) no
C(65) Fe(2) C(68) C(69) -167.1(7) no
C(68) Fe(2) C(65) C(61) -58.3(13) no
C(68) Fe(2) C(65) C(64) -175.1(12) no
C(65) Fe(2) C(70) C(66) 70.0(10) no
C(65) Fe(2) C(70) C(69) -176.6(4) no
C(70) Fe(2) C(65) C(61) -169.4(7) no
C(70) Fe(2) C(65) C(64) 73.8(8) no
C(66) Fe(2) C(67) C(66) 0.0(11) no
C(66) Fe(2) C(67) C(68) -120(2) no
C(67) Fe(2) C(66) C(67) 0.0(12) no
C(67) Fe(2) C(66) C(70) 120.0(17) no
C(66) Fe(2) C(68) C(67) 35.4(11) no
C(66) Fe(2) C(68) C(69) -84.1(12) no
C(68) Fe(2) C(66) C(67) -36.5(13) no
C(68) Fe(2) C(66) C(70) 83.5(13) no
C(66) Fe(2) C(69) C(68) 77.5(8) no
C(66) Fe(2) C(69) C(70) -41.7(7) no
C(69) Fe(2) C(66) C(67) -79.4(11) no
C(69) Fe(2) C(66) C(70) 40.6(9) no
C(66) Fe(2) C(70) C(66) 0.0(9) no
C(66) Fe(2) C(70) C(69) 113.4(14) no
C(70) Fe(2) C(66) C(67) -120.0(16) no
C(70) Fe(2) C(66) C(70) 0.0(9) no
C(67) Fe(2) C(68) C(67) 0.0(15) no
C(67) Fe(2) C(68) C(69) -120(3) no
C(68) Fe(2) C(67) C(66) 120(3) no
C(68) Fe(2) C(67) C(68) 0.0(15) no
C(67) Fe(2) C(69) C(68) 36.5(11) no
C(67) Fe(2) C(69) C(70) -82.6(11) no
C(69) Fe(2) C(67) C(66) 83.4(13) no
C(69) Fe(2) C(67) C(68) -37.0(12) no
C(67) Fe(2) C(70) C(66) -34.8(10) no
C(67) Fe(2) C(70) C(69) 78.6(11) no
C(70) Fe(2) C(67) C(66) 38.8(10) no
C(70) Fe(2) C(67) C(68) -81.6(13) no
C(68) Fe(2) C(69) C(68) 0.0(9) no
C(68) Fe(2) C(69) C(70) -119.1(11) no
C(69) Fe(2) C(68) C(67) 119.5(18) no
C(69) Fe(2) C(68) C(69) 0.0(9) no
C(68) Fe(2) C(70) C(66) -76.7(10) no
C(68) Fe(2) C(70) C(69) 36.7(9) no
C(70) Fe(2) C(68) C(67) 81.4(12) no
C(70) Fe(2) C(68) C(69) -38.2(9) no
C(69) Fe(2) C(70) C(66) -113.4(13) no
C(69) Fe(2) C(70) C(69) 0.0(6) no
C(70) Fe(2) C(69) C(68) 119.1(11) no
C(70) Fe(2) C(69) C(70) 0.0(9) no
Mo(1) P(1) C(15) C(14) 41.4(5) no
Mo(1) P(1) C(16) C(17) 67.0(5) no
Mo(1) P(1) C(16) C(18) -52.1(6) no
Mo(1) P(1) C(16) C(19) -168.9(3) no
Mo(1) P(1) C(20) C(21) -98.5(5) no
Mo(1) P(1) C(20) C(22) 18.2(5) no
Mo(1) P(1) C(20) C(23) 136.7(4) no
C(15) P(1) C(16) C(17) 167.7(5) no
C(15) P(1) C(16) C(18) 48.6(7) no
C(15) P(1) C(16) C(19) -68.1(5) no
C(16) P(1) C(15) C(14) -81.3(6) no
C(15) P(1) C(20) C(21) 159.9(5) no
C(15) P(1) C(20) C(22) -83.4(5) no
C(15) P(1) C(20) C(23) 35.2(6) no
C(20) P(1) C(15) C(14) 163.5(5) no
C(16) P(1) C(20) C(21) 49.2(7) no
C(16) P(1) C(20) C(22) 165.9(4) no
C(16) P(1) C(20) C(23) -75.6(6) no
C(20) P(1) C(16) C(17) -80.4(6) no
C(20) P(1) C(16) C(18) 160.5(5) no
C(20) P(1) C(16) C(19) 43.7(5) no
Mo(1) P(2) C(1) C(2) 25.5(5) no
Mo(1) P(2) C(1) C(3) -90.5(5) no
Mo(1) P(2) C(1) C(4) 144.7(4) no
Mo(1) P(2) C(5) C(6) -175.6(3) no
Mo(1) P(2) C(5) C(7) 60.8(6) no
Mo(1) P(2) C(5) C(8) -59.3(4) no
Mo(1) P(2) C(9) C(10) 41.0(4) no
C(1) P(2) C(5) C(6) 38.8(6) no
C(1) P(2) C(5) C(7) -84.8(6) no
C(1) P(2) C(5) C(8) 155.1(4) no
C(5) P(2) C(1) C(2) 170.1(4) no
C(5) P(2) C(1) C(3) 54.1(5) no
C(5) P(2) C(1) C(4) -70.7(6) no
C(1) P(2) C(9) C(10) 164.5(4) no
C(9) P(2) C(1) C(2) -77.0(5) no
C(9) P(2) C(1) C(3) 166.9(4) no
C(9) P(2) C(1) C(4) 42.1(6) no
C(5) P(2) C(9) C(10) -80.3(5) no
C(9) P(2) C(5) C(6) -73.3(6) no
C(9) P(2) C(5) C(7) 163.1(5) no
C(9) P(2) C(5) C(8) 43.0(5) no
Mo(2) P(3) C(50) C(49) 40.3(5) no
Mo(2) P(3) C(51) C(52) -54.7(6) no
Mo(2) P(3) C(51) C(53) -173.5(3) no
Mo(2) P(3) C(51) C(54) 64.1(5) no
Mo(2) P(3) C(55) C(56) 20.7(7) no
Mo(2) P(3) C(55) C(57) 142.5(4) no
Mo(2) P(3) C(55) C(58) -94.8(5) no
C(50) P(3) C(51) C(52) 47.4(6) no
C(50) P(3) C(51) C(53) -71.4(5) no
C(50) P(3) C(51) C(54) 166.2(5) no
C(51) P(3) C(50) C(49) -81.6(6) no
C(50) P(3) C(55) C(56) -81.4(6) no
C(50) P(3) C(55) C(57) 40.4(7) no
C(50) P(3) C(55) C(58) 163.2(4) no
C(55) P(3) C(50) C(49) 163.1(5) no
C(51) P(3) C(55) C(56) 167.4(5) no
C(51) P(3) C(55) C(57) -70.8(7) no
C(51) P(3) C(55) C(58) 52.0(5) no
C(55) P(3) C(51) C(52) 158.3(5) no
C(55) P(3) C(51) C(53) 39.4(6) no
C(55) P(3) C(51) C(54) -83.0(6) no
Mo(2) P(4) C(36) C(37) 138.4(5) no
Mo(2) P(4) C(36) C(38) -99.4(5) no
Mo(2) P(4) C(36) C(39) 17.8(6) no
Mo(2) P(4) C(40) C(41) -172.5(3) no
Mo(2) P(4) C(40) C(42) -53.0(4) no
Mo(2) P(4) C(40) C(43) 65.9(5) no
Mo(2) P(4) C(44) C(45) 41.9(5) no
C(36) P(4) C(40) C(41) 39.5(5) no
C(36) P(4) C(40) C(42) 159.0(4) no
C(36) P(4) C(40) C(43) -82.1(5) no
C(40) P(4) C(36) C(37) -74.2(7) no
C(40) P(4) C(36) C(38) 48.0(5) no
C(40) P(4) C(36) C(39) 165.2(4) no
C(36) P(4) C(44) C(45) 166.0(5) no
C(44) P(4) C(36) C(37) 35.9(7) no
C(44) P(4) C(36) C(38) 158.1(5) no
C(44) P(4) C(36) C(39) -84.7(5) no
C(40) P(4) C(44) C(45) -80.5(6) no
C(44) P(4) C(40) C(41) -70.4(5) no
C(44) P(4) C(40) C(42) 49.1(5) no
C(44) P(4) C(40) C(43) 168.1(5) no
Mo(1) N(1) C(10) C(9) 4.5(8) no
Mo(1) N(1) C(10) C(11) -176.0(4) no
Mo(1) N(1) C(14) C(13) 175.5(4) no
Mo(1) N(1) C(14) C(15) -2.1(8) no
C(10) N(1) C(14) C(13) -1.0(10) no
C(10) N(1) C(14) C(15) -178.6(6) no
C(14) N(1) C(10) C(9) -179.0(6) no
C(14) N(1) C(10) C(11) 0.5(10) no
Mo(2) N(2) C(45) C(44) 1.6(10) no
Mo(2) N(2) C(45) C(46) -177.0(5) no
Mo(2) N(2) C(49) C(48) 176.0(5) no
Mo(2) N(2) C(49) C(50) -0.8(10) no
C(45) N(2) C(49) C(48) -3.3(12) no
C(45) N(2) C(49) C(50) 179.9(7) no
C(49) N(2) C(45) C(44) -179.1(7) no
C(49) N(2) C(45) C(46) 2.3(12) no
P(2) C(9) C(10) N(1) -36.2(8) no
P(2) C(9) C(10) C(11) 144.3(5) no
N(1) C(10) C(11) C(12) -0.0(11) no
C(9) C(10) C(11) C(12) 179.5(6) no
C(10) C(11) C(12) C(13) 0.0(11) no
C(10) C(11) C(12) C(24) 178.6(6) no
C(11) C(12) C(13) C(14) -0.5(11) no
C(11) C(12) C(24) C(25) 86.1(9) no
C(13) C(12) C(24) C(25) -95.4(9) no
C(24) C(12) C(13) C(14) -179.1(7) no
C(12) C(13) C(14) N(1) 1.0(11) no
C(12) C(13) C(14) C(15) 178.6(6) no
N(1) C(14) C(15) P(1) -32.8(9) no
C(13) C(14) C(15) P(1) 149.5(7) no
C(12) C(24) C(25) C(26) -177.6(7) no
C(24) C(25) C(26) Fe(1) -53.5(11) no
C(24) C(25) C(26) C(27) 36.5(12) no
C(24) C(25) C(26) C(30) -146.1(8) no
Fe(1) C(26) C(27) Fe(1) 0.00(4) no
Fe(1) C(26) C(27) C(28) -59.4(6) no
Fe(1) C(26) C(30) Fe(1) 0.00(4) no
Fe(1) C(26) C(30) C(29) 58.4(5) no
C(25) C(26) C(27) Fe(1) -122.6(9) no
C(25) C(26) C(27) C(28) 178.0(8) no
C(25) C(26) C(30) Fe(1) 123.5(9) no
C(25) C(26) C(30) C(29) -178.2(8) no
C(27) C(26) C(30) Fe(1) -58.8(6) no
C(27) C(26) C(30) C(29) -0.4(10) no
C(30) C(26) C(27) Fe(1) 59.6(7) no
C(30) C(26) C(27) C(28) 0.2(10) no
Fe(1) C(27) C(28) Fe(1) 0.00(4) no
Fe(1) C(27) C(28) C(29) -59.4(6) no
C(26) C(27) C(28) Fe(1) 59.5(7) no
C(26) C(27) C(28) C(29) 0.1(10) no
Fe(1) C(28) C(29) Fe(1) 0.00(4) no
Fe(1) C(28) C(29) C(30) -60.2(6) no
C(27) C(28) C(29) Fe(1) 59.8(7) no
C(27) C(28) C(29) C(30) -0.3(11) no
Fe(1) C(29) C(30) Fe(1) 0.00(5) no
Fe(1) C(29) C(30) C(26) -59.0(6) no
C(28) C(29) C(30) Fe(1) 59.5(7) no
C(28) C(29) C(30) C(26) 0.5(11) no
Fe(1) C(31) C(32) Fe(1) 0.00(4) no
Fe(1) C(31) C(32) C(33) 58.9(6) no
Fe(1) C(31) C(35) Fe(1) 0.00(4) no
Fe(1) C(31) C(35) C(34) -58.5(6) no
C(32) C(31) C(35) Fe(1) 58.9(8) no
C(32) C(31) C(35) C(34) 0.5(11) no
C(35) C(31) C(32) Fe(1) -59.8(8) no
C(35) C(31) C(32) C(33) -0.8(11) no
Fe(1) C(32) C(33) Fe(1) 0.00(5) no
Fe(1) C(32) C(33) C(34) 60.0(6) no
C(31) C(32) C(33) Fe(1) -59.2(8) no
C(31) C(32) C(33) C(34) 0.9(12) no
Fe(1) C(33) C(34) Fe(1) 0.00(3) no
Fe(1) C(33) C(34) C(35) 59.3(7) no
C(32) C(33) C(34) Fe(1) -59.8(8) no
C(32) C(33) C(34) C(35) -0.6(12) no
Fe(1) C(34) C(35) Fe(1) 0.00(4) no
Fe(1) C(34) C(35) C(31) 58.6(6) no
C(33) C(34) C(35) Fe(1) -58.6(8) no
C(33) C(34) C(35) C(31) 0.0(12) no
P(4) C(44) C(45) N(2) -35.2(10) no
P(4) C(44) C(45) C(46) 143.4(6) no
N(2) C(45) C(46) C(47) 0.4(13) no
C(44) C(45) C(46) C(47) -178.2(7) no
C(45) C(46) C(47) C(48) -2.1(14) no
C(45) C(46) C(47) C(59) 176.3(8) no
C(46) C(47) C(48) C(49) 1.1(14) no
C(46) C(47) C(59) C(60) -115.7(9) no
C(48) C(47) C(59) C(60) 62.7(11) no
C(59) C(47) C(48) C(49) -177.4(8) no
C(47) C(48) C(49) N(2) 1.6(14) no
C(47) C(48) C(49) C(50) 178.3(8) no
N(2) C(49) C(50) P(3) -32.4(10) no
C(48) C(49) C(50) P(3) 150.9(8) no
C(47) C(59) C(60) C(61) 61.4(9) no
C(59) C(60) C(61) Fe(2) 176.9(5) no
C(59) C(60) C(61) C(62) -92.2(10) no
C(59) C(60) C(61) C(65) 86.8(10) no
Fe(2) C(61) C(62) Fe(2) 0.00(5) no
Fe(2) C(61) C(62) C(63) -58.5(6) no
Fe(2) C(61) C(65) Fe(2) 0.00(4) no
Fe(2) C(61) C(65) C(64) 60.9(7) no
C(60) C(61) C(62) Fe(2) -121.6(10) no
C(60) C(61) C(62) C(63) 179.9(8) no
C(60) C(61) C(65) Fe(2) 120.4(10) no
C(60) C(61) C(65) C(64) -178.7(9) no
C(62) C(61) C(65) Fe(2) -60.4(8) no
C(62) C(61) C(65) C(64) 0.4(12) no
C(65) C(61) C(62) Fe(2) 59.2(8) no
C(65) C(61) C(62) C(63) 0.7(12) no
Fe(2) C(62) C(63) Fe(2) 0.00(4) no
Fe(2) C(62) C(63) C(64) -59.7(7) no
C(61) C(62) C(63) Fe(2) 58.1(8) no
C(61) C(62) C(63) C(64) -1.6(13) no
Fe(2) C(63) C(64) Fe(2) 0.00(5) no
Fe(2) C(63) C(64) C(65) -58.2(9) no
C(62) C(63) C(64) Fe(2) 60.2(9) no
C(62) C(63) C(64) C(65) 1.9(16) no
Fe(2) C(64) C(65) Fe(2) 0.00(5) no
Fe(2) C(64) C(65) C(61) -61.1(7) no
C(63) C(64) C(65) Fe(2) 59.7(12) no
C(63) C(64) C(65) C(61) -1.5(16) no
Fe(2) C(66) C(67) Fe(2) 0.00(5) no
Fe(2) C(66) C(67) C(68) 59.0(14) no
Fe(2) C(66) C(70) Fe(2) 0.00(5) no
Fe(2) C(66) C(70) C(69) -62.7(13) no
C(67) C(66) C(70) Fe(2) 62.8(18) no
C(67) C(66) C(70) C(69) 0(3) no
C(70) C(66) C(67) Fe(2) -61.1(17) no
C(70) C(66) C(67) C(68) -2(3) no
Fe(2) C(67) C(68) Fe(2) 0.00(5) no
Fe(2) C(67) C(68) C(69) 61.7(18) no
C(66) C(67) C(68) Fe(2) -58.4(19) no
C(66) C(67) C(68) C(69) 3(4) no
Fe(2) C(68) C(69) Fe(2) 0.00(4) no
Fe(2) C(68) C(69) C(70) 58.3(10) no
C(67) C(68) C(69) Fe(2) -61(2) no
C(67) C(68) C(69) C(70) -3(3) no
Fe(2) C(69) C(70) Fe(2) 0.00(4) no
Fe(2) C(69) C(70) C(66) 60.5(13) no
C(68) C(69) C(70) Fe(2) -58.7(17) no
C(68) C(69) C(70) C(66) 2(3) no
C(73) C(74) C(75) C(76) -176.3(15) no
C(74) C(75) C(76) C(77) -164.3(14) no
C(75) C(76) C(77) C(78) -165.9(14) no
